data_1550075
loop_
_publ_author_name
'Le Roy, Jennifer J.'
'Cremers, Jonathan'
'Thomlinson, Isabel A.'
'Slota, Michael'
'Myers, William K.'
'Horton, Peter H.'
'Coles, Simon J.'
'Anderson, Harry L.'
'Bogani, Lapo'

_publ_section_title
;
 Tailored homo- and hetero- lanthanide porphyrin dimers: a synthetic
 strategy for integrating multiple spintronic functionalities into a
 single molecule.
;
_journal_issue 45
_journal_name_full 'Chemical science'
_journal_page_first 8474
_journal_page_last 8481
_journal_paper_doi 10.1039/c8sc03762k
_journal_volume 9
_journal_year 2018
_chemical_formula_moiety 'C87 H127 Co Dy N4 O9 P3 Si2'
_chemical_formula_sum 'C87 H127 Co Dy N4 O9 P3 Si2'
_chemical_formula_weight 1743.44
_space_group_crystal_system triclinic
_space_group_IT_number 2
_space_group_name_Hall '-P 1'
_space_group_name_H-M_alt 'P -1'
_symmetry_space_group_name_Hall '-P 1'
_symmetry_space_group_name_H-M 'P -1'
_atom_sites_solution_hydrogens geom
_atom_sites_solution_primary dual
_audit_creation_date 2017-03-13
_audit_creation_method
;
Olex2 1.2-alpha
(compiled 2017.03.02 svn.r3394 for OlexSys, GUI svn.r5324)
;
_audit_update_record
;
2017-07-27 deposited with the CCDC.
2018-10-18 downloaded from the CCDC.
;
_cell_angle_alpha 98.3820(10)
_cell_angle_beta 92.0630(10)
_cell_angle_gamma 97.5590(10)
_cell_formula_units_Z 4
_cell_length_a 16.1487(3)
_cell_length_b 19.0993(3)
_cell_length_c 30.5159(5)
_cell_measurement_reflns_used 46452
_cell_measurement_temperature 100(2)
_cell_measurement_theta_max 29.2660
_cell_measurement_theta_min 2.3650
_cell_volume 9215.9(3)
_computing_cell_refinement 'CrysAlisPro 1.171.39.9g (Rigaku OD, 2015)'
_computing_data_collection 'CrysAlisPro 1.171.39.9g (Rigaku OD, 2015)'
_computing_data_reduction 'CrysAlisPro 1.171.39.9g (Rigaku OD, 2015)'
_computing_molecular_graphics 'Olex2 (Dolomanov et al., 2009)'
_computing_publication_material 'Olex2 (Dolomanov et al., 2009)'
_computing_structure_refinement 'ShelXL (Sheldrick, 2015)'
_computing_structure_solution 'ShelXT (Sheldrick, 2015)'
_diffrn_ambient_environment N~2~
_diffrn_ambient_temperature 100(2)
_diffrn_detector 'CCD area detector'
_diffrn_detector_area_resol_mean 28.5714
_diffrn_detector_type 'Rigaku HG Saturn724+ (2x2 bin mode)'
_diffrn_measured_fraction_theta_full 0.999
_diffrn_measured_fraction_theta_max 0.991
_diffrn_measurement_details
;
List of Runs (angles in degrees, time in seconds):

  # Type    Start    End  Width  t~exp~   \w     \q     \k     \f   Frames
#--------------------------------------------------------------------------
  1  \w   -109.00  21.00   0.50   19.00    --  -19.60 -72.00  60.00  260
  2  \w   -109.00  21.00   0.50   19.00    --  -19.60 -72.00-180.00  260
  3  \w   -109.00  21.00   0.50   19.00    --  -19.60 -72.00 -60.00  260
  4  \w   -109.00  21.00   0.50   19.00    --  -19.60 -72.00 120.00  260
  5  \w    -58.00  70.00   0.50   19.00    --  -19.60  38.00-120.00  256
  6  \w    -58.00  70.00   0.50   19.00    --  -19.60  57.00 -90.00  256
  7  \w    -58.00  70.00   0.50   19.00    --  -19.60  38.00   0.00  256
  8  \w    -60.00  70.00   0.50   19.00    --  -19.60  72.00   0.00  260
  9  \w    -60.00  70.00   0.50   19.00    --  -19.60  72.00 150.00  260
 10  \w    -60.00  70.00   0.50   19.00    --  -19.60  72.00  90.00  260
;
_diffrn_measurement_device 'four-circle \k goniometer'
_diffrn_measurement_device_type
'Rigaku FRE+ equipped with HF Varimax confocal mirrors and an AFC12 goniometer and HG Saturn 724+ detector'
_diffrn_measurement_method 'profile data from \w-scans'
_diffrn_measurement_specimen_support 'MiTeGen MicroLoop'
_diffrn_orient_matrix_type 'CrysAlisPro convention (1999,Acta A55,543-557)'
_diffrn_orient_matrix_UB_11 -0.0229165000
_diffrn_orient_matrix_UB_12 -0.0030125000
_diffrn_orient_matrix_UB_13 -0.0206153000
_diffrn_orient_matrix_UB_21 0.0372763000
_diffrn_orient_matrix_UB_22 -0.0030834000
_diffrn_orient_matrix_UB_23 -0.0113008000
_diffrn_orient_matrix_UB_31 -0.0073991000
_diffrn_orient_matrix_UB_32 -0.0376570000
_diffrn_orient_matrix_UB_33 -0.0010239000
_diffrn_radiation_collimation 0.2
_diffrn_radiation_monochromator 'Confocal mirrors, HF Varimax'
_diffrn_radiation_probe x-ray
_diffrn_radiation_type MoK\a
_diffrn_radiation_wavelength 0.71075
_diffrn_radiation_xray_symbol K-L~3~
_diffrn_reflns_av_unetI/netI 0.0395
_diffrn_reflns_Laue_measured_fraction_full 0.999
_diffrn_reflns_Laue_measured_fraction_max 0.991
_diffrn_reflns_limit_h_max 20
_diffrn_reflns_limit_h_min -21
_diffrn_reflns_limit_k_max 24
_diffrn_reflns_limit_k_min -24
_diffrn_reflns_limit_l_max 39
_diffrn_reflns_limit_l_min -39
_diffrn_reflns_number 64909
_diffrn_reflns_point_group_measured_fraction_full 0.999
_diffrn_reflns_point_group_measured_fraction_max 0.991
_diffrn_reflns_theta_full 25.242
_diffrn_reflns_theta_max 27.560
_diffrn_reflns_theta_min 2.365
_diffrn_source 'Rotating Anode'
_diffrn_source_current 55.0
_diffrn_source_power 2.475
_diffrn_source_target Mo
_diffrn_source_type 'Rigaku FRE+'
_diffrn_source_voltage 45.0
_exptl_absorpt_coefficient_mu 1.116
_exptl_absorpt_correction_T_max 0.964
_exptl_absorpt_correction_T_min 0.817
_exptl_absorpt_correction_type analytical
_exptl_absorpt_process_details
;
CrysAlisPro 1.171.39.9g (Rigaku Oxford Diffraction, 2015)
Analytical numeric absorption correction using a multifaceted crystal
            model based on expressions derived by R.C. Clark & J.S. Reid.
(Clark, R. C. & Reid, J. S. (1995). Acta Cryst. A51, 887-897)
Empirical absorption correction using spherical harmonics,
 implemented in SCALE3 ABSPACK scaling algorithm.
;
_exptl_crystal_colour 'pale dark blueish green'
_exptl_crystal_colour_modifier 'pale dark blueish'
_exptl_crystal_colour_primary green
_exptl_crystal_density_diffrn 1.257
_exptl_crystal_description plate
_exptl_crystal_F_000 3660
_exptl_crystal_size_max 0.296
_exptl_crystal_size_mid 0.142
_exptl_crystal_size_min 0.034
_refine_diff_density_max 2.187
_refine_diff_density_min -2.050
_refine_diff_density_rms 0.122
_refine_ls_extinction_method none
_refine_ls_goodness_of_fit_ref 1.090
_refine_ls_hydrogen_treatment constr
_refine_ls_matrix_type full
_refine_ls_number_parameters 2124
_refine_ls_number_reflns 64909
_refine_ls_number_restraints 5367
_refine_ls_restrained_S_all 1.056
_refine_ls_R_factor_all 0.0626
_refine_ls_R_factor_gt 0.0530
_refine_ls_shift/su_max 0.004
_refine_ls_shift/su_mean 0.000
_refine_ls_structure_factor_coef Fsqd
_refine_ls_weighting_details 'w=1/[\s^2^(Fo^2^)+(0.0564P)^2^+25.2289P] where P=(Fo^2^+2Fc^2^)/3'
_refine_ls_weighting_scheme calc
_refine_ls_wR_factor_gt 0.1236
_refine_ls_wR_factor_ref 0.1267
_reflns_Friedel_coverage 0.000
_reflns_number_gt 57464
_reflns_number_total 64909
_reflns_threshold_expression 'I > 2\s(I)'
_cod_data_source_file c8sc03762k2.cif
_cod_data_source_block P1Dy
_cod_depositor_comments 'Adding full bibliography for 1550065--1550077.cif.'
_cod_database_code 1550075
_shelx_shelxl_version_number 2014/7
_chemical_oxdiff_formula 'C60 H88 Co Dy N4 O9 P3 Si2 (C16 H21)2'
_chemical_oxdiff_usercomment Dy-Por
_shelx_space_group_comment
;
The symmetry employed for this shelxl refinement is uniquely defined
by the following loop, which should always be used as a source of
symmetry information in preference to the above space-group names.
They are only intended as comments.
;
_olex2_refinement_description
;
1. Twinned data refinement
 Scales: 0.4440(4)
 0.5560(4)
2. Fixed Uiso
 At 1.2 times of:
  All C(H) groups, All C(H,H) groups, All C(H,H,H,H) groups
 At 1.5 times of:
  All C(H,H,H) groups
3. Restrained distances
 C161-C167 \\sim C161-C267
 with sigma of 0.02
 C73-C74 \\sim C73-C74A
 with sigma of 0.02
4. Rigid bond restraints
 All non-hydrogen atoms
 with sigma for 1-2 distances of 0.01 and sigma for 1-3 distances of 0.01
5. Uiso/Uaniso restraints and constraints
All non-hydrogen atoms have similar U: within 2A with sigma of 0.04 and sigma
for terminal atoms of 0.08
Uanis(P271) = Uanis(O274) = Uanis(C271) = Uanis(C272)
Uanis(P271) = Uanis(O275) = Uanis(C273) = Uanis(C274)
Uanis(P272) = Uanis(O276) = Uanis(C275) = Uanis(C276)
Uanis(P272) = Uanis(O277) = Uanis(C277) = Uanis(C278)
Uanis(P273) = Uanis(O278) = Uanis(C279) = Uanis(C280)
Uanis(P273) = Uanis(O279) = Uanis(C281) = Uanis(C282)
Uanis(O174) = Uanis(C171) = Uanis(C172)
Uanis(O175) = Uanis(C173) = Uanis(C174)
Uanis(O176) = Uanis(C175) = Uanis(C176)
Uanis(O177) = Uanis(C177) = Uanis(C178)
Uanis(O178) = Uanis(C179) = Uanis(C180)
Uanis(O179) = Uanis(C181) = Uanis(C182)
Uanis(C291) = Uanis(C292) = Uanis(C293) = Uanis(C294) = Uanis(C295)
6. Rigid body (RIGU) restrains
 All non-hydrogen atoms
 with sigma for 1-2 distances of 0.004 and sigma for 1-3 distances of 0.004
7. Same fragment restrains
{C67, C68, C69, C70} sigma for 1-2: 0.02, 1-3: 0.04
as
{C167, C168, C169, C170}
{C67, C68, C69, C70} sigma for 1-2: 0.02, 1-3: 0.04
as
{C267, C268, C269, C270}
{P171, P172, P173, O171, O172, O173, O174, O175, O176, O177, O178, O179, C171,
C172, C173, C174, C175, C176, C177, C178, C179, C180, C181, C182} sigma for
1-2: 0.02, 1-3: 0.04
as
{P271, P272, P273, O271, O272, O273, O274, O275, O276, O277, O278, O279, C271,
C272, C273, C274, C275, C276, C277, C278, C279, C280, C281, C282}
{C191, C192, C193, C194, C195} sigma for 1-2: 0.02, 1-3: 0.04
as
{C291, C292, C293, C294, C295}
8. Others
 Sof(C267)=Sof(C268)=Sof(H26A)=Sof(H26B)=Sof(H26C)=Sof(C269)=Sof(H26D)=
 Sof(H26E)=Sof(H26F)=Sof(C270)=Sof(H27A)=Sof(H27B)=Sof(H27C)=1-FVAR(1)
 Sof(C167)=Sof(C168)=Sof(H16J)=Sof(H16K)=Sof(H16L)=Sof(C169)=Sof(H16M)=
 Sof(H16N)=Sof(H16O)=Sof(C170)=Sof(H17A)=Sof(H17B)=Sof(H17C)=FVAR(1)
 Sof(P271)=Sof(P272)=Sof(P273)=Sof(O271)=Sof(O272)=Sof(O273)=Sof(O274)=
 Sof(O275)=Sof(O276)=Sof(O277)=Sof(O278)=Sof(O279)=Sof(C271)=Sof(H27D)=
 Sof(H27E)=Sof(C272)=Sof(H27F)=Sof(H27G)=Sof(H27H)=Sof(C273)=Sof(H27I)=
 Sof(H27J)=Sof(C274)=Sof(H27K)=Sof(H27L)=Sof(H27M)=Sof(C275)=Sof(H27N)=
 Sof(H27O)=Sof(C276)=Sof(H27P)=Sof(H27Q)=Sof(H27R)=Sof(C277)=Sof(H27S)=
 Sof(H27T)=Sof(C278)=Sof(H27U)=Sof(H27V)=Sof(H27W)=Sof(C279)=Sof(H27X)=
 Sof(H27Y)=Sof(C280)=Sof(H28A)=Sof(H28B)=Sof(H28C)=Sof(C281)=Sof(H28D)=
 Sof(H28E)=Sof(C282)=Sof(H28F)=Sof(H28G)=Sof(H28H)=1-FVAR(2)
 Sof(P171)=Sof(P172)=Sof(P173)=Sof(O171)=Sof(O172)=Sof(O173)=Sof(O174)=
 Sof(O175)=Sof(O176)=Sof(O177)=Sof(O178)=Sof(O179)=Sof(C171)=Sof(H17D)=
 Sof(H17E)=Sof(C172)=Sof(H17F)=Sof(H17G)=Sof(H17H)=Sof(C173)=Sof(H17I)=
 Sof(H17J)=Sof(C174)=Sof(H17K)=Sof(H17L)=Sof(H17M)=Sof(C175)=Sof(H17N)=
 Sof(H17O)=Sof(C176)=Sof(H17P)=Sof(H17Q)=Sof(H17R)=Sof(C177)=Sof(H17S)=
 Sof(H17T)=Sof(C178)=Sof(H17U)=Sof(H17V)=Sof(H17W)=Sof(C179)=Sof(H17X)=
 Sof(H17Y)=Sof(C180)=Sof(H18A)=Sof(H18B)=Sof(H18C)=Sof(C181)=Sof(H18D)=
 Sof(H18E)=Sof(C182)=Sof(H18F)=Sof(H18G)=Sof(H18H)=FVAR(2)
 Sof(C291)=Sof(H291)=Sof(C292)=Sof(H292)=Sof(C293)=Sof(H293)=Sof(C294)=
 Sof(H294)=Sof(C295)=Sof(H295)=1-FVAR(3)
 Sof(C191)=Sof(H191)=Sof(C192)=Sof(H192)=Sof(C193)=Sof(H193)=Sof(C194)=
 Sof(H194)=Sof(C195)=Sof(H195)=FVAR(3)
 Sof(C75A)=Sof(H75C)=Sof(H75D)=Sof(C76A)=Sof(H76D)=Sof(H76E)=Sof(H76F)=1-FVAR(4)
 Sof(C75)=Sof(H75A)=Sof(H75B)=Sof(C76)=Sof(H76A)=Sof(H76B)=Sof(H76C)=FVAR(4)
 Sof(H73C)=Sof(H73D)=Sof(C74A)=Sof(H74D)=Sof(H74E)=Sof(H74F)=1-FVAR(5)
 Sof(H73A)=Sof(H73B)=Sof(C74)=Sof(H74A)=Sof(H74B)=Sof(H74C)=FVAR(5)
9.a Ternary CH refined with riding coordinates:
 C123(H123), C126(H126), C129(H129), C134(H134), C137(H137), C140(H140),
 C23(H23), C26(H26), C29(H29), C34(H34), C37(H37), C40(H40), C291(H291),
 C292(H292)
9.b Secondary CH2 refined with riding coordinates:
 C171(H17D,H17E), C173(H17I,H17J), C175(H17N,H17O), C177(H17S,H17T), C179(H17X,
 H17Y), C181(H18D,H18E), C271(H27D,H27E), C273(H27I,H27J), C275(H27N,H27O),
 C277(H27S,H27T), C279(H27X,H27Y), C281(H28D,H28E), C71(H71A,H71B), C73(H73A,
 H73B), C73(H73C,H73D), C75(H75A,H75B), C77(H77A,H77B), C79(H79A,H79B),
 C81(H81A,H81B), C75A(H75C,H75D)
9.c Aromatic/amide H refined with riding coordinates:
 C102(H102), C103(H103), C107(H107), C108(H108), C112(H112), C113(H113),
 C117(H117), C118(H118), C144(H144), C146(H146), C148(H148), C158(H158),
 C160(H160), C162(H162), C191(H191), C192(H192), C193(H193), C194(H194),
 C195(H195), C2(H2), C3(H3), C7(H7), C8(H8), C12(H12), C13(H13), C17(H17),
 C18(H18), C44(H44), C46(H46), C48(H48), C58(H58), C60(H60), C62(H62), C91(H91),
  C92(H92), C93(H93), C94(H94), C95(H95), C293(H293), C294(H294), C295(H295)
9.d Idealised Me refined as rotating group:
 C124(H12A,H12B,H12C), C125(H12D,H12E,H12F), C127(H12G,H12H,H12I), C128(H12J,
 H12K,H12L), C130(H13A,H13B,H13C), C131(H13D,H13E,H13F), C135(H13G,H13H,H13I),
 C136(H13J,H13K,H13L), C138(H13M,H13N,H13O), C139(H13P,H13Q,H13R), C141(H14A,
 H14B,H14C), C142(H14D,H14E,H14F), C150(H15A,H15B,H15C), C151(H15D,H15E,H15F),
 C152(H15G,H15H,H15I), C154(H15J,H15K,H15L), C155(H15M,H15N,H15O), C156(H15P,
 H15Q,H15R), C164(H16A,H16B,H16C), C165(H16D,H16E,H16F), C166(H16G,H16H,H16I),
 C168(H16J,H16K,H16L), C169(H16M,H16N,H16O), C170(H17A,H17B,H17C), C172(H17F,
 H17G,H17H), C174(H17K,H17L,H17M), C176(H17P,H17Q,H17R), C178(H17U,H17V,H17W),
 C180(H18A,H18B,H18C), C182(H18F,H18G,H18H), C268(H26A,H26B,H26C), C269(H26D,
 H26E,H26F), C270(H27A,H27B,H27C), C272(H27F,H27G,H27H), C274(H27K,H27L,H27M),
 C276(H27P,H27Q,H27R), C278(H27U,H27V,H27W), C280(H28A,H28B,H28C), C282(H28F,
 H28G,H28H), C24(H24A,H24B,H24C), C25(H25A,H25B,H25C), C27(H27Z,H,HA), C28(H28I,
 H28J,H28K), C30(H30A,H30B,H30C), C31(H31A,H31B,H31C), C35(H35A,H35B,H35C),
 C36(H36A,H36B,H36C), C38(H38A,H38B,H38C), C39(H39A,H39B,H39C), C41(H41A,H41B,
 H41C), C42(H42A,H42B,H42C), C50(H50A,H50B,H50C), C51(H51A,H51B,H51C), C52(H52A,
 H52B,H52C), C54(H54A,H54B,H54C), C55(H55A,H55B,H55C), C56(H56A,H56B,H56C),
 C64(H64A,H64B,H64C), C65(H65A,H65B,H65C), C66(H66A,H66B,H66C), C68(H68A,H68B,
 H68C), C69(H69A,H69B,H69C), C70(H70A,H70B,H70C), C72(H72A,H72B,H72C), C76(H76A,
 H76B,H76C), C78(H78A,H78B,H78C), C80(H80A,H80B,H80C), C82(H82A,H82B,H82C),
 C76A(H76D,H76E,H76F), C74(H74A,H74B,H74C), C74A(H74D,H74E,H74F)
;
_olex2_diffrn_ambient_temperature_device 'Oxford Cryosystems'
_olex2_submission_special_instructions 'No special instructions were received'
_oxdiff_exptl_absorpt_empirical_details
;
Empirical correction (ABSPACK) includes:
- Absorption correction using spherical harmonics
- Frame scaling
;
_oxdiff_exptl_absorpt_empirical_full_max 1.789
_oxdiff_exptl_absorpt_empirical_full_min 0.585
_oxdiff_twin_integration_method simultaneous
_oxdiff_twin_items 2
_twin_special_details
;
Component 2 rotated by -179.9960\% 
 around [1.00 -0.00 -0.00] (reciprocal) or [0.99 0.12 0.03] (direct)
;

loop_
_space_group_symop_operation_xyz
'x, y, z'
'-x, -y, -z'

loop_
_atom_site_label
_atom_site_type_symbol
_atom_site_fract_x
_atom_site_fract_y
_atom_site_fract_z
_atom_site_U_iso_or_equiv
_atom_site_adp_type
_atom_site_occupancy
_atom_site_site_symmetry_order
_atom_site_calc_flag
_atom_site_refinement_flags_posn
_atom_site_refinement_flags_adp
_atom_site_refinement_flags_occupancy
_atom_site_disorder_assembly
_atom_site_disorder_group
Dy21 Dy 0.71139(2) 0.30559(2) 0.78648(2) 0.01148(5) Uani 1 1 d . U . . .
Co21 Co 0.71222(5) 0.52677(4) 0.83065(3) 0.02449(16) Uani 1 1 d . U . . .
Si21 Si 0.89917(9) 0.25371(9) 0.54079(5) 0.0219(3) Uani 1 1 d . U . . .
Si22 Si 0.53254(10) 0.18527(10) 1.00700(5) 0.0314(4) Uani 1 1 d . U . . .
N101 N 0.6652(2) 0.2457(2) 0.71320(13) 0.0122(8) Uani 1 1 d . U . . .
N102 N 0.8345(2) 0.2693(2) 0.75436(13) 0.0137(8) Uani 1 1 d . U . . .
N103 N 0.7668(2) 0.2384(2) 0.83800(12) 0.0121(7) Uani 1 1 d . U . . .
N104 N 0.5978(3) 0.2170(2) 0.79751(14) 0.0157(8) Uani 1 1 d . U . . .
C101 C 0.5819(3) 0.2284(3) 0.69915(17) 0.0162(10) Uani 1 1 d . U . . .
C102 C 0.5736(3) 0.2281(3) 0.65186(17) 0.0219(11) Uani 1 1 d . U . . .
H102 H 0.5228 0.2182 0.6340 0.026 Uiso 1 1 calc R . . . .
C103 C 0.6506(3) 0.2443(3) 0.63775(17) 0.0220(11) Uani 1 1 d . U . . .
H103 H 0.6645 0.2481 0.6081 0.026 Uiso 1 1 calc R . . . .
C104 C 0.7083(3) 0.2550(3) 0.67626(15) 0.0158(9) Uani 1 1 d . U . . .
C105 C 0.7955(3) 0.2698(2) 0.67538(15) 0.0128(9) Uani 1 1 d . U . . .
C106 C 0.8540(3) 0.2766(2) 0.71214(16) 0.0128(9) Uani 1 1 d . U . . .
C107 C 0.9442(3) 0.2867(3) 0.70942(16) 0.0165(10) Uani 1 1 d . U . . .
H107 H 0.9742 0.2948 0.6840 0.020 Uiso 1 1 calc R . . . .
C108 C 0.9772(3) 0.2821(3) 0.75008(16) 0.0165(10) Uani 1 1 d . U . . .
H108 H 1.0350 0.2857 0.7584 0.020 Uiso 1 1 calc R . . . .
C109 C 0.9088(3) 0.2708(2) 0.77845(16) 0.0141(9) Uani 1 1 d . U . . .
C110 C 0.9166(3) 0.2586(3) 0.82248(16) 0.0141(9) Uani 1 1 d . U . . .
C111 C 0.8511(3) 0.2421(3) 0.84969(16) 0.0143(9) Uani 1 1 d . U . . .
C112 C 0.8618(3) 0.2275(3) 0.89446(16) 0.0181(10) Uani 1 1 d . U . . .
H112 H 0.9134 0.2270 0.9103 0.022 Uiso 1 1 calc R . . . .
C113 C 0.7839(3) 0.2145(3) 0.90965(16) 0.0202(10) Uani 1 1 d . U . . .
H113 H 0.7709 0.2037 0.9382 0.024 Uiso 1 1 calc R . . . .
C114 C 0.7250(3) 0.2203(3) 0.87420(15) 0.0151(9) Uani 1 1 d . U . . .
C115 C 0.6367(3) 0.2059(3) 0.87499(16) 0.0164(9) Uani 1 1 d . U . . .
C116 C 0.5788(3) 0.2005(3) 0.83818(17) 0.0172(10) Uani 1 1 d . U . . .
C117 C 0.4909(3) 0.1739(3) 0.83812(19) 0.0233(11) Uani 1 1 d . U . . .
H117 H 0.4619 0.1581 0.8622 0.028 Uiso 1 1 calc R . . . .
C118 C 0.4584(3) 0.1757(3) 0.79728(19) 0.0244(11) Uani 1 1 d . U . . .
H118 H 0.4015 0.1617 0.7871 0.029 Uiso 1 1 calc R . . . .
C119 C 0.5252(3) 0.2030(3) 0.77169(17) 0.0184(10) Uani 1 1 d . U . . .
C120 C 0.5163(3) 0.2115(3) 0.72656(17) 0.0168(9) Uani 1 1 d . U . . .
C121 C 0.8292(3) 0.2712(3) 0.63290(16) 0.0177(10) Uani 1 1 d . U . . .
C122 C 0.8569(3) 0.2675(3) 0.59644(17) 0.0203(10) Uani 1 1 d . U . . .
C123 C 0.8718(4) 0.3259(3) 0.50836(19) 0.0305(12) Uani 1 1 d . U . . .
H123 H 0.8160 0.3078 0.4927 0.037 Uiso 1 1 calc R . . . .
C124 C 0.8625(5) 0.3959(4) 0.5378(2) 0.0438(17) Uani 1 1 d . U . . .
H12A H 0.8178 0.3875 0.5581 0.066 Uiso 1 1 calc GR . . . .
H12B H 0.8485 0.4309 0.5193 0.066 Uiso 1 1 calc GR . . . .
H12C H 0.9153 0.4144 0.5550 0.066 Uiso 1 1 calc GR . . . .
C125 C 0.9329(4) 0.3400(4) 0.4727(2) 0.0386(15) Uani 1 1 d . U . . .
H12D H 0.9887 0.3577 0.4867 0.058 Uiso 1 1 calc GR . . . .
H12E H 0.9143 0.3759 0.4561 0.058 Uiso 1 1 calc GR . . . .
H12F H 0.9348 0.2956 0.4524 0.058 Uiso 1 1 calc GR . . . .
C126 C 1.0163(3) 0.2570(3) 0.54846(18) 0.0277(12) Uani 1 1 d . U . . .
H126 H 1.0402 0.3087 0.5527 0.033 Uiso 1 1 calc R . . . .
C127 C 1.0572(4) 0.2212(4) 0.5084(2) 0.0371(15) Uani 1 1 d . U . . .
H12G H 1.0349 0.1703 0.5024 0.056 Uiso 1 1 calc GR . . . .
H12H H 1.1179 0.2266 0.5146 0.056 Uiso 1 1 calc GR . . . .
H12I H 1.0451 0.2437 0.4824 0.056 Uiso 1 1 calc GR . . . .
C128 C 1.0446(4) 0.2282(4) 0.5900(2) 0.0420(17) Uani 1 1 d . U . . .
H12J H 1.0233 0.2545 0.6162 0.063 Uiso 1 1 calc GR . . . .
H12K H 1.1059 0.2344 0.5928 0.063 Uiso 1 1 calc GR . . . .
H12L H 1.0228 0.1774 0.5875 0.063 Uiso 1 1 calc GR . . . .
C129 C 0.8469(4) 0.1637(3) 0.51190(18) 0.0271(11) Uani 1 1 d . U . . .
H129 H 0.8681 0.1565 0.4814 0.033 Uiso 1 1 calc R . . . .
C130 C 0.8681(4) 0.1019(3) 0.5348(2) 0.0372(14) Uani 1 1 d . U . . .
H13A H 0.9289 0.1023 0.5364 0.056 Uiso 1 1 calc GR . . . .
H13B H 0.8412 0.0566 0.5178 0.056 Uiso 1 1 calc GR . . . .
H13C H 0.8479 0.1072 0.5648 0.056 Uiso 1 1 calc GR . . . .
C131 C 0.7515(4) 0.1603(4) 0.5067(2) 0.0429(16) Uani 1 1 d . U . . .
H13D H 0.7283 0.1639 0.5361 0.064 Uiso 1 1 calc GR . . . .
H13E H 0.7276 0.1149 0.4888 0.064 Uiso 1 1 calc GR . . . .
H13F H 0.7378 0.2000 0.4920 0.064 Uiso 1 1 calc GR . . . .
C132 C 0.6028(3) 0.1942(3) 0.91679(18) 0.0229(11) Uani 1 1 d . U . . .
C133 C 0.5743(3) 0.1871(3) 0.95203(18) 0.0273(12) Uani 1 1 d . U . . .
C134 C 0.6219(4) 0.1718(4) 1.0455(2) 0.0428(15) Uani 1 1 d . U . . .
H134 H 0.6002 0.1702 1.0756 0.051 Uiso 1 1 calc R . . . .
C135 C 0.6935(5) 0.2337(5) 1.0493(2) 0.060(2) Uani 1 1 d . U . . .
H13G H 0.7152 0.2370 1.0200 0.090 Uiso 1 1 calc GR . . . .
H13H H 0.7384 0.2252 1.0696 0.090 Uiso 1 1 calc GR . . . .
H13I H 0.6730 0.2784 1.0609 0.090 Uiso 1 1 calc GR . . . .
C136 C 0.6541(5) 0.1014(5) 1.0304(2) 0.0528(18) Uani 1 1 d . U . . .
H13J H 0.6094 0.0618 1.0314 0.079 Uiso 1 1 calc GR . . . .
H13K H 0.7018 0.0969 1.0500 0.079 Uiso 1 1 calc GR . . . .
H13L H 0.6718 0.1003 0.9999 0.079 Uiso 1 1 calc GR . . . .
C137 C 0.4473(4) 0.1076(4) 1.0027(2) 0.0376(14) Uani 1 1 d . U . . .
H137 H 0.4746 0.0634 0.9964 0.045 Uiso 1 1 calc R . . . .
C138 C 0.4028(5) 0.1032(6) 1.0467(3) 0.071(3) Uani 1 1 d . U . . .
H13M H 0.4441 0.1165 1.0718 0.106 Uiso 1 1 calc GR . . . .
H13N H 0.3753 0.0543 1.0467 0.106 Uiso 1 1 calc GR . . . .
H13O H 0.3608 0.1361 1.0493 0.106 Uiso 1 1 calc GR . . . .
C139 C 0.3815(4) 0.1043(4) 0.9648(2) 0.0418(16) Uani 1 1 d . U . . .
H13P H 0.3501 0.1449 0.9708 0.063 Uiso 1 1 calc GR . . . .
H13Q H 0.3430 0.0596 0.9624 0.063 Uiso 1 1 calc GR . . . .
H13R H 0.4093 0.1064 0.9369 0.063 Uiso 1 1 calc GR . . . .
C140 C 0.5004(5) 0.2752(4) 1.0237(3) 0.0534(18) Uani 1 1 d . U . . .
H140 H 0.5511 0.3091 1.0194 0.064 Uiso 1 1 calc R . . . .
C141 C 0.4853(8) 0.2938(6) 1.0734(3) 0.093(3) Uani 1 1 d . U . . .
H14A H 0.4325 0.2667 1.0799 0.140 Uiso 1 1 calc GR . . . .
H14B H 0.4824 0.3451 1.0806 0.140 Uiso 1 1 calc GR . . . .
H14C H 0.5313 0.2813 1.0912 0.140 Uiso 1 1 calc GR . . . .
C142 C 0.4318(5) 0.2952(5) 0.9936(3) 0.068(2) Uani 1 1 d . U . . .
H14D H 0.4434 0.2813 0.9625 0.102 Uiso 1 1 calc GR . . . .
H14E H 0.4308 0.3469 0.9995 0.102 Uiso 1 1 calc GR . . . .
H14F H 0.3774 0.2702 0.9996 0.102 Uiso 1 1 calc GR . . . .
C143 C 1.0041(3) 0.2629(3) 0.84219(15) 0.0138(9) Uani 1 1 d . U . . .
C144 C 1.0443(3) 0.3282(3) 0.86442(16) 0.0155(9) Uani 1 1 d . U . . .
H144 H 1.0160 0.3690 0.8665 0.019 Uiso 1 1 calc R . . . .
C145 C 1.1251(3) 0.3348(3) 0.88361(16) 0.0177(10) Uani 1 1 d . U . . .
C146 C 1.1654(3) 0.2741(3) 0.87890(16) 0.0178(10) Uani 1 1 d . U . . .
H146 H 1.2209 0.2780 0.8913 0.021 Uiso 1 1 calc R . . . .
C147 C 1.1276(3) 0.2081(3) 0.85678(16) 0.0162(9) Uani 1 1 d . U . . .
C148 C 1.0459(3) 0.2037(3) 0.83861(16) 0.0150(9) Uani 1 1 d . U . . .
H148 H 1.0187 0.1592 0.8235 0.018 Uiso 1 1 calc R . . . .
C149 C 1.1704(3) 0.4074(3) 0.90671(18) 0.0245(11) Uani 1 1 d . U . . .
C150 C 1.1092(4) 0.4607(3) 0.9210(2) 0.0422(16) Uani 1 1 d . U . . .
H15A H 1.0798 0.4715 0.8947 0.063 Uiso 1 1 calc GR . . . .
H15B H 1.1404 0.5049 0.9374 0.063 Uiso 1 1 calc GR . . . .
H15C H 1.0685 0.4397 0.9402 0.063 Uiso 1 1 calc GR . . . .
C151 C 1.2297(6) 0.4383(4) 0.8751(3) 0.061(2) Uani 1 1 d . U . . .
H15D H 1.2682 0.4042 0.8655 0.091 Uiso 1 1 calc GR . . . .
H15E H 1.2617 0.4830 0.8902 0.091 Uiso 1 1 calc GR . . . .
H15F H 1.1977 0.4477 0.8492 0.091 Uiso 1 1 calc GR . . . .
C152 C 1.2201(4) 0.3988(3) 0.9488(2) 0.0402(15) Uani 1 1 d . U . . .
H15G H 1.1817 0.3798 0.9697 0.060 Uiso 1 1 calc GR . . . .
H15H H 1.2497 0.4454 0.9625 0.060 Uiso 1 1 calc GR . . . .
H15I H 1.2607 0.3658 0.9412 0.060 Uiso 1 1 calc GR . . . .
C153 C 1.1724(3) 0.1414(3) 0.85225(18) 0.0211(10) Uani 1 1 d . U . . .
C154 C 1.2655(4) 0.1595(3) 0.8662(2) 0.0343(14) Uani 1 1 d . U . . .
H15J H 1.2912 0.1963 0.8497 0.051 Uiso 1 1 calc GR . . . .
H15K H 1.2927 0.1165 0.8597 0.051 Uiso 1 1 calc GR . . . .
H15L H 1.2723 0.1773 0.8981 0.051 Uiso 1 1 calc GR . . . .
C155 C 1.1317(4) 0.0898(3) 0.8818(2) 0.0363(14) Uani 1 1 d . U . . .
H15M H 1.1404 0.1120 0.9130 0.054 Uiso 1 1 calc GR . . . .
H15N H 1.1571 0.0456 0.8775 0.054 Uiso 1 1 calc GR . . . .
H15O H 1.0716 0.0788 0.8738 0.054 Uiso 1 1 calc GR . . . .
C156 C 1.1647(5) 0.1038(4) 0.8038(2) 0.0416(16) Uani 1 1 d . U . . .
H15P H 1.1055 0.0891 0.7945 0.062 Uiso 1 1 calc GR . . . .
H15Q H 1.1937 0.0615 0.8014 0.062 Uiso 1 1 calc GR . . . .
H15R H 1.1900 0.1367 0.7847 0.062 Uiso 1 1 calc GR . . . .
C157 C 0.4287(3) 0.2035(3) 0.70701(17) 0.0181(10) Uani 1 1 d . U . . .
C158 C 0.3780(3) 0.2545(3) 0.72275(17) 0.0187(10) Uani 1 1 d . U . . .
H158 H 0.3999 0.2919 0.7458 0.022 Uiso 1 1 calc R . . . .
C159 C 0.2962(3) 0.2522(3) 0.70575(17) 0.0203(10) Uani 1 1 d . U . . .
C160 C 0.2665(3) 0.1963(3) 0.6724(2) 0.0321(13) Uani 1 1 d . U . . .
H160 H 0.2110 0.1936 0.6601 0.039 Uiso 1 1 calc R . . . .
C161 C 0.3145(4) 0.1436(4) 0.6559(2) 0.0416(16) Uani 1 1 d D U . . .
C162 C 0.3961(3) 0.1484(3) 0.6743(2) 0.0312(13) Uani 1 1 d . U . . .
H162 H 0.4296 0.1128 0.6640 0.037 Uiso 1 1 calc R . . . .
C163 C 0.2445(3) 0.3105(3) 0.72436(17) 0.0213(10) Uani 1 1 d . U . . .
C164 C 0.2955(4) 0.3843(3) 0.7297(2) 0.0305(13) Uani 1 1 d . U . . .
H16A H 0.3441 0.3862 0.7503 0.046 Uiso 1 1 calc GR . . . .
H16B H 0.2607 0.4203 0.7416 0.046 Uiso 1 1 calc GR . . . .
H16C H 0.3145 0.3942 0.7008 0.046 Uiso 1 1 calc GR . . . .
C165 C 0.2162(4) 0.2948(4) 0.77008(18) 0.0321(13) Uani 1 1 d . U . . .
H16D H 0.1795 0.2490 0.7664 0.048 Uiso 1 1 calc GR . . . .
H16E H 0.1858 0.3329 0.7835 0.048 Uiso 1 1 calc GR . . . .
H16F H 0.2653 0.2925 0.7894 0.048 Uiso 1 1 calc GR . . . .
C166 C 0.1664(3) 0.3100(3) 0.69403(17) 0.0222(11) Uani 1 1 d . U . . .
H16G H 0.1833 0.3171 0.6643 0.033 Uiso 1 1 calc GR . . . .
H16H H 0.1355 0.3486 0.7062 0.033 Uiso 1 1 calc GR . . . .
H16I H 0.1305 0.2640 0.6923 0.033 Uiso 1 1 calc GR . . . .
C191 C 0.6390(6) 0.6068(5) 0.8497(4) 0.040(2) Uani 0.736(14) 1 d D U P A 1
H191 H 0.5810 0.5995 0.8546 0.048 Uiso 0.736(14) 1 calc R . P A 1
C192 C 0.6733(8) 0.6178(5) 0.8096(4) 0.042(2) Uani 0.736(14) 1 d D U P A 1
H192 H 0.6428 0.6192 0.7826 0.050 Uiso 0.736(14) 1 calc R . P A 1
C193 C 0.7600(7) 0.6265(5) 0.8159(4) 0.040(2) Uani 0.736(14) 1 d D U P A 1
H193 H 0.7988 0.6341 0.7939 0.048 Uiso 0.736(14) 1 calc R . P A 1
C194 C 0.7804(8) 0.6220(6) 0.8600(3) 0.040(2) Uani 0.736(14) 1 d D U P A 1
H194 H 0.8355 0.6272 0.8731 0.048 Uiso 0.736(14) 1 calc R . P A 1
C195 C 0.7058(9) 0.6084(4) 0.8824(3) 0.040(2) Uani 0.736(14) 1 d D U P A 1
H195 H 0.7010 0.6018 0.9125 0.048 Uiso 0.736(14) 1 calc R . P A 1
C167 C 0.2882(8) 0.0912(6) 0.6103(4) 0.032(3) Uani 0.466(11) 1 d D U P B 1
C168 C 0.2059(9) 0.1032(11) 0.5873(6) 0.035(4) Uani 0.466(11) 1 d D U P B 1
H16J H 0.1610 0.1001 0.6080 0.052 Uiso 0.466(11) 1 calc GR . P B 1
H16K H 0.1915 0.0666 0.5612 0.052 Uiso 0.466(11) 1 calc GR . P B 1
H16L H 0.2127 0.1506 0.5781 0.052 Uiso 0.466(11) 1 calc GR . P B 1
C169 C 0.3540(8) 0.0867(8) 0.5749(5) 0.043(4) Uani 0.466(11) 1 d D U P B 1
H16M H 0.3685 0.1338 0.5659 0.065 Uiso 0.466(11) 1 calc GR . P B 1
H16N H 0.3311 0.0521 0.5490 0.065 Uiso 0.466(11) 1 calc GR . P B 1
H16O H 0.4043 0.0715 0.5873 0.065 Uiso 0.466(11) 1 calc GR . P B 1
C170 C 0.2710(10) 0.0197(7) 0.6271(5) 0.045(4) Uani 0.466(11) 1 d D U P B 1
H17A H 0.3242 0.0031 0.6341 0.068 Uiso 0.466(11) 1 calc GR . P B 1
H17B H 0.2385 -0.0155 0.6042 0.068 Uiso 0.466(11) 1 calc GR . P B 1
H17C H 0.2393 0.0254 0.6539 0.068 Uiso 0.466(11) 1 calc GR . P B 1
P171 P 0.67246(10) 0.47459(8) 0.76449(5) 0.0197(3) Uani 0.8905(19) 1 d D U P A 1
P172 P 0.82369(9) 0.47264(8) 0.83324(5) 0.0192(3) Uani 0.8905(19) 1 d D U P A 1
P173 P 0.63980(10) 0.44420(8) 0.85988(5) 0.0199(3) Uani 0.8905(19) 1 d D U P A 1
O171 O 0.6835(3) 0.3974(2) 0.75053(14) 0.0291(10) Uani 0.8905(19) 1 d D U P A 1
O172 O 0.8151(3) 0.3934(2) 0.81865(15) 0.0246(9) Uani 0.8905(19) 1 d D U P A 1
O173 O 0.6406(3) 0.3668(2) 0.84065(14) 0.0249(9) Uani 0.8905(19) 1 d D U P A 1
O174 O 0.5760(3) 0.4839(3) 0.75854(15) 0.0322(8) Uani 0.8905(19) 1 d D U P A 1
O175 O 0.7090(4) 0.5179(3) 0.72690(17) 0.0416(9) Uani 0.8905(19) 1 d D U P A 1
O176 O 0.8919(3) 0.5125(3) 0.80489(17) 0.0348(8) Uani 0.8905(19) 1 d D U P A 1
O177 O 0.8726(3) 0.4886(3) 0.88113(15) 0.0330(8) Uani 0.8905(19) 1 d D U P A 1
O178 O 0.6684(4) 0.4571(3) 0.91201(19) 0.0396(10) Uani 0.8905(19) 1 d D U P A 1
O179 O 0.5427(3) 0.4569(3) 0.86291(18) 0.0343(8) Uani 0.8905(19) 1 d D U P A 1
C171 C 0.5301(5) 0.4595(4) 0.7162(2) 0.0322(8) Uani 0.8905(19) 1 d D U P A 1
H17D H 0.4929 0.4144 0.7174 0.039 Uiso 0.8905(19) 1 calc R . P A 1
H17E H 0.5694 0.4508 0.6925 0.039 Uiso 0.8905(19) 1 calc R . P A 1
C172 C 0.4791(4) 0.5171(4) 0.7069(2) 0.0322(8) Uani 0.8905(19) 1 d D U P A 1
H17F H 0.4512 0.5040 0.6772 0.048 Uiso 0.8905(19) 1 calc GR . P A 1
H17G H 0.5160 0.5625 0.7084 0.048 Uiso 0.8905(19) 1 calc GR . P A 1
H17H H 0.4369 0.5222 0.7291 0.048 Uiso 0.8905(19) 1 calc GR . P A 1
C173 C 0.7880(5) 0.5098(4) 0.7071(3) 0.0416(9) Uani 0.8905(19) 1 d D U P A 1
H17I H 0.8171 0.4763 0.7219 0.050 Uiso 0.8905(19) 1 calc R . P A 1
H17J H 0.8242 0.5565 0.7110 0.050 Uiso 0.8905(19) 1 calc R . P A 1
C174 C 0.7725(6) 0.4816(4) 0.6589(2) 0.0416(9) Uani 0.8905(19) 1 d D U P A 1
H17K H 0.7358 0.5105 0.6454 0.062 Uiso 0.8905(19) 1 calc GR . P A 1
H17L H 0.7457 0.4319 0.6552 0.062 Uiso 0.8905(19) 1 calc GR . P A 1
H17M H 0.8258 0.4841 0.6445 0.062 Uiso 0.8905(19) 1 calc GR . P A 1
C175 C 0.9727(5) 0.4877(4) 0.8011(2) 0.0348(8) Uani 0.8905(19) 1 d D U P A 1
H17N H 1.0112 0.5127 0.8262 0.042 Uiso 0.8905(19) 1 calc R . P A 1
H17O H 0.9666 0.4358 0.8025 0.042 Uiso 0.8905(19) 1 calc R . P A 1
C176 C 1.0074(4) 0.5012(4) 0.7599(3) 0.0348(8) Uani 0.8905(19) 1 d D U P A 1
H17P H 0.9736 0.4710 0.7352 0.052 Uiso 0.8905(19) 1 calc GR . P A 1
H17Q H 1.0650 0.4903 0.7595 0.052 Uiso 0.8905(19) 1 calc GR . P A 1
H17R H 1.0071 0.5516 0.7570 0.052 Uiso 0.8905(19) 1 calc GR . P A 1
C177 C 0.8624(5) 0.4365(4) 0.9113(3) 0.0330(8) Uani 0.8905(19) 1 d D U P A 1
H17S H 0.9051 0.4038 0.9067 0.040 Uiso 0.8905(19) 1 calc R . P A 1
H17T H 0.8063 0.4078 0.9060 0.040 Uiso 0.8905(19) 1 calc R . P A 1
C178 C 0.8723(5) 0.4766(4) 0.9580(2) 0.0330(8) Uani 0.8905(19) 1 d D U P A 1
H17U H 0.8293 0.5082 0.9624 0.049 Uiso 0.8905(19) 1 calc GR . P A 1
H17V H 0.9278 0.5050 0.9629 0.049 Uiso 0.8905(19) 1 calc GR . P A 1
H17W H 0.8662 0.4424 0.9791 0.049 Uiso 0.8905(19) 1 calc GR . P A 1
C179 C 0.6286(5) 0.4115(5) 0.9410(3) 0.0396(10) Uani 0.8905(19) 1 d D U P A 1
H17X H 0.6707 0.3894 0.9566 0.047 Uiso 0.8905(19) 1 calc R . P A 1
H17Y H 0.5877 0.3732 0.9239 0.047 Uiso 0.8905(19) 1 calc R . P A 1
C180 C 0.5851(5) 0.4594(4) 0.9734(2) 0.0396(10) Uani 0.8905(19) 1 d D U P A 1
H18A H 0.5402 0.4773 0.9577 0.059 Uiso 0.8905(19) 1 calc GR . P A 1
H18B H 0.6255 0.4999 0.9877 0.059 Uiso 0.8905(19) 1 calc GR . P A 1
H18C H 0.5614 0.4324 0.9960 0.059 Uiso 0.8905(19) 1 calc GR . P A 1
C181 C 0.4771(4) 0.4105(4) 0.8365(3) 0.0343(8) Uani 0.8905(19) 1 d D U P A 1
H18D H 0.5002 0.3865 0.8096 0.041 Uiso 0.8905(19) 1 calc R . P A 1
H18E H 0.4345 0.4389 0.8269 0.041 Uiso 0.8905(19) 1 calc R . P A 1
C182 C 0.4366(4) 0.3550(4) 0.8624(2) 0.0343(8) Uani 0.8905(19) 1 d D U P A 1
H18F H 0.3853 0.3299 0.8461 0.051 Uiso 0.8905(19) 1 calc GR . P A 1
H18G H 0.4229 0.3785 0.8914 0.051 Uiso 0.8905(19) 1 calc GR . P A 1
H18H H 0.4753 0.3208 0.8664 0.051 Uiso 0.8905(19) 1 calc GR . P A 1
C267 C 0.2700(8) 0.0737(6) 0.6272(5) 0.042(3) Uani 0.534(11) 1 d D U P B 2
C268 C 0.3316(9) 0.0221(7) 0.6132(5) 0.056(4) Uani 0.534(11) 1 d D U P B 2
H26A H 0.3769 0.0462 0.5980 0.084 Uiso 0.534(11) 1 calc GR . P B 2
H26B H 0.3026 -0.0192 0.5930 0.084 Uiso 0.534(11) 1 calc GR . P B 2
H26C H 0.3549 0.0060 0.6395 0.084 Uiso 0.534(11) 1 calc GR . P B 2
C269 C 0.1968(9) 0.0347(8) 0.6487(5) 0.061(4) Uani 0.534(11) 1 d D U P B 2
H26D H 0.2183 0.0145 0.6739 0.092 Uiso 0.534(11) 1 calc GR . P B 2
H26E H 0.1668 -0.0038 0.6269 0.092 Uiso 0.534(11) 1 calc GR . P B 2
H26F H 0.1586 0.0686 0.6592 0.092 Uiso 0.534(11) 1 calc GR . P B 2
C270 C 0.2364(12) 0.1009(11) 0.5864(6) 0.057(5) Uani 0.534(11) 1 d D U P B 2
H27A H 0.1979 0.1353 0.5955 0.085 Uiso 0.534(11) 1 calc GR . P B 2
H27B H 0.2067 0.0607 0.5657 0.085 Uiso 0.534(11) 1 calc GR . P B 2
H27C H 0.2831 0.1244 0.5718 0.085 Uiso 0.534(11) 1 calc GR . P B 2
P271 P 0.7805(8) 0.4874(6) 0.7793(4) 0.022(2) Uani 0.1095(19) 1 d D U P A 2
P272 P 0.7340(7) 0.4586(6) 0.8715(4) 0.0190(18) Uani 0.1095(19) 1 d D U P A 2
P273 P 0.5914(7) 0.4462(6) 0.8016(4) 0.0203(19) Uani 0.1095(19) 1 d D U P A 2
O271 O 0.7903(17) 0.4098(11) 0.7728(9) 0.018(4) Uani 0.1095(19) 1 d D U P A 2
O272 O 0.7180(17) 0.3811(10) 0.8568(8) 0.016(3) Uani 0.1095(19) 1 d D U P A 2
O273 O 0.6081(16) 0.3748(12) 0.7782(9) 0.017(4) Uani 0.1095(19) 1 d D U P A 2
O274 O 0.753(2) 0.5136(16) 0.7337(8) 0.022(2) Uani 0.1095(19) 1 d D U P A 2
O275 O 0.8730(14) 0.5303(16) 0.7907(12) 0.022(2) Uani 0.1095(19) 1 d D U P A 2
O276 O 0.8300(14) 0.4895(15) 0.8862(9) 0.0190(18) Uani 0.1095(19) 1 d D U P A 2
O277 O 0.684(2) 0.4735(19) 0.9146(11) 0.0190(18) Uani 0.1095(19) 1 d D U P A 2
O278 O 0.5368(17) 0.4367(18) 0.8456(8) 0.0203(19) Uani 0.1095(19) 1 d D U P A 2
O279 O 0.5204(17) 0.4723(16) 0.7711(8) 0.0203(19) Uani 0.1095(19) 1 d D U P A 2
C271 C 0.798(3) 0.480(2) 0.6968(10) 0.022(2) Uani 0.1095(19) 1 d D U P A 2
H27D H 0.7824 0.4273 0.6923 0.027 Uiso 0.1095(19) 1 calc R . P A 2
H27E H 0.8588 0.4916 0.7025 0.027 Uiso 0.1095(19) 1 calc R . P A 2
C272 C 0.769(3) 0.511(3) 0.6563(11) 0.022(2) Uani 0.1095(19) 1 d D U P A 2
H27F H 0.7805 0.4799 0.6292 0.033 Uiso 0.1095(19) 1 calc GR . P A 2
H27G H 0.7992 0.5588 0.6568 0.033 Uiso 0.1095(19) 1 calc GR . P A 2
H27H H 0.7087 0.5131 0.6568 0.033 Uiso 0.1095(19) 1 calc GR . P A 2
C273 C 0.9484(19) 0.508(3) 0.8066(14) 0.022(2) Uani 0.1095(19) 1 d D U P A 2
H27I H 0.9397 0.4562 0.8063 0.027 Uiso 0.1095(19) 1 calc R . P A 2
H27J H 0.9621 0.5318 0.8376 0.027 Uiso 0.1095(19) 1 calc R . P A 2
C274 C 1.020(2) 0.528(3) 0.7787(17) 0.022(2) Uani 0.1095(19) 1 d D U P A 2
H27K H 1.0517 0.5738 0.7921 0.033 Uiso 0.1095(19) 1 calc GR . P A 2
H27L H 0.9990 0.5311 0.7487 0.033 Uiso 0.1095(19) 1 calc GR . P A 2
H27M H 1.0574 0.4908 0.7772 0.033 Uiso 0.1095(19) 1 calc GR . P A 2
C275 C 0.875(3) 0.452(2) 0.9158(15) 0.0190(18) Uani 0.1095(19) 1 d D U P A 2
H27N H 0.8375 0.4107 0.9233 0.023 Uiso 0.1095(19) 1 calc R . P A 2
H27O H 0.9231 0.4340 0.9008 0.023 Uiso 0.1095(19) 1 calc R . P A 2
C276 C 0.905(3) 0.501(3) 0.9561(12) 0.0190(18) Uani 0.1095(19) 1 d D U P A 2
H27P H 0.9539 0.5330 0.9500 0.028 Uiso 0.1095(19) 1 calc GR . P A 2
H27Q H 0.9203 0.4730 0.9791 0.028 Uiso 0.1095(19) 1 calc GR . P A 2
H27R H 0.8606 0.5284 0.9663 0.028 Uiso 0.1095(19) 1 calc GR . P A 2
C277 C 0.654(2) 0.425(3) 0.9439(14) 0.0190(18) Uani 0.1095(19) 1 d D U P A 2
H27S H 0.6694 0.4459 0.9752 0.023 Uiso 0.1095(19) 1 calc R . P A 2
H27T H 0.6770 0.3793 0.9373 0.023 Uiso 0.1095(19) 1 calc R . P A 2
C278 C 0.560(2) 0.414(2) 0.9350(15) 0.0190(18) Uani 0.1095(19) 1 d D U P A 2
H27U H 0.5386 0.4598 0.9416 0.028 Uiso 0.1095(19) 1 calc GR . P A 2
H27V H 0.5341 0.3807 0.9539 0.028 Uiso 0.1095(19) 1 calc GR . P A 2
H27W H 0.5462 0.3938 0.9038 0.028 Uiso 0.1095(19) 1 calc GR . P A 2
C279 C 0.460(2) 0.3861(19) 0.8384(17) 0.0203(19) Uani 0.1095(19) 1 d D U P A 2
H27X H 0.4386 0.3707 0.8660 0.024 Uiso 0.1095(19) 1 calc R . P A 2
H27Y H 0.4633 0.3443 0.8156 0.024 Uiso 0.1095(19) 1 calc R . P A 2
C280 C 0.4120(16) 0.4426(14) 0.8215(8) 0.0203(19) Uani 0.1095(19) 1 d D U P A 2
H28A H 0.3521 0.4245 0.8178 0.030 Uiso 0.1095(19) 1 calc GR . P A 2
H28B H 0.4326 0.4527 0.7930 0.030 Uiso 0.1095(19) 1 calc GR . P A 2
H28C H 0.4209 0.4867 0.8431 0.030 Uiso 0.1095(19) 1 calc GR . P A 2
C281 C 0.536(3) 0.483(2) 0.7269(10) 0.0203(19) Uani 0.1095(19) 1 d D U P A 2
H28D H 0.5792 0.5252 0.7286 0.024 Uiso 0.1095(19) 1 calc R . P A 2
H28E H 0.4841 0.4957 0.7138 0.024 Uiso 0.1095(19) 1 calc R . P A 2
C282 C 0.563(3) 0.426(2) 0.6952(13) 0.0203(19) Uani 0.1095(19) 1 d D U P A 2
H28F H 0.5138 0.3989 0.6777 0.030 Uiso 0.1095(19) 1 calc GR . P A 2
H28G H 0.5906 0.3942 0.7113 0.030 Uiso 0.1095(19) 1 calc GR . P A 2
H28H H 0.6017 0.4474 0.6753 0.030 Uiso 0.1095(19) 1 calc GR . P A 2
Dy1 Dy 0.77083(2) 0.78866(2) 0.70458(2) 0.01111(5) Uani 1 1 d . U . . .
Co1 Co 0.80797(5) 1.01061(4) 0.69669(2) 0.01993(15) Uani 1 1 d . U . . .
P71 P 0.83288(10) 0.92910(7) 0.64353(5) 0.0232(3) Uani 1 1 d . U . . .
P72 P 0.87779(8) 0.96281(7) 0.74353(4) 0.0174(3) Uani 1 1 d . U . . .
P73 P 0.68828(8) 0.95162(7) 0.70691(5) 0.0217(3) Uani 1 1 d . U . . .
Si1 Si 0.97326(9) 0.79698(8) 0.95282(5) 0.0177(3) Uani 1 1 d . U . . .
Si2 Si 0.54237(9) 0.64259(9) 0.46999(5) 0.0238(3) Uani 1 1 d . U . . .
O71 O 0.8202(2) 0.85204(19) 0.64978(12) 0.0234(8) Uani 1 1 d . U . . .
O72 O 0.8532(2) 0.88471(18) 0.74642(11) 0.0199(7) Uani 1 1 d . U . . .
O73 O 0.6822(2) 0.8731(2) 0.70806(13) 0.0233(8) Uani 1 1 d . U . . .
O74 O 0.7855(3) 0.9348(2) 0.59733(14) 0.0420(11) Uani 1 1 d . U . . .
O75 O 0.9279(3) 0.9515(2) 0.63156(14) 0.0362(10) Uani 1 1 d . U . . .
O76 O 0.9771(2) 0.9758(2) 0.73730(14) 0.0290(9) Uani 1 1 d . U . . .
O77 O 0.8753(2) 1.00846(19) 0.79193(12) 0.0227(8) Uani 1 1 d . U . . .
O78 O 0.6442(3) 0.9865(2) 0.74951(15) 0.0350(10) Uani 1 1 d . U . . .
O79 O 0.6226(3) 0.9645(2) 0.66912(15) 0.0351(10) Uani 1 1 d . U . . .
N1 N 0.8761(2) 0.7345(2) 0.73960(13) 0.0145(8) Uani 1 1 d . U . . .
N2 N 0.7172(2) 0.77000(19) 0.77419(13) 0.0116(7) Uani 1 1 d . U . . .
N3 N 0.6362(2) 0.7189(2) 0.68627(13) 0.0132(8) Uani 1 1 d . U . . .
N4 N 0.7954(2) 0.6903(2) 0.65138(12) 0.0114(7) Uani 1 1 d . U . . .
C1 C 0.9422(3) 0.7086(2) 0.71854(16) 0.0139(9) Uani 1 1 d . U . . .
C2 C 1.0100(3) 0.7098(3) 0.75061(17) 0.0203(10) Uani 1 1 d . U . . .
H2 H 1.0627 0.6945 0.7448 0.024 Uiso 1 1 calc R . . . .
C3 C 0.9848(3) 0.7365(3) 0.79052(17) 0.0189(10) Uani 1 1 d . U . . .
H3 H 1.0163 0.7437 0.8181 0.023 Uiso 1 1 calc R . . . .
C4 C 0.9012(3) 0.7521(3) 0.78332(16) 0.0150(9) Uani 1 1 d . U . . .
C5 C 0.8511(3) 0.7791(2) 0.81721(16) 0.0142(9) Uani 1 1 d . U . . .
C6 C 0.7654(3) 0.7856(2) 0.81340(15) 0.0128(8) Uani 1 1 d . U . . .
C7 C 0.7134(3) 0.8016(3) 0.84948(16) 0.0183(10) Uani 1 1 d . U . . .
H7 H 0.7314 0.8144 0.8799 0.022 Uiso 1 1 calc R . . . .
C8 C 0.6338(3) 0.7950(3) 0.83228(16) 0.0168(10) Uani 1 1 d . U . . .
H8 H 0.5856 0.8026 0.8483 0.020 Uiso 1 1 calc R . . . .
C9 C 0.6360(3) 0.7743(2) 0.78521(16) 0.0138(9) Uani 1 1 d . U . . .
C10 C 0.5655(3) 0.7571(2) 0.75482(16) 0.0137(9) Uani 1 1 d . U . . .
C11 C 0.5667(3) 0.7316(3) 0.70935(16) 0.0153(9) Uani 1 1 d . U . . .
C12 C 0.4935(3) 0.7147(3) 0.67937(17) 0.0196(10) Uani 1 1 d . U . . .
H12 H 0.4373 0.7177 0.6869 0.023 Uiso 1 1 calc R . . . .
C13 C 0.5195(3) 0.6938(3) 0.63819(17) 0.0201(10) Uani 1 1 d . U . . .
H13 H 0.4853 0.6801 0.6115 0.024 Uiso 1 1 calc R . . . .
C14 C 0.6091(3) 0.6962(3) 0.64288(16) 0.0141(9) Uani 1 1 d . U . . .
C15 C 0.6612(3) 0.6764(3) 0.60798(16) 0.0172(10) Uani 1 1 d . U . . .
C16 C 0.7467(3) 0.6703(3) 0.61217(16) 0.0158(9) Uani 1 1 d . U . . .
C17 C 0.7951(3) 0.6399(3) 0.57752(17) 0.0201(10) Uani 1 1 d . U . . .
H17 H 0.7758 0.6223 0.5477 0.024 Uiso 1 1 calc R . . . .
C18 C 0.8734(3) 0.6412(3) 0.59555(17) 0.0190(10) Uani 1 1 d . U . . .
H18 H 0.9195 0.6247 0.5807 0.023 Uiso 1 1 calc R . . . .
C19 C 0.8733(3) 0.6726(2) 0.64164(16) 0.0128(9) Uani 1 1 d . U . . .
C20 C 0.9421(3) 0.6815(2) 0.67265(16) 0.0129(9) Uani 1 1 d . U . . .
C21 C 0.8897(3) 0.7914(3) 0.86136(16) 0.0152(9) Uani 1 1 d . U . . .
C22 C 0.9242(3) 0.7982(3) 0.89758(16) 0.0183(10) Uani 1 1 d . U . . .
C23 C 1.0798(3) 0.8539(3) 0.95890(18) 0.0265(12) Uani 1 1 d . U . . .
H23 H 1.1214 0.8210 0.9494 0.032 Uiso 1 1 calc R . . . .
C24 C 1.0886(4) 0.9117(4) 0.9289(2) 0.0389(15) Uani 1 1 d . U . . .
H24A H 1.0784 0.8894 0.8979 0.058 Uiso 1 1 calc GR . . . .
H24B H 1.1452 0.9382 0.9333 0.058 Uiso 1 1 calc GR . . . .
H24C H 1.0477 0.9446 0.9365 0.058 Uiso 1 1 calc GR . . . .
C25 C 1.1050(4) 0.8863(3) 1.00716(19) 0.0332(14) Uani 1 1 d . U . . .
H25A H 1.0639 0.9170 1.0185 0.050 Uiso 1 1 calc GR . . . .
H25B H 1.1603 0.9149 1.0087 0.050 Uiso 1 1 calc GR . . . .
H25C H 1.1067 0.8480 1.0251 0.050 Uiso 1 1 calc GR . . . .
C26 C 0.9841(4) 0.7004(3) 0.95581(18) 0.0255(11) Uani 1 1 d . U . . .
H26 H 0.9263 0.6734 0.9514 0.031 Uiso 1 1 calc R . . . .
C27 C 1.0342(4) 0.6676(3) 0.9183(2) 0.0382(15) Uani 1 1 d . U . . .
H27Z H 1.0069 0.6710 0.8896 0.057 Uiso 1 1 calc GR . . . .
H H 1.0365 0.6172 0.9207 0.057 Uiso 1 1 calc GR . . . .
HA H 1.0911 0.6935 0.9206 0.057 Uiso 1 1 calc GR . . . .
C28 C 1.0188(4) 0.6887(3) 1.0011(2) 0.0368(15) Uani 1 1 d . U . . .
H28I H 1.0752 0.7153 1.0073 0.055 Uiso 1 1 calc GR . . . .
H28J H 1.0213 0.6376 1.0009 0.055 Uiso 1 1 calc GR . . . .
H28K H 0.9822 0.7055 1.0241 0.055 Uiso 1 1 calc GR . . . .
C29 C 0.8982(4) 0.8309(3) 0.99401(18) 0.0260(11) Uani 1 1 d . U . . .
H29 H 0.9255 0.8348 1.0244 0.031 Uiso 1 1 calc R . . . .
C30 C 0.8787(4) 0.9051(4) 0.9877(2) 0.0391(15) Uani 1 1 d . U . . .
H30A H 0.9304 0.9391 0.9922 0.059 Uiso 1 1 calc GR . . . .
H30B H 0.8387 0.9204 1.0093 0.059 Uiso 1 1 calc GR . . . .
H30C H 0.8545 0.9033 0.9576 0.059 Uiso 1 1 calc GR . . . .
C31 C 0.8170(4) 0.7788(4) 0.9917(2) 0.0373(15) Uani 1 1 d . U . . .
H31A H 0.7896 0.7730 0.9620 0.056 Uiso 1 1 calc GR . . . .
H31B H 0.7797 0.7977 1.0137 0.056 Uiso 1 1 calc GR . . . .
H31C H 0.8298 0.7324 0.9980 0.056 Uiso 1 1 calc GR . . . .
C32 C 0.6208(3) 0.6599(3) 0.56384(17) 0.0210(10) Uani 1 1 d . U . . .
C33 C 0.5887(3) 0.6494(3) 0.52698(17) 0.0231(11) Uani 1 1 d . U . . .
C34 C 0.4505(4) 0.6938(4) 0.4732(2) 0.0375(14) Uani 1 1 d . U . . .
H34 H 0.4275 0.6927 0.4422 0.045 Uiso 1 1 calc R . . . .
C35 C 0.4745(5) 0.7726(4) 0.4937(3) 0.066(2) Uani 1 1 d . U . . .
H35A H 0.4983 0.7755 0.5240 0.099 Uiso 1 1 calc GR . . . .
H35B H 0.4246 0.7968 0.4943 0.099 Uiso 1 1 calc GR . . . .
H35C H 0.5160 0.7959 0.4759 0.099 Uiso 1 1 calc GR . . . .
C36 C 0.3805(4) 0.6580(5) 0.4989(2) 0.0521(19) Uani 1 1 d . U . . .
H36A H 0.3652 0.6079 0.4855 0.078 Uiso 1 1 calc GR . . . .
H36B H 0.3314 0.6831 0.4978 0.078 Uiso 1 1 calc GR . . . .
H36C H 0.4003 0.6604 0.5299 0.078 Uiso 1 1 calc GR . . . .
C37 C 0.5062(4) 0.5452(3) 0.44858(18) 0.0297(12) Uani 1 1 d . U . . .
H37 H 0.4755 0.5253 0.4729 0.036 Uiso 1 1 calc R . . . .
C38 C 0.5790(4) 0.5019(4) 0.4393(2) 0.0386(15) Uani 1 1 d . U . . .
H38A H 0.6067 0.5153 0.4131 0.058 Uiso 1 1 calc GR . . . .
H38B H 0.5574 0.4508 0.4340 0.058 Uiso 1 1 calc GR . . . .
H38C H 0.6192 0.5120 0.4650 0.058 Uiso 1 1 calc GR . . . .
C39 C 0.4440(5) 0.5320(4) 0.4078(2) 0.0466(18) Uani 1 1 d . U . . .
H39A H 0.3935 0.5533 0.4156 0.070 Uiso 1 1 calc GR . . . .
H39B H 0.4291 0.4805 0.3983 0.070 Uiso 1 1 calc GR . . . .
H39C H 0.4699 0.5539 0.3836 0.070 Uiso 1 1 calc GR . . . .
C40 C 0.6246(4) 0.6864(3) 0.43663(19) 0.0305(12) Uani 1 1 d . U . . .
H40 H 0.6249 0.7390 0.4450 0.037 Uiso 1 1 calc R . . . .
C41 C 0.6016(5) 0.6699(4) 0.3865(2) 0.0420(16) Uani 1 1 d . U . . .
H41A H 0.6126 0.6215 0.3751 0.063 Uiso 1 1 calc GR . . . .
H41B H 0.6355 0.7044 0.3713 0.063 Uiso 1 1 calc GR . . . .
H41C H 0.5422 0.6733 0.3811 0.063 Uiso 1 1 calc GR . . . .
C42 C 0.7136(4) 0.6726(4) 0.4469(2) 0.0382(14) Uani 1 1 d . U . . .
H42A H 0.7275 0.6854 0.4788 0.057 Uiso 1 1 calc GR . . . .
H42B H 0.7526 0.7017 0.4307 0.057 Uiso 1 1 calc GR . . . .
H42C H 0.7178 0.6219 0.4377 0.057 Uiso 1 1 calc GR . . . .
C43 C 0.4819(3) 0.7653(3) 0.77322(15) 0.0145(9) Uani 1 1 d . U . . .
C44 C 0.4589(3) 0.8327(3) 0.78601(17) 0.0182(10) Uani 1 1 d . U . . .
H44 H 0.4964 0.8737 0.7820 0.022 Uiso 1 1 calc R . . . .
C45 C 0.3828(3) 0.8420(3) 0.80458(17) 0.0216(10) Uani 1 1 d . U . . .
C46 C 0.3293(3) 0.7803(3) 0.80958(17) 0.0218(10) Uani 1 1 d . U . . .
H46 H 0.2774 0.7853 0.8225 0.026 Uiso 1 1 calc R . . . .
C47 C 0.3488(3) 0.7121(3) 0.79649(16) 0.0206(10) Uani 1 1 d . U . . .
C48 C 0.4267(3) 0.7055(3) 0.77863(16) 0.0172(10) Uani 1 1 d . U . . .
H48 H 0.4419 0.6592 0.7701 0.021 Uiso 1 1 calc R . . . .
C49 C 0.3616(4) 0.9176(3) 0.8189(2) 0.0312(12) Uani 1 1 d . U . . .
C50 C 0.4269(4) 0.9575(3) 0.8549(2) 0.0383(15) Uani 1 1 d . U . . .
H50A H 0.4233 0.9338 0.8813 0.057 Uiso 1 1 calc GR . . . .
H50B H 0.4161 1.0069 0.8627 0.057 Uiso 1 1 calc GR . . . .
H50C H 0.4830 0.9571 0.8437 0.057 Uiso 1 1 calc GR . . . .
C51 C 0.2761(4) 0.9171(4) 0.8386(3) 0.0446(17) Uani 1 1 d . U . . .
H51A H 0.2328 0.8922 0.8163 0.067 Uiso 1 1 calc GR . . . .
H51B H 0.2654 0.9664 0.8474 0.067 Uiso 1 1 calc GR . . . .
H51C H 0.2751 0.8925 0.8646 0.067 Uiso 1 1 calc GR . . . .
C52 C 0.3627(5) 0.9570(4) 0.7786(2) 0.0429(16) Uani 1 1 d . U . . .
H52A H 0.4187 0.9605 0.7670 0.064 Uiso 1 1 calc GR . . . .
H52B H 0.3481 1.0051 0.7874 0.064 Uiso 1 1 calc GR . . . .
H52C H 0.3218 0.9306 0.7555 0.064 Uiso 1 1 calc GR . . . .
C53 C 0.2887(4) 0.6443(3) 0.8002(2) 0.0303(12) Uani 1 1 d . U . . .
C54 C 0.2115(4) 0.6604(4) 0.8256(2) 0.0446(17) Uani 1 1 d . U . . .
H54A H 0.2293 0.6875 0.8550 0.067 Uiso 1 1 calc GR . . . .
H54B H 0.1772 0.6153 0.8290 0.067 Uiso 1 1 calc GR . . . .
H54C H 0.1785 0.6885 0.8091 0.067 Uiso 1 1 calc GR . . . .
C55 C 0.3339(5) 0.5932(4) 0.8239(3) 0.0532(19) Uani 1 1 d . U . . .
H55A H 0.3828 0.5815 0.8077 0.080 Uiso 1 1 calc GR . . . .
H55B H 0.2956 0.5493 0.8250 0.080 Uiso 1 1 calc GR . . . .
H55C H 0.3520 0.6162 0.8542 0.080 Uiso 1 1 calc GR . . . .
C56 C 0.2582(4) 0.6066(4) 0.7529(2) 0.0399(15) Uani 1 1 d . U . . .
H56A H 0.2267 0.6379 0.7381 0.060 Uiso 1 1 calc GR . . . .
H56B H 0.2221 0.5619 0.7548 0.060 Uiso 1 1 calc GR . . . .
H56C H 0.3066 0.5963 0.7359 0.060 Uiso 1 1 calc GR . . . .
C57 C 1.0238(3) 0.6621(3) 0.65700(16) 0.0167(10) Uani 1 1 d . U . . .
C58 C 1.0356(3) 0.5910(3) 0.64568(16) 0.0167(9) Uani 1 1 d . U . . .
H58 H 0.9903 0.5544 0.6473 0.020 Uiso 1 1 calc R . . . .
C59 C 1.1120(3) 0.5722(3) 0.63207(16) 0.0183(10) Uani 1 1 d . U . . .
C60 C 1.1766(3) 0.6277(3) 0.62945(17) 0.0198(10) Uani 1 1 d . U . . .
H60 H 1.2290 0.6158 0.6198 0.024 Uiso 1 1 calc R . . . .
C61 C 1.1676(3) 0.6999(3) 0.64042(16) 0.0173(9) Uani 1 1 d . U . . .
C62 C 1.0892(3) 0.7158(3) 0.65433(16) 0.0161(9) Uani 1 1 d . U . . .
H62 H 1.0810 0.7643 0.6621 0.019 Uiso 1 1 calc R . . . .
C63 C 1.1280(3) 0.4944(3) 0.61917(18) 0.0232(11) Uani 1 1 d . U . . .
C64 C 1.0581(4) 0.4416(3) 0.6334(2) 0.0302(13) Uani 1 1 d . U . . .
H64A H 1.0521 0.4532 0.6654 0.045 Uiso 1 1 calc GR . . . .
H64B H 1.0721 0.3929 0.6265 0.045 Uiso 1 1 calc GR . . . .
H64C H 1.0053 0.4448 0.6174 0.045 Uiso 1 1 calc GR . . . .
C65 C 1.2107(4) 0.4826(3) 0.6415(2) 0.0320(13) Uani 1 1 d . U . . .
H65A H 1.2572 0.5127 0.6308 0.048 Uiso 1 1 calc GR . . . .
H65B H 1.2184 0.4323 0.6342 0.048 Uiso 1 1 calc GR . . . .
H65C H 1.2092 0.4953 0.6737 0.048 Uiso 1 1 calc GR . . . .
C66 C 1.1322(4) 0.4794(3) 0.56839(19) 0.0326(13) Uani 1 1 d . U . . .
H66A H 1.0782 0.4844 0.5543 0.049 Uiso 1 1 calc GR . . . .
H66B H 1.1447 0.4306 0.5596 0.049 Uiso 1 1 calc GR . . . .
H66C H 1.1762 0.5135 0.5590 0.049 Uiso 1 1 calc GR . . . .
C67 C 1.2398(3) 0.7605(3) 0.63890(17) 0.0224(10) Uani 1 1 d D U . . .
C68 C 1.3083(3) 0.7342(3) 0.60986(19) 0.0294(12) Uani 1 1 d D U . . .
H68A H 1.3308 0.6956 0.6222 0.044 Uiso 1 1 calc GR . . . .
H68B H 1.3533 0.7738 0.6092 0.044 Uiso 1 1 calc GR . . . .
H68C H 1.2846 0.7165 0.5797 0.044 Uiso 1 1 calc GR . . . .
C69 C 1.2079(4) 0.8228(4) 0.6194(3) 0.0434(17) Uani 1 1 d D U . . .
H69A H 1.1800 0.8049 0.5901 0.065 Uiso 1 1 calc GR . . . .
H69B H 1.2552 0.8593 0.6166 0.065 Uiso 1 1 calc GR . . . .
H69C H 1.1681 0.8437 0.6391 0.065 Uiso 1 1 calc GR . . . .
C70 C 1.2762(3) 0.7859(3) 0.68633(19) 0.0315(13) Uani 1 1 d D U . . .
H70A H 1.2335 0.8056 0.7045 0.047 Uiso 1 1 calc GR . . . .
H70B H 1.3244 0.8229 0.6862 0.047 Uiso 1 1 calc GR . . . .
H70C H 1.2942 0.7455 0.6987 0.047 Uiso 1 1 calc GR . . . .
C71 C 0.7128(5) 0.8862(4) 0.5793(2) 0.0498(18) Uani 1 1 d . U . . .
H71A H 0.6698 0.9137 0.5692 0.060 Uiso 1 1 calc R . . . .
H71B H 0.6894 0.8603 0.6029 0.060 Uiso 1 1 calc R . . . .
C72 C 0.7317(5) 0.8350(5) 0.5425(3) 0.066(2) Uani 1 1 d . U . . .
H72A H 0.7484 0.8599 0.5176 0.100 Uiso 1 1 calc GR . . . .
H72B H 0.6819 0.7999 0.5332 0.100 Uiso 1 1 calc GR . . . .
H72C H 0.7775 0.8104 0.5516 0.100 Uiso 1 1 calc GR . . . .
C73 C 0.9644(5) 0.9093(4) 0.5961(2) 0.0450(17) Uani 1 1 d D U . . .
H73A H 0.9798 0.8655 0.6062 0.054 Uiso 0.38(5) 1 calc R . P C 1
H73B H 0.9233 0.8948 0.5704 0.054 Uiso 0.38(5) 1 calc R . P C 1
H73C H 0.9208 0.8729 0.5794 0.054 Uiso 0.62(5) 1 calc R . P C 2
H73D H 1.0078 0.8844 0.6084 0.054 Uiso 0.62(5) 1 calc R . P C 2
C75 C 1.0236(12) 0.9171(9) 0.7233(6) 0.043(4) Uani 0.76(2) 1 d . U P D 1
H75A H 0.9830 0.8731 0.7149 0.052 Uiso 0.76(2) 1 calc R . P D 1
H75B H 1.0524 0.9269 0.6963 0.052 Uiso 0.76(2) 1 calc R . P D 1
C76 C 1.0811(8) 0.9037(6) 0.7532(5) 0.061(4) Uani 0.76(2) 1 d . U P D 1
H76A H 1.1146 0.8687 0.7388 0.092 Uiso 0.76(2) 1 calc GR . P D 1
H76B H 1.0527 0.8847 0.7777 0.092 Uiso 0.76(2) 1 calc GR . P D 1
H76C H 1.1178 0.9482 0.7648 0.092 Uiso 0.76(2) 1 calc GR . P D 1
C77 C 0.9096(5) 0.9812(3) 0.82981(19) 0.0363(15) Uani 1 1 d . U . . .
H77A H 0.9712 0.9848 0.8289 0.044 Uiso 1 1 calc R . . . .
H77B H 0.8866 0.9303 0.8289 0.044 Uiso 1 1 calc R . . . .
C78 C 0.8866(5) 1.0246(4) 0.8717(2) 0.0458(17) Uani 1 1 d . U . . .
H78A H 0.9088 1.0750 0.8722 0.069 Uiso 1 1 calc GR . . . .
H78B H 0.9104 1.0075 0.8975 0.069 Uiso 1 1 calc GR . . . .
H78C H 0.8255 1.0196 0.8728 0.069 Uiso 1 1 calc GR . . . .
C79 C 0.6662(4) 0.9719(3) 0.7926(2) 0.0332(13) Uani 1 1 d . U . . .
H79A H 0.7247 0.9616 0.7938 0.040 Uiso 1 1 calc R . . . .
H79B H 0.6293 0.9294 0.7991 0.040 Uiso 1 1 calc R . . . .
C80 C 0.6571(5) 1.0356(4) 0.8264(3) 0.053(2) Uani 1 1 d . U . . .
H80A H 0.6016 1.0498 0.8221 0.080 Uiso 1 1 calc GR . . . .
H80B H 0.7002 1.0753 0.8228 0.080 Uiso 1 1 calc GR . . . .
H80C H 0.6637 1.0232 0.8563 0.080 Uiso 1 1 calc GR . . . .
C81 C 0.5360(4) 0.9317(4) 0.6687(3) 0.055(2) Uani 1 1 d . U . . .
H81A H 0.5039 0.9637 0.6877 0.066 Uiso 1 1 calc R . . . .
H81B H 0.5334 0.8860 0.6806 0.066 Uiso 1 1 calc R . . . .
C82 C 0.4992(6) 0.9186(7) 0.6231(4) 0.098(4) Uani 1 1 d . U . . .
H82A H 0.5208 0.8778 0.6064 0.147 Uiso 1 1 calc GR . . . .
H82B H 0.5139 0.9611 0.6090 0.147 Uiso 1 1 calc GR . . . .
H82C H 0.4382 0.9082 0.6236 0.147 Uiso 1 1 calc GR . . . .
C91 C 0.7812(5) 1.0886(3) 0.6593(2) 0.0383(14) Uani 1 1 d . U . . .
H91 H 0.7505 1.0799 0.6314 0.046 Uiso 1 1 calc R . . . .
C92 C 0.8686(4) 1.0920(3) 0.6663(2) 0.0348(13) Uani 1 1 d . U . . .
H92 H 0.9076 1.0862 0.6439 0.042 Uiso 1 1 calc R . . . .
C93 C 0.8879(4) 1.1057(3) 0.7126(2) 0.0317(13) Uani 1 1 d . U . . .
H93 H 0.9421 1.1107 0.7270 0.038 Uiso 1 1 calc R . . . .
C94 C 0.8111(5) 1.1106(3) 0.7338(2) 0.0349(13) Uani 1 1 d . U . . .
H94 H 0.8046 1.1193 0.7649 0.042 Uiso 1 1 calc R . . . .
C95 C 0.7483(4) 1.1002(3) 0.7010(2) 0.0379(14) Uani 1 1 d . U . . .
H95 H 0.6907 1.1009 0.7059 0.045 Uiso 1 1 calc R . . . .
C291 C 0.6557(14) 0.6129(13) 0.8308(9) 0.026(2) Uani 0.264(14) 1 d D U P A 2
H291 H 0.6024 0.6153 0.8136 0.032 Uiso 0.264(14) 1 calc R . P A 2
C292 C 0.7362(17) 0.6227(12) 0.8150(9) 0.026(2) Uani 0.264(14) 1 d D U P A 2
H292 H 0.7499 0.6340 0.7849 0.032 Uiso 0.264(14) 1 calc R . P A 2
C293 C 0.7955(15) 0.6184(17) 0.8495(9) 0.026(2) Uani 0.264(14) 1 d D U P A 2
H293 H 0.8544 0.6220 0.8477 0.032 Uiso 0.264(14) 1 calc R . P A 2
C294 C 0.7506(15) 0.6077(12) 0.8863(7) 0.026(2) Uani 0.264(14) 1 d D U P A 2
H294 H 0.7747 0.6040 0.9146 0.032 Uiso 0.264(14) 1 calc R . P A 2
C295 C 0.6630(16) 0.6032(13) 0.8758(9) 0.026(2) Uani 0.264(14) 1 d D U P A 2
H295 H 0.6188 0.5954 0.8950 0.032 Uiso 0.264(14) 1 calc R . P A 2
C75A C 1.023(3) 0.930(3) 0.7148(15) 0.025(7) Uani 0.24(2) 1 d . U P D 2
H75C H 1.0016 0.8818 0.7219 0.030 Uiso 0.24(2) 1 calc R . P D 2
H75D H 1.0076 0.9285 0.6829 0.030 Uiso 0.24(2) 1 calc R . P D 2
C76A C 1.1034(19) 0.935(2) 0.7183(17) 0.069(16) Uani 0.24(2) 1 d . U P D 2
H76D H 1.1224 0.9460 0.7498 0.104 Uiso 0.24(2) 1 calc GR . P D 2
H76E H 1.1276 0.9742 0.7029 0.104 Uiso 0.24(2) 1 calc GR . P D 2
H76F H 1.1215 0.8905 0.7051 0.104 Uiso 0.24(2) 1 calc GR . P D 2
C74 C 1.0350(16) 0.9494(14) 0.5835(11) 0.042(7) Uani 0.38(5) 1 d D U P C 1
H74A H 1.0180 0.9843 0.5656 0.063 Uiso 0.38(5) 1 calc GR . P C 1
H74B H 1.0686 0.9178 0.5659 0.063 Uiso 0.38(5) 1 calc GR . P C 1
H74C H 1.0682 0.9746 0.6100 0.063 Uiso 0.38(5) 1 calc GR . P C 1
C74A C 1.0021(17) 0.9573(7) 0.5662(7) 0.047(5) Uani 0.62(5) 1 d D U P C 2
H74D H 0.9578 0.9717 0.5481 0.070 Uiso 0.62(5) 1 calc GR . P C 2
H74E H 1.0394 0.9323 0.5468 0.070 Uiso 0.62(5) 1 calc GR . P C 2
H74F H 1.0342 0.9998 0.5838 0.070 Uiso 0.62(5) 1 calc GR . P C 2

loop_
_atom_site_aniso_label
_atom_site_aniso_U_11
_atom_site_aniso_U_22
_atom_site_aniso_U_33
_atom_site_aniso_U_23
_atom_site_aniso_U_13
_atom_site_aniso_U_12
Dy21 0.00777(10) 0.01335(11) 0.01418(11) 0.00336(8) 0.00176(9) 0.00287(9)
Co21 0.0297(4) 0.0128(3) 0.0305(4) 0.0009(3) 0.0093(3) 0.0021(3)
Si21 0.0154(7) 0.0362(8) 0.0153(7) 0.0062(6) 0.0032(5) 0.0052(6)
Si22 0.0209(8) 0.0534(11) 0.0254(8) 0.0164(8) 0.0125(6) 0.0106(7)
N101 0.0071(17) 0.0131(18) 0.0186(18) 0.0062(15) 0.0009(14) 0.0055(14)
N102 0.0089(17) 0.0157(19) 0.0172(18) 0.0027(15) -0.0005(14) 0.0041(15)
N103 0.0121(17) 0.0113(17) 0.0142(17) 0.0033(14) 0.0011(14) 0.0043(15)
N104 0.0099(17) 0.020(2) 0.0180(19) 0.0056(16) 0.0014(14) 0.0015(15)
C101 0.011(2) 0.017(2) 0.020(2) 0.0002(18) -0.0031(16) 0.0033(18)
C102 0.013(2) 0.033(3) 0.019(2) 0.003(2) -0.0055(18) 0.007(2)
C103 0.014(2) 0.034(3) 0.020(2) 0.005(2) -0.0016(18) 0.008(2)
C104 0.015(2) 0.018(2) 0.015(2) -0.0014(17) -0.0007(17) 0.0069(18)
C105 0.0112(19) 0.016(2) 0.014(2) 0.0040(17) -0.0009(15) 0.0075(17)
C106 0.0093(19) 0.013(2) 0.016(2) 0.0009(17) 0.0009(16) 0.0014(17)
C107 0.012(2) 0.025(3) 0.013(2) 0.0033(19) 0.0026(16) 0.0054(18)
C108 0.010(2) 0.023(3) 0.018(2) 0.0049(19) 0.0016(17) 0.0038(18)
C109 0.009(2) 0.016(2) 0.017(2) 0.0010(17) 0.0005(16) 0.0024(17)
C110 0.0078(19) 0.016(2) 0.018(2) 0.0030(17) -0.0013(16) 0.0007(17)
C111 0.0075(19) 0.022(2) 0.015(2) 0.0043(18) -0.0027(16) 0.0060(17)
C112 0.013(2) 0.029(3) 0.013(2) 0.004(2) 0.0005(17) 0.006(2)
C113 0.016(2) 0.031(3) 0.015(2) 0.006(2) 0.0019(18) 0.005(2)
C114 0.014(2) 0.018(2) 0.015(2) 0.0072(18) 0.0027(16) 0.0040(17)
C115 0.015(2) 0.018(2) 0.018(2) 0.0087(19) 0.0046(17) 0.0027(18)
C116 0.010(2) 0.020(2) 0.024(2) 0.0101(19) 0.0021(17) 0.0019(18)
C117 0.009(2) 0.032(3) 0.032(3) 0.017(2) 0.0038(19) 0.000(2)
C118 0.011(2) 0.031(3) 0.033(3) 0.015(2) 0.0017(19) -0.002(2)
C119 0.008(2) 0.024(3) 0.024(2) 0.007(2) 0.0017(17) 0.0014(18)
C120 0.010(2) 0.017(2) 0.024(2) 0.0047(18) -0.0014(17) 0.0005(17)
C121 0.025(3) 0.015(2) 0.014(2) 0.0041(18) -0.0014(18) 0.003(2)
C122 0.011(2) 0.030(3) 0.021(2) 0.005(2) -0.0021(18) 0.006(2)
C123 0.028(3) 0.043(3) 0.022(3) 0.010(2) -0.001(2) 0.005(2)
C124 0.057(5) 0.051(4) 0.031(3) 0.016(3) 0.002(3) 0.025(3)
C125 0.041(4) 0.052(4) 0.027(3) 0.018(3) 0.006(3) 0.007(3)
C126 0.016(2) 0.044(3) 0.023(3) 0.000(2) 0.004(2) 0.007(2)
C127 0.020(3) 0.064(4) 0.027(3) 0.002(3) 0.008(2) 0.010(3)
C128 0.028(3) 0.073(5) 0.026(3) -0.001(3) -0.003(2) 0.020(3)
C129 0.022(3) 0.039(3) 0.021(3) 0.004(2) 0.004(2) 0.004(2)
C130 0.040(4) 0.037(3) 0.036(3) 0.008(3) 0.005(3) 0.007(3)
C131 0.025(3) 0.054(4) 0.046(4) -0.002(3) -0.003(3) 0.001(3)
C132 0.009(2) 0.041(3) 0.022(2) 0.013(2) 0.0020(18) 0.004(2)
C133 0.015(2) 0.047(3) 0.024(2) 0.015(2) 0.0037(19) 0.007(2)
C134 0.029(3) 0.079(4) 0.024(3) 0.017(3) 0.003(2) 0.010(3)
C135 0.037(4) 0.101(6) 0.036(4) 0.004(4) 0.001(3) -0.003(4)
C136 0.034(4) 0.088(5) 0.045(4) 0.026(4) -0.005(3) 0.022(4)
C137 0.026(3) 0.058(4) 0.036(3) 0.025(3) 0.010(2) 0.010(3)
C138 0.040(4) 0.126(8) 0.047(4) 0.036(5) 0.013(3) -0.015(5)
C139 0.031(3) 0.056(4) 0.043(4) 0.013(3) 0.005(3) 0.015(3)
C140 0.042(4) 0.061(4) 0.064(4) 0.021(3) 0.035(3) 0.015(3)
C141 0.116(9) 0.094(7) 0.081(5) 0.009(5) 0.061(5) 0.044(7)
C142 0.035(4) 0.057(5) 0.123(7) 0.035(5) 0.026(4) 0.014(4)
C143 0.0086(19) 0.021(2) 0.013(2) 0.0053(17) 0.0029(16) 0.0011(16)
C144 0.012(2) 0.019(2) 0.017(2) 0.0038(18) -0.0003(17) 0.0039(17)
C145 0.010(2) 0.025(2) 0.017(2) 0.0019(18) 0.0000(17) 0.0003(17)
C146 0.010(2) 0.029(2) 0.016(2) 0.0068(19) -0.0010(17) 0.0036(18)
C147 0.011(2) 0.024(2) 0.016(2) 0.0085(18) 0.0035(17) 0.0040(17)
C148 0.012(2) 0.017(2) 0.015(2) 0.0015(18) -0.0006(17) 0.0002(17)
C149 0.019(2) 0.026(3) 0.025(3) 0.002(2) -0.005(2) -0.002(2)
C150 0.037(3) 0.029(3) 0.054(4) -0.011(3) -0.018(3) 0.004(3)
C151 0.072(5) 0.048(4) 0.049(4) -0.002(3) 0.017(4) -0.035(4)
C152 0.038(4) 0.037(3) 0.039(3) -0.006(3) -0.021(3) 0.002(3)
C153 0.014(2) 0.026(3) 0.024(3) 0.005(2) -0.0020(19) 0.0079(19)
C154 0.017(3) 0.035(3) 0.054(4) 0.007(3) -0.003(2) 0.011(2)
C155 0.029(3) 0.032(3) 0.055(4) 0.018(3) 0.012(3) 0.015(3)
C156 0.049(4) 0.047(4) 0.033(3) -0.005(3) -0.003(3) 0.036(3)
C157 0.012(2) 0.021(2) 0.022(2) 0.0085(19) -0.0012(17) 0.0011(18)
C158 0.014(2) 0.025(3) 0.018(2) 0.0060(19) -0.0005(18) 0.0021(18)
C159 0.013(2) 0.027(2) 0.023(2) 0.0109(19) 0.0015(18) 0.0043(19)
C160 0.013(2) 0.032(3) 0.047(3) -0.003(2) -0.010(2) 0.002(2)
C161 0.018(3) 0.036(3) 0.062(4) -0.017(3) -0.016(3) 0.006(2)
C162 0.016(2) 0.025(3) 0.049(3) -0.005(2) -0.009(2) 0.006(2)
C163 0.012(2) 0.033(3) 0.020(2) 0.006(2) -0.0008(18) 0.0052(19)
C164 0.020(3) 0.031(3) 0.041(3) 0.005(2) -0.002(2) 0.011(2)
C165 0.024(3) 0.055(4) 0.021(3) 0.010(2) 0.001(2) 0.012(3)
C166 0.013(2) 0.034(3) 0.022(3) 0.007(2) 0.0001(19) 0.007(2)
C191 0.053(5) 0.019(4) 0.049(6) -0.002(3) 0.020(4) 0.015(3)
C192 0.063(5) 0.017(4) 0.048(5) 0.008(3) 0.011(4) 0.013(3)
C193 0.055(5) 0.019(3) 0.043(4) -0.002(3) 0.013(4) 0.000(4)
C194 0.056(5) 0.018(4) 0.040(5) -0.010(4) 0.007(4) -0.002(3)
C195 0.065(6) 0.011(3) 0.042(4) -0.007(3) 0.015(4) 0.011(4)
C167 0.024(6) 0.019(5) 0.049(6) -0.004(4) -0.012(4) -0.001(4)
C168 0.026(6) 0.037(8) 0.036(7) -0.007(6) -0.011(5) 0.003(6)
C169 0.028(6) 0.046(8) 0.047(7) -0.011(5) -0.013(5) 0.000(5)
C170 0.048(9) 0.026(5) 0.057(8) -0.001(5) -0.019(6) -0.002(5)
P171 0.0200(7) 0.0176(7) 0.0237(8) 0.0072(6) 0.0033(6) 0.0061(6)
P172 0.0167(7) 0.0182(7) 0.0205(7) -0.0006(6) 0.0006(6) -0.0022(6)
P173 0.0171(7) 0.0197(7) 0.0227(8) 0.0001(6) 0.0057(6) 0.0041(6)
O171 0.041(3) 0.028(2) 0.020(2) 0.0048(17) -0.0052(19) 0.0103(19)
O172 0.0142(19) 0.025(2) 0.035(2) 0.0015(17) -0.0025(17) 0.0060(16)
O173 0.024(2) 0.024(2) 0.029(2) 0.0036(17) 0.0111(18) 0.0061(17)
O174 0.0314(18) 0.039(2) 0.0265(17) -0.0003(14) -0.0037(14) 0.0142(16)
O175 0.045(2) 0.043(2) 0.037(2) 0.0133(17) 0.0091(18) -0.003(2)
O176 0.0254(18) 0.045(2) 0.036(2) 0.0103(16) 0.0075(15) 0.0060(16)
O177 0.036(2) 0.038(2) 0.0253(17) 0.0053(15) 0.0020(14) 0.0041(17)
O178 0.036(2) 0.051(3) 0.0302(18) 0.0058(17) 0.0098(16) -0.0007(18)
O179 0.0207(16) 0.038(2) 0.043(2) 0.0024(17) 0.0026(15) 0.0023(15)
C171 0.0314(18) 0.039(2) 0.0265(17) -0.0003(14) -0.0037(14) 0.0142(16)
C172 0.0314(18) 0.039(2) 0.0265(17) -0.0003(14) -0.0037(14) 0.0142(16)
C173 0.045(2) 0.043(2) 0.037(2) 0.0133(17) 0.0091(18) -0.003(2)
C174 0.045(2) 0.043(2) 0.037(2) 0.0133(17) 0.0091(18) -0.003(2)
C175 0.0254(18) 0.045(2) 0.036(2) 0.0103(16) 0.0075(15) 0.0060(16)
C176 0.0254(18) 0.045(2) 0.036(2) 0.0103(16) 0.0075(15) 0.0060(16)
C177 0.036(2) 0.038(2) 0.0253(17) 0.0053(15) 0.0020(14) 0.0041(17)
C178 0.036(2) 0.038(2) 0.0253(17) 0.0053(15) 0.0020(14) 0.0041(17)
C179 0.036(2) 0.051(3) 0.0302(18) 0.0058(17) 0.0098(16) -0.0007(18)
C180 0.036(2) 0.051(3) 0.0302(18) 0.0058(17) 0.0098(16) -0.0007(18)
C181 0.0207(16) 0.038(2) 0.043(2) 0.0024(17) 0.0026(15) 0.0023(15)
C182 0.0207(16) 0.038(2) 0.043(2) 0.0024(17) 0.0026(15) 0.0023(15)
C267 0.027(5) 0.029(5) 0.061(7) -0.012(4) -0.017(5) -0.002(4)
C268 0.039(7) 0.038(6) 0.079(10) -0.022(6) -0.016(6) 0.002(5)
C269 0.038(6) 0.051(8) 0.083(9) -0.005(6) -0.013(6) -0.017(5)
C270 0.050(10) 0.049(8) 0.062(7) -0.012(6) -0.022(7) 0.003(8)
P271 0.023(4) 0.016(3) 0.026(4) -0.001(3) 0.008(3) -0.001(3)
P272 0.021(4) 0.015(3) 0.021(4) -0.002(3) 0.008(3) 0.004(3)
P273 0.017(4) 0.017(4) 0.028(4) 0.004(3) 0.008(3) 0.003(3)
O271 0.022(8) 0.017(4) 0.014(8) -0.002(4) 0.007(6) 0.000(4)
O272 0.017(9) 0.014(5) 0.019(6) 0.002(4) 0.003(5) 0.006(5)
O273 0.014(7) 0.017(5) 0.020(8) 0.001(5) 0.000(6) 0.004(5)
O274 0.023(4) 0.016(3) 0.026(4) -0.001(3) 0.008(3) -0.001(3)
O275 0.023(4) 0.016(3) 0.026(4) -0.001(3) 0.008(3) -0.001(3)
O276 0.021(4) 0.015(3) 0.021(4) -0.002(3) 0.008(3) 0.004(3)
O277 0.021(4) 0.015(3) 0.021(4) -0.002(3) 0.008(3) 0.004(3)
O278 0.017(4) 0.017(4) 0.028(4) 0.004(3) 0.008(3) 0.003(3)
O279 0.017(4) 0.017(4) 0.028(4) 0.004(3) 0.008(3) 0.003(3)
C271 0.023(4) 0.016(3) 0.026(4) -0.001(3) 0.008(3) -0.001(3)
C272 0.023(4) 0.016(3) 0.026(4) -0.001(3) 0.008(3) -0.001(3)
C273 0.023(4) 0.016(3) 0.026(4) -0.001(3) 0.008(3) -0.001(3)
C274 0.023(4) 0.016(3) 0.026(4) -0.001(3) 0.008(3) -0.001(3)
C275 0.021(4) 0.015(3) 0.021(4) -0.002(3) 0.008(3) 0.004(3)
C276 0.021(4) 0.015(3) 0.021(4) -0.002(3) 0.008(3) 0.004(3)
C277 0.021(4) 0.015(3) 0.021(4) -0.002(3) 0.008(3) 0.004(3)
C278 0.021(4) 0.015(3) 0.021(4) -0.002(3) 0.008(3) 0.004(3)
C279 0.017(4) 0.017(4) 0.028(4) 0.004(3) 0.008(3) 0.003(3)
C280 0.017(4) 0.017(4) 0.028(4) 0.004(3) 0.008(3) 0.003(3)
C281 0.017(4) 0.017(4) 0.028(4) 0.004(3) 0.008(3) 0.003(3)
C282 0.017(4) 0.017(4) 0.028(4) 0.004(3) 0.008(3) 0.003(3)
Dy1 0.00778(10) 0.01344(11) 0.01239(10) 0.00251(8) 0.00035(8) 0.00196(9)
Co1 0.0237(4) 0.0143(3) 0.0222(4) 0.0051(3) 0.0005(3) 0.0018(3)
P71 0.0333(8) 0.0180(7) 0.0186(7) 0.0061(5) 0.0051(6) -0.0002(6)
P72 0.0154(6) 0.0142(6) 0.0212(7) 0.0016(5) -0.0016(5) -0.0009(5)
P73 0.0167(6) 0.0189(6) 0.0313(7) 0.0064(6) -0.0003(5) 0.0065(5)
Si1 0.0157(7) 0.0230(7) 0.0142(6) 0.0031(5) -0.0020(5) 0.0027(6)
Si2 0.0149(7) 0.0415(9) 0.0152(7) 0.0018(6) -0.0014(5) 0.0083(6)
O71 0.032(2) 0.0145(17) 0.0245(19) 0.0042(14) 0.0085(16) 0.0018(15)
O72 0.0198(18) 0.0199(17) 0.0191(18) 0.0028(14) -0.0045(14) 0.0014(14)
O73 0.0129(16) 0.0260(18) 0.033(2) 0.0075(15) 0.0053(15) 0.0051(14)
O74 0.072(3) 0.027(2) 0.026(2) 0.0057(17) -0.010(2) 0.003(2)
O75 0.046(2) 0.026(2) 0.034(2) -0.0007(17) 0.0210(19) -0.0034(18)
O76 0.0177(18) 0.028(2) 0.041(2) 0.0049(17) 0.0012(16) 0.0009(15)
O77 0.027(2) 0.0172(18) 0.0231(18) 0.0016(14) -0.0016(15) 0.0026(15)
O78 0.032(2) 0.029(2) 0.045(2) 0.0011(18) 0.0075(19) 0.0132(19)
O79 0.023(2) 0.039(2) 0.046(3) 0.016(2) -0.0076(18) 0.0056(18)
N1 0.0094(17) 0.0171(19) 0.0164(18) 0.0013(15) -0.0024(14) 0.0018(15)
N2 0.0112(17) 0.0080(17) 0.0149(17) -0.0004(14) 0.0030(14) 0.0011(14)
N3 0.0099(17) 0.0123(18) 0.0173(18) 0.0025(15) -0.0002(14) 0.0009(14)
N4 0.0070(16) 0.0164(18) 0.0125(17) 0.0037(14) 0.0016(13) 0.0053(14)
C1 0.0088(19) 0.013(2) 0.020(2) 0.0021(17) 0.0010(16) 0.0008(17)
C2 0.010(2) 0.030(3) 0.022(2) 0.003(2) -0.0027(18) 0.006(2)
C3 0.010(2) 0.029(3) 0.017(2) 0.004(2) -0.0038(17) 0.0024(19)
C4 0.013(2) 0.017(2) 0.015(2) 0.0020(17) -0.0010(16) 0.0002(17)
C5 0.013(2) 0.014(2) 0.016(2) 0.0050(17) -0.0006(16) 0.0013(17)
C6 0.0131(19) 0.010(2) 0.016(2) 0.0060(17) -0.0010(16) 0.0006(17)
C7 0.016(2) 0.024(3) 0.015(2) 0.0026(18) 0.0021(18) 0.004(2)
C8 0.014(2) 0.017(2) 0.019(2) 0.0017(19) 0.0030(17) 0.0019(18)
C9 0.011(2) 0.014(2) 0.016(2) 0.0024(18) 0.0036(16) 0.0028(17)
C10 0.0101(19) 0.012(2) 0.019(2) 0.0036(17) 0.0010(16) 0.0023(16)
C11 0.010(2) 0.016(2) 0.019(2) 0.0030(18) 0.0020(16) 0.0003(17)
C12 0.009(2) 0.026(3) 0.023(2) 0.000(2) 0.0004(18) 0.0017(19)
C13 0.010(2) 0.030(3) 0.020(2) 0.003(2) -0.0007(17) 0.003(2)
C14 0.010(2) 0.015(2) 0.018(2) 0.0042(17) 0.0000(16) -0.0003(17)
C15 0.015(2) 0.021(2) 0.015(2) 0.0023(18) -0.0004(17) 0.0004(18)
C16 0.016(2) 0.018(2) 0.013(2) 0.0012(17) -0.0001(16) 0.0021(18)
C17 0.015(2) 0.028(3) 0.016(2) -0.001(2) 0.0014(17) 0.004(2)
C18 0.010(2) 0.026(3) 0.021(2) 0.001(2) 0.0026(18) 0.0052(19)
C19 0.0089(19) 0.012(2) 0.019(2) 0.0052(17) 0.0023(16) 0.0037(16)
C20 0.0085(19) 0.011(2) 0.020(2) 0.0054(17) 0.0002(16) -0.0003(16)
C21 0.012(2) 0.018(2) 0.017(2) 0.0046(18) 0.0042(16) 0.0018(18)
C22 0.017(2) 0.021(2) 0.016(2) 0.0024(18) -0.0001(17) 0.002(2)
C23 0.019(2) 0.034(3) 0.025(3) 0.005(2) -0.001(2) -0.002(2)
C24 0.037(4) 0.043(4) 0.034(3) 0.012(3) -0.005(3) -0.010(3)
C25 0.032(3) 0.037(3) 0.028(3) 0.006(2) -0.015(2) -0.005(3)
C26 0.024(3) 0.027(3) 0.027(3) 0.007(2) -0.006(2) 0.007(2)
C27 0.045(4) 0.034(3) 0.037(3) 0.000(3) 0.001(3) 0.016(3)
C28 0.043(4) 0.034(3) 0.034(3) 0.015(3) -0.012(3) 0.002(3)
C29 0.026(3) 0.037(3) 0.016(2) 0.004(2) 0.003(2) 0.010(2)
C30 0.042(4) 0.045(3) 0.032(3) 0.002(3) 0.007(3) 0.017(3)
C31 0.027(3) 0.049(4) 0.040(4) 0.017(3) 0.012(3) 0.005(3)
C32 0.012(2) 0.031(3) 0.019(2) -0.001(2) 0.0035(17) 0.004(2)
C33 0.014(2) 0.037(3) 0.018(2) 0.000(2) 0.0010(18) 0.009(2)
C34 0.022(3) 0.060(4) 0.034(3) 0.005(3) -0.004(2) 0.021(3)
C35 0.043(4) 0.059(4) 0.096(7) -0.008(4) -0.001(4) 0.032(3)
C36 0.027(3) 0.089(5) 0.046(4) 0.012(4) 0.009(3) 0.028(3)
C37 0.025(3) 0.045(3) 0.017(3) 0.002(2) 0.000(2) 0.000(2)
C38 0.037(3) 0.043(4) 0.035(3) 0.004(3) 0.010(3) 0.004(3)
C39 0.040(4) 0.068(5) 0.026(3) 0.002(3) -0.010(3) -0.005(3)
C40 0.030(3) 0.037(3) 0.025(3) 0.002(2) 0.005(2) 0.007(2)
C41 0.048(4) 0.055(4) 0.026(3) 0.013(3) 0.007(3) 0.009(3)
C42 0.024(3) 0.054(4) 0.037(3) 0.005(3) 0.011(3) 0.006(3)
C43 0.0100(19) 0.021(2) 0.012(2) 0.0022(18) 0.0009(16) 0.0019(17)
C44 0.010(2) 0.021(2) 0.024(3) 0.0031(19) 0.0007(18) 0.0023(18)
C45 0.016(2) 0.031(2) 0.018(2) 0.0012(19) 0.0003(19) 0.0070(19)
C46 0.013(2) 0.034(3) 0.019(3) 0.002(2) 0.0028(19) 0.0049(19)
C47 0.016(2) 0.032(2) 0.013(2) 0.0039(19) 0.0019(18) -0.0018(19)
C48 0.014(2) 0.020(2) 0.017(2) 0.0035(19) 0.0011(18) 0.0008(18)
C49 0.024(3) 0.036(3) 0.035(3) 0.002(2) 0.008(2) 0.013(2)
C50 0.042(3) 0.030(3) 0.041(3) -0.005(3) 0.008(3) 0.009(3)
C51 0.035(3) 0.043(4) 0.061(4) 0.003(3) 0.019(3) 0.024(3)
C52 0.057(4) 0.037(3) 0.041(3) 0.007(3) 0.009(3) 0.026(3)
C53 0.020(3) 0.036(3) 0.033(3) 0.007(2) 0.008(2) -0.006(2)
C54 0.026(3) 0.063(4) 0.038(3) -0.001(3) 0.017(3) -0.014(3)
C55 0.044(4) 0.055(4) 0.066(5) 0.035(4) 0.012(3) -0.005(3)
C56 0.032(3) 0.041(4) 0.042(3) 0.002(3) 0.011(3) -0.012(3)
C57 0.010(2) 0.024(2) 0.017(2) 0.0052(19) 0.0000(17) 0.0046(17)
C58 0.013(2) 0.019(2) 0.018(2) 0.0031(18) -0.0001(18) 0.0044(17)
C59 0.015(2) 0.025(2) 0.016(2) 0.0024(18) -0.0013(18) 0.0080(18)
C60 0.010(2) 0.030(2) 0.021(2) 0.003(2) 0.0022(18) 0.0089(18)
C61 0.012(2) 0.028(2) 0.013(2) 0.0068(18) -0.0008(17) 0.0030(18)
C62 0.011(2) 0.022(2) 0.016(2) 0.0057(19) -0.0006(17) 0.0051(17)
C63 0.023(3) 0.025(2) 0.024(3) 0.002(2) 0.000(2) 0.013(2)
C64 0.035(3) 0.024(3) 0.033(3) 0.005(2) 0.005(2) 0.010(2)
C65 0.028(3) 0.033(3) 0.038(3) 0.004(3) -0.001(2) 0.018(2)
C66 0.036(3) 0.038(3) 0.027(3) 0.003(2) 0.005(2) 0.015(3)
C67 0.012(2) 0.029(3) 0.027(3) 0.007(2) 0.0019(19) 0.0027(19)
C68 0.014(2) 0.042(3) 0.031(3) 0.004(2) 0.005(2) -0.002(2)
C69 0.022(3) 0.043(4) 0.070(5) 0.028(3) 0.002(3) -0.001(3)
C70 0.016(3) 0.040(3) 0.034(3) -0.003(2) 0.004(2) -0.004(2)
C71 0.057(4) 0.058(4) 0.032(3) 0.003(3) -0.012(3) 0.007(3)
C72 0.055(5) 0.077(6) 0.054(5) -0.013(4) 0.004(4) -0.013(4)
C73 0.057(4) 0.038(3) 0.042(4) 0.002(3) 0.022(3) 0.009(3)
C75 0.026(4) 0.040(6) 0.067(9) 0.010(6) 0.008(5) 0.014(4)
C76 0.050(6) 0.053(6) 0.082(9) 0.002(6) -0.014(6) 0.026(5)
C77 0.055(4) 0.033(3) 0.021(3) 0.003(2) -0.013(3) 0.009(3)
C78 0.049(4) 0.063(5) 0.023(3) 0.002(3) 0.000(3) 0.004(4)
C79 0.023(3) 0.032(3) 0.043(3) 0.002(2) 0.005(2) 0.002(2)
C80 0.056(5) 0.045(4) 0.051(4) -0.011(3) 0.026(4) -0.007(4)
C81 0.022(3) 0.054(4) 0.092(6) 0.026(4) -0.014(3) 0.004(3)
C82 0.041(5) 0.139(10) 0.103(7) 0.019(6) -0.028(5) -0.018(6)
C91 0.056(4) 0.017(3) 0.042(3) 0.012(2) -0.009(3) 0.003(3)
C92 0.051(3) 0.017(3) 0.037(3) 0.009(2) 0.007(3) 0.000(2)
C93 0.041(3) 0.010(2) 0.042(3) 0.006(2) -0.003(2) -0.001(2)
C94 0.061(4) 0.007(2) 0.037(3) 0.005(2) 0.009(3) 0.004(2)
C95 0.043(3) 0.014(3) 0.060(4) 0.014(2) 0.009(3) 0.007(2)
C291 0.029(5) 0.013(3) 0.037(5) -0.001(3) 0.009(4) 0.005(3)
C292 0.029(5) 0.013(3) 0.037(5) -0.001(3) 0.009(4) 0.005(3)
C293 0.029(5) 0.013(3) 0.037(5) -0.001(3) 0.009(4) 0.005(3)
C294 0.029(5) 0.013(3) 0.037(5) -0.001(3) 0.009(4) 0.005(3)
C295 0.029(5) 0.013(3) 0.037(5) -0.001(3) 0.009(4) 0.005(3)
C75A 0.019(8) 0.040(14) 0.019(11) 0.007(10) -0.005(8) 0.009(8)
C76A 0.020(8) 0.06(2) 0.11(3) -0.05(2) -0.006(9) 0.011(9)
C74 0.039(9) 0.055(11) 0.032(12) 0.006(9) 0.015(9) 0.005(8)
C74A 0.056(11) 0.041(6) 0.040(8) -0.001(5) 0.029(8) -0.002(6)

loop_
_atom_type_symbol
_atom_type_description
_atom_type_scat_dispersion_real
_atom_type_scat_dispersion_imag
_atom_type_scat_source
C C 0.0033 0.0016 'International Tables Vol C Tables 4.2.6.8 and 6.1.1.4'
H H 0.0000 0.0000 'International Tables Vol C Tables 4.2.6.8 and 6.1.1.4'
Co Co 0.3494 0.9721 'International Tables Vol C Tables 4.2.6.8 and 6.1.1.4'
Dy Dy -0.1892 4.4098 'International Tables Vol C Tables 4.2.6.8 and 6.1.1.4'
N N 0.0061 0.0033 'International Tables Vol C Tables 4.2.6.8 and 6.1.1.4'
O O 0.0106 0.0060 'International Tables Vol C Tables 4.2.6.8 and 6.1.1.4'
P P 0.1023 0.0942 'International Tables Vol C Tables 4.2.6.8 and 6.1.1.4'
Si Si 0.0817 0.0704 'International Tables Vol C Tables 4.2.6.8 and 6.1.1.4'

loop_
_exptl_crystal_face_index_h
_exptl_crystal_face_index_k
_exptl_crystal_face_index_l
_exptl_crystal_face_perp_dist
-5 0 -1 0.0670
5 1 1 0.0761
-1 5 -1 0.1320
2 -5 1 0.1215
6 -3 2 0.0599
0 0 -1 0.0168
0 0 1 0.0168

loop_
_geom_angle_atom_site_label_1
_geom_angle_atom_site_label_2
_geom_angle_atom_site_label_3
_geom_angle
N102 Dy21 N101 75.09(13)
N102 Dy21 N103 75.41(13)
N102 Dy21 N104 119.65(14)
N102 Dy21 O272 121.5(7)
N103 Dy21 N101 118.62(13)
N103 Dy21 N104 74.89(14)
N103 Dy21 O272 75.2(6)
N104 Dy21 N101 75.14(14)
O171 Dy21 N101 77.24(14)
O171 Dy21 N102 104.14(16)
O171 Dy21 N103 162.63(15)
O171 Dy21 N104 118.49(16)
O171 Dy21 O172 79.85(16)
O171 Dy21 O173 80.93(15)
O172 Dy21 N101 137.78(15)
O172 Dy21 N102 76.82(14)
O172 Dy21 N103 83.20(14)
O172 Dy21 N104 146.97(15)
O172 Dy21 O173 78.74(15)
O173 Dy21 N101 130.82(15)
O173 Dy21 N102 153.65(15)
O173 Dy21 N103 92.10(14)
O173 Dy21 N104 77.69(15)
O271 Dy21 N101 102.8(7)
O271 Dy21 N102 74.5(6)
O271 Dy21 N103 119.0(7)
O271 Dy21 N104 163.6(6)
O271 Dy21 O272 77.4(8)
O272 Dy21 N101 162.0(7)
O272 Dy21 N104 99.5(6)
O273 Dy21 N101 85.6(6)
O273 Dy21 N102 142.9(7)
O273 Dy21 N103 141.3(7)
O273 Dy21 N104 84.1(7)
O273 Dy21 O271 79.5(9)
O273 Dy21 O272 76.7(8)
C191 Co21 C192 38.9(4)
C191 Co21 P171 109.6(4)
C191 Co21 P172 155.2(3)
C191 Co21 P173 96.7(3)
C192 Co21 P171 85.0(3)
C192 Co21 P172 140.3(4)
C192 Co21 P173 128.6(4)
C193 Co21 C191 65.7(5)
C193 Co21 C192 38.9(4)
C193 Co21 P171 98.8(3)
C193 Co21 P172 103.0(3)
C193 Co21 P173 161.6(3)
C194 Co21 C191 66.3(4)
C194 Co21 C192 65.7(5)
C194 Co21 C193 39.3(5)
C194 Co21 C195 40.2(4)
C194 Co21 P171 137.4(3)
C194 Co21 P172 90.7(4)
C194 Co21 P173 130.3(3)
C195 Co21 C191 40.5(4)
C195 Co21 C192 67.0(4)
C195 Co21 C193 67.1(4)
C195 Co21 P171 149.6(3)
C195 Co21 P172 115.3(4)
C195 Co21 P173 96.2(3)
P171 Co21 P172 93.60(6)
P171 Co21 P173 92.02(7)
P173 Co21 P172 91.11(6)
P271 Co21 P273 91.2(4)
P271 Co21 C294 129.5(7)
P271 Co21 C295 158.3(7)
P272 Co21 P271 97.7(5)
P272 Co21 P273 88.1(4)
P272 Co21 C291 138.6(9)
P272 Co21 C293 107.3(9)
P272 Co21 C294 85.3(7)
P272 Co21 C295 99.0(8)
C291 Co21 P271 123.5(9)
C291 Co21 P273 94.0(7)
C291 Co21 C293 69.2(9)
C291 Co21 C294 66.6(8)
C291 Co21 C295 40.3(7)
C292 Co21 P271 90.4(9)
C292 Co21 P272 148.3(9)
C292 Co21 P273 122.5(9)
C292 Co21 C291 41.7(8)
C292 Co21 C293 41.2(8)
C292 Co21 C294 66.3(10)
C292 Co21 C295 68.2(9)
C293 Co21 P271 94.6(8)
C293 Co21 P273 162.6(8)
C293 Co21 C294 38.4(7)
C293 Co21 C295 67.3(9)
C294 Co21 P273 139.3(7)
C295 Co21 P273 103.0(8)
C295 Co21 C294 39.3(7)
C122 Si21 C123 109.6(3)
C122 Si21 C126 107.8(2)
C122 Si21 C129 106.8(2)
C126 Si21 C123 111.0(3)
C129 Si21 C123 109.3(3)
C129 Si21 C126 112.1(3)
C133 Si22 C134 106.7(3)
C133 Si22 C137 108.1(3)
C133 Si22 C140 105.6(3)
C137 Si22 C134 110.0(3)
C140 Si22 C134 110.1(4)
C140 Si22 C137 115.9(3)
C101 N101 Dy21 123.0(3)
C104 N101 Dy21 123.5(3)
C104 N101 C101 106.6(4)
C106 N102 Dy21 123.3(3)
C106 N102 C109 107.0(4)
C109 N102 Dy21 123.5(3)
C111 N103 Dy21 124.4(3)
C114 N103 Dy21 123.0(3)
C114 N103 C111 105.8(4)
C116 N104 Dy21 123.1(3)
C116 N104 C119 106.8(4)
C119 N104 Dy21 123.4(3)
N101 C101 C102 109.1(4)
N101 C101 C120 125.0(4)
C120 C101 C102 125.8(4)
C101 C102 H102 126.2
C103 C102 C101 107.6(4)
C103 C102 H102 126.2
C102 C103 H103 126.5
C102 C103 C104 106.9(5)
C104 C103 H103 126.5
N101 C104 C103 109.7(4)
N101 C104 C105 125.3(4)
C105 C104 C103 124.9(4)
C104 C105 C106 126.2(4)
C104 C105 C121 116.9(4)
C106 C105 C121 116.6(4)
N102 C106 C105 125.4(4)
N102 C106 C107 109.7(4)
C105 C106 C107 124.7(4)
C106 C107 H107 126.7
C108 C107 C106 106.6(4)
C108 C107 H107 126.7
C107 C108 H108 126.2
C107 C108 C109 107.6(4)
C109 C108 H108 126.2
N102 C109 C108 109.0(4)
N102 C109 C110 125.7(4)
C110 C109 C108 125.3(4)
C109 C110 C143 116.6(4)
C111 C110 C109 126.5(4)
C111 C110 C143 116.9(4)
N103 C111 C110 125.3(4)
N103 C111 C112 110.0(4)
C110 C111 C112 124.8(4)
C111 C112 H112 126.5
C113 C112 C111 107.0(4)
C113 C112 H112 126.5
C112 C113 H113 126.5
C112 C113 C114 107.1(4)
C114 C113 H113 126.5
N103 C114 C113 110.2(4)
N103 C114 C115 124.2(4)
C115 C114 C113 125.5(4)
C114 C115 C116 125.9(4)
C114 C115 C132 117.0(4)
C116 C115 C132 117.0(4)
N104 C116 C115 125.5(4)
N104 C116 C117 110.0(4)
C115 C116 C117 124.5(5)
C116 C117 H117 126.8
C118 C117 C116 106.3(5)
C118 C117 H117 126.8
C117 C118 H118 126.1
C117 C118 C119 107.8(5)
C119 C118 H118 126.1
N104 C119 C118 109.2(4)
N104 C119 C120 126.0(4)
C120 C119 C118 124.9(5)
C101 C120 C119 125.9(4)
C101 C120 C157 117.7(4)
C119 C120 C157 116.3(4)
C122 C121 C105 175.7(5)
C121 C122 Si21 175.1(5)
Si21 C123 H123 106.7
C124 C123 Si21 113.3(4)
C124 C123 H123 106.7
C125 C123 Si21 112.9(4)
C125 C123 H123 106.7
C125 C123 C124 110.0(6)
C123 C124 H12A 109.5
C123 C124 H12B 109.5
C123 C124 H12C 109.5
H12A C124 H12B 109.5
H12A C124 H12C 109.5
H12B C124 H12C 109.5
C123 C125 H12D 109.5
C123 C125 H12E 109.5
C123 C125 H12F 109.5
H12D C125 H12E 109.5
H12D C125 H12F 109.5
H12E C125 H12F 109.5
Si21 C126 H126 106.2
C127 C126 Si21 114.5(4)
C127 C126 H126 106.2
C127 C126 C128 109.1(5)
C128 C126 Si21 114.0(4)
C128 C126 H126 106.2
C126 C127 H12G 109.5
C126 C127 H12H 109.5
C126 C127 H12I 109.5
H12G C127 H12H 109.5
H12G C127 H12I 109.5
H12H C127 H12I 109.5
C126 C128 H12J 109.5
C126 C128 H12K 109.5
C126 C128 H12L 109.5
H12J C128 H12K 109.5
H12J C128 H12L 109.5
H12K C128 H12L 109.5
Si21 C129 H129 107.3
C130 C129 Si21 113.0(4)
C130 C129 H129 107.3
C130 C129 C131 109.4(5)
C131 C129 Si21 112.2(4)
C131 C129 H129 107.3
C129 C130 H13A 109.5
C129 C130 H13B 109.5
C129 C130 H13C 109.5
H13A C130 H13B 109.5
H13A C130 H13C 109.5
H13B C130 H13C 109.5
C129 C131 H13D 109.5
C129 C131 H13E 109.5
C129 C131 H13F 109.5
H13D C131 H13E 109.5
H13D C131 H13F 109.5
H13E C131 H13F 109.5
C133 C132 C115 177.5(6)
C132 C133 Si22 174.7(6)
Si22 C134 H134 107.9
C135 C134 Si22 111.6(5)
C135 C134 H134 107.9
C136 C134 Si22 111.2(5)
C136 C134 H134 107.9
C136 C134 C135 110.1(6)
C134 C135 H13G 109.5
C134 C135 H13H 109.5
C134 C135 H13I 109.5
H13G C135 H13H 109.5
H13G C135 H13I 109.5
H13H C135 H13I 109.5
C134 C136 H13J 109.5
C134 C136 H13K 109.5
C134 C136 H13L 109.5
H13J C136 H13K 109.5
H13J C136 H13L 109.5
H13K C136 H13L 109.5
Si22 C137 H137 106.7
C138 C137 Si22 113.0(5)
C138 C137 H137 106.7
C139 C137 Si22 114.2(5)
C139 C137 H137 106.7
C139 C137 C138 109.2(6)
C137 C138 H13M 109.5
C137 C138 H13N 109.5
C137 C138 H13O 109.5
H13M C138 H13N 109.5
H13M C138 H13O 109.5
H13N C138 H13O 109.5
C137 C139 H13P 109.5
C137 C139 H13Q 109.5
C137 C139 H13R 109.5
H13P C139 H13Q 109.5
H13P C139 H13R 109.5
H13Q C139 H13R 109.5
Si22 C140 H140 103.9
C141 C140 Si22 115.0(6)
C141 C140 H140 103.9
C142 C140 Si22 115.7(6)
C142 C140 H140 103.9
C142 C140 C141 112.5(7)
C140 C141 H14A 109.5
C140 C141 H14B 109.5
C140 C141 H14C 109.5
H14A C141 H14B 109.5
H14A C141 H14C 109.5
H14B C141 H14C 109.5
C140 C142 H14D 109.5
C140 C142 H14E 109.5
C140 C142 H14F 109.5
H14D C142 H14E 109.5
H14D C142 H14F 109.5
H14E C142 H14F 109.5
C144 C143 C110 119.2(4)
C148 C143 C110 121.6(4)
C148 C143 C144 119.2(4)
C143 C144 H144 119.3
C145 C144 C143 121.4(5)
C145 C144 H144 119.3
C144 C145 C146 117.6(5)
C144 C145 C149 121.3(5)
C146 C145 C149 121.0(4)
C145 C146 H146 118.7
C147 C146 C145 122.7(4)
C147 C146 H146 118.7
C146 C147 C148 117.7(4)
C146 C147 C153 122.2(4)
C148 C147 C153 120.1(5)
C143 C148 C147 121.4(5)
C143 C148 H148 119.3
C147 C148 H148 119.3
C145 C149 C150 112.3(5)
C151 C149 C145 108.7(5)
C151 C149 C150 109.2(6)
C151 C149 C152 109.1(6)
C152 C149 C145 110.9(5)
C152 C149 C150 106.6(5)
C149 C150 H15A 109.5
C149 C150 H15B 109.5
C149 C150 H15C 109.5
H15A C150 H15B 109.5
H15A C150 H15C 109.5
H15B C150 H15C 109.5
C149 C151 H15D 109.5
C149 C151 H15E 109.5
C149 C151 H15F 109.5
H15D C151 H15E 109.5
H15D C151 H15F 109.5
H15E C151 H15F 109.5
C149 C152 H15G 109.5
C149 C152 H15H 109.5
C149 C152 H15I 109.5
H15G C152 H15H 109.5
H15G C152 H15I 109.5
H15H C152 H15I 109.5
C147 C153 C156 110.4(4)
C154 C153 C147 112.2(5)
C154 C153 C155 108.5(5)
C154 C153 C156 107.7(5)
C155 C153 C147 108.8(4)
C155 C153 C156 109.1(5)
C153 C154 H15J 109.5
C153 C154 H15K 109.5
C153 C154 H15L 109.5
H15J C154 H15K 109.5
H15J C154 H15L 109.5
H15K C154 H15L 109.5
C153 C155 H15M 109.5
C153 C155 H15N 109.5
C153 C155 H15O 109.5
H15M C155 H15N 109.5
H15M C155 H15O 109.5
H15N C155 H15O 109.5
C153 C156 H15P 109.5
C153 C156 H15Q 109.5
C153 C156 H15R 109.5
H15P C156 H15Q 109.5
H15P C156 H15R 109.5
H15Q C156 H15R 109.5
C158 C157 C120 118.3(5)
C162 C157 C120 122.9(5)
C162 C157 C158 118.7(5)
C157 C158 H158 118.9
C159 C158 C157 122.2(5)
C159 C158 H158 118.9
C158 C159 C163 119.3(5)
C160 C159 C158 117.0(5)
C160 C159 C163 123.7(5)
C159 C160 H160 118.6
C159 C160 C161 122.8(5)
C161 C160 H160 118.6
C160 C161 C162 117.8(5)
C160 C161 C167 121.7(7)
C160 C161 C267 118.9(7)
C162 C161 C167 118.7(7)
C162 C161 C267 121.6(7)
C157 C162 C161 121.4(5)
C157 C162 H162 119.3
C161 C162 H162 119.3
C159 C163 C165 107.8(4)
C159 C163 C166 111.2(4)
C164 C163 C159 111.5(4)
C164 C163 C165 109.2(5)
C164 C163 C166 108.5(4)
C166 C163 C165 108.5(4)
C163 C164 H16A 109.5
C163 C164 H16B 109.5
C163 C164 H16C 109.5
H16A C164 H16B 109.5
H16A C164 H16C 109.5
H16B C164 H16C 109.5
C163 C165 H16D 109.5
C163 C165 H16E 109.5
C163 C165 H16F 109.5
H16D C165 H16E 109.5
H16D C165 H16F 109.5
H16E C165 H16F 109.5
C163 C166 H16G 109.5
C163 C166 H16H 109.5
C163 C166 H16I 109.5
H16G C166 H16H 109.5
H16G C166 H16I 109.5
H16H C166 H16I 109.5
Co21 C191 H191 125.6
C192 C191 Co21 71.3(5)
C192 C191 H191 125.6
C192 C191 C195 108.8(10)
C195 C191 Co21 69.1(5)
C195 C191 H191 125.6
Co21 C192 H192 126.3
C191 C192 Co21 69.8(5)
C191 C192 H192 125.9
C193 C192 Co21 69.5(6)
C193 C192 C191 108.1(11)
C193 C192 H192 125.9
Co21 C193 H193 124.5
C192 C193 Co21 71.6(6)
C192 C193 H193 125.7
C192 C193 C194 108.5(12)
C194 C193 Co21 69.8(7)
C194 C193 H193 125.7
Co21 C194 H194 125.2
C193 C194 Co21 70.9(6)
C193 C194 H194 125.4
C193 C194 C195 109.2(12)
C195 C194 Co21 70.1(6)
C195 C194 H194 125.4
Co21 C195 H195 124.2
C191 C195 Co21 70.4(5)
C191 C195 H195 127.4
C194 C195 Co21 69.7(5)
C194 C195 C191 105.2(9)
C194 C195 H195 127.4
C168 C167 C161 114.3(12)
C168 C167 C169 107.7(12)
C169 C167 C161 117.4(10)
C170 C167 C161 100.6(10)
C170 C167 C168 106.7(12)
C170 C167 C169 109.5(12)
C167 C168 H16J 109.5
C167 C168 H16K 109.5
C167 C168 H16L 109.5
H16J C168 H16K 109.5
H16J C168 H16L 109.5
H16K C168 H16L 109.5
C167 C169 H16M 109.5
C167 C169 H16N 109.5
C167 C169 H16O 109.5
H16M C169 H16N 109.5
H16M C169 H16O 109.5
H16N C169 H16O 109.5
C167 C170 H17A 109.5
C167 C170 H17B 109.5
C167 C170 H17C 109.5
H17A C170 H17B 109.5
H17A C170 H17C 109.5
H17B C170 H17C 109.5
O171 P171 Co21 119.93(18)
O171 P171 O174 109.9(3)
O171 P171 O175 107.1(3)
O174 P171 Co21 105.33(18)
O175 P171 Co21 113.2(2)
O175 P171 O174 99.4(3)
O172 P172 Co21 119.02(18)
O172 P172 O176 109.7(3)
O172 P172 O177 106.8(3)
O176 P172 Co21 106.7(2)
O177 P172 Co21 113.0(2)
O177 P172 O176 99.9(3)
O173 P173 Co21 119.43(18)
O173 P173 O178 109.9(3)
O173 P173 O179 107.4(3)
O178 P173 Co21 106.9(2)
O178 P173 O179 99.9(3)
O179 P173 Co21 111.6(2)
P171 O171 Dy21 135.4(3)
P172 O172 Dy21 136.4(2)
P173 O173 Dy21 135.9(2)
C171 O174 P171 120.4(4)
C173 O175 P171 124.4(5)
C175 O176 P172 118.6(5)
C177 O177 P172 120.4(4)
C179 O178 P173 120.0(5)
C181 O179 P173 121.8(5)
O174 C171 H17D 110.2
O174 C171 H17E 110.2
O174 C171 C172 107.7(5)
H17D C171 H17E 108.5
C172 C171 H17D 110.2
C172 C171 H17E 110.2
C171 C172 H17F 109.5
C171 C172 H17G 109.5
C171 C172 H17H 109.5
H17F C172 H17G 109.5
H17F C172 H17H 109.5
H17G C172 H17H 109.5
O175 C173 H17I 109.8
O175 C173 H17J 109.8
O175 C173 C174 109.5(7)
H17I C173 H17J 108.2
C174 C173 H17I 109.8
C174 C173 H17J 109.8
C173 C174 H17K 109.5
C173 C174 H17L 109.5
C173 C174 H17M 109.5
H17K C174 H17L 109.5
H17K C174 H17M 109.5
H17L C174 H17M 109.5
O176 C175 H17N 109.6
O176 C175 H17O 109.6
H17N C175 H17O 108.1
C176 C175 O176 110.3(6)
C176 C175 H17N 109.6
C176 C175 H17O 109.6
C175 C176 H17P 109.5
C175 C176 H17Q 109.5
C175 C176 H17R 109.5
H17P C176 H17Q 109.5
H17P C176 H17R 109.5
H17Q C176 H17R 109.5
O177 C177 H17S 110.1
O177 C177 H17T 110.1
O177 C177 C178 107.9(6)
H17S C177 H17T 108.4
C178 C177 H17S 110.1
C178 C177 H17T 110.1
C177 C178 H17U 109.5
C177 C178 H17V 109.5
C177 C178 H17W 109.5
H17U C178 H17V 109.5
H17U C178 H17W 109.5
H17V C178 H17W 109.5
O178 C179 H17X 110.6
O178 C179 H17Y 110.6
O178 C179 C180 105.5(7)
H17X C179 H17Y 108.8
C180 C179 H17X 110.6
C180 C179 H17Y 110.6
C179 C180 H18A 109.5
C179 C180 H18B 109.5
C179 C180 H18C 109.5
H18A C180 H18B 109.5
H18A C180 H18C 109.5
H18B C180 H18C 109.5
O179 C181 H18D 109.5
O179 C181 H18E 109.5
O179 C181 C182 110.6(6)
H18D C181 H18E 108.1
C182 C181 H18D 109.5
C182 C181 H18E 109.5
C181 C182 H18F 109.5
C181 C182 H18G 109.5
C181 C182 H18H 109.5
H18F C182 H18G 109.5
H18F C182 H18H 109.5
H18G C182 H18H 109.5
C268 C267 C161 111.6(9)
C268 C267 C269 109.3(12)
C268 C267 C270 109.4(13)
C269 C267 C161 114.8(10)
C270 C267 C161 102.5(11)
C270 C267 C269 109.0(12)
C267 C268 H26A 109.5
C267 C268 H26B 109.5
C267 C268 H26C 109.5
H26A C268 H26B 109.5
H26A C268 H26C 109.5
H26B C268 H26C 109.5
C267 C269 H26D 109.5
C267 C269 H26E 109.5
C267 C269 H26F 109.5
H26D C269 H26E 109.5
H26D C269 H26F 109.5
H26E C269 H26F 109.5
C267 C270 H27A 109.5
C267 C270 H27B 109.5
C267 C270 H27C 109.5
H27A C270 H27B 109.5
H27A C270 H27C 109.5
H27B C270 H27C 109.5
O271 P271 Co21 118.9(12)
O271 P271 O274 112.2(15)
O271 P271 O275 106.1(16)
O274 P271 Co21 111.1(12)
O275 P271 Co21 104.2(13)
O275 P271 O274 102.4(17)
O272 P272 Co21 121.1(12)
O272 P272 O276 114.8(16)
O272 P272 O277 106.2(16)
O276 P272 Co21 98.7(12)
O277 P272 Co21 109.7(17)
O277 P272 O276 105.4(17)
O273 P273 Co21 115.3(12)
O273 P273 O278 111.0(16)
O273 P273 O279 106.7(15)
O278 P273 Co21 103.6(12)
O279 P273 Co21 120.2(13)
O279 P273 O278 98.5(14)
P271 O271 Dy21 135.6(15)
P272 O272 Dy21 134.8(15)
P273 O273 Dy21 133.5(15)
C271 O274 P271 110(2)
C273 O275 P271 131(3)
C275 O276 P272 118(3)
C277 O277 P272 129(3)
C279 O278 P273 116(2)
C281 O279 P273 120(2)
O274 C271 H27D 110.7
O274 C271 H27E 110.7
O274 C271 C272 105(3)
H27D C271 H27E 108.8
C272 C271 H27D 110.7
C272 C271 H27E 110.7
C271 C272 H27F 109.5
C271 C272 H27G 109.5
C271 C272 H27H 109.5
H27F C272 H27G 109.5
H27F C272 H27H 109.5
H27G C272 H27H 109.5
O275 C273 H27I 109.3
O275 C273 H27J 109.3
O275 C273 C274 112(3)
H27I C273 H27J 107.9
C274 C273 H27I 109.3
C274 C273 H27J 109.3
C273 C274 H27K 109.5
C273 C274 H27L 109.5
C273 C274 H27M 109.5
H27K C274 H27L 109.5
H27K C274 H27M 109.5
H27L C274 H27M 109.5
O276 C275 H27N 109.7
O276 C275 H27O 109.7
H27N C275 H27O 108.2
C276 C275 O276 110(3)
C276 C275 H27N 109.7
C276 C275 H27O 109.7
C275 C276 H27P 109.5
C275 C276 H27Q 109.5
C275 C276 H27R 109.5
H27P C276 H27Q 109.5
H27P C276 H27R 109.5
H27Q C276 H27R 109.5
O277 C277 H27S 110.9
O277 C277 H27T 110.9
O277 C277 C278 104(3)
H27S C277 H27T 108.9
C278 C277 H27S 110.9
C278 C277 H27T 110.9
C277 C278 H27U 109.5
C277 C278 H27V 109.5
C277 C278 H27W 109.5
H27U C278 H27V 109.5
H27U C278 H27W 109.5
H27V C278 H27W 109.5
O278 C279 H27X 113.5
O278 C279 H27Y 113.5
O278 C279 C280 91(2)
H27X C279 H27Y 110.8
C280 C279 H27X 113.5
C280 C279 H27Y 113.5
C279 C280 H28A 109.5
C279 C280 H28B 109.5
C279 C280 H28C 109.5
H28A C280 H28B 109.5
H28A C280 H28C 109.5
H28B C280 H28C 109.5
O279 C281 H28D 107.1
O279 C281 H28E 107.1
O279 C281 C282 121(3)
H28D C281 H28E 106.8
C282 C281 H28D 107.1
C282 C281 H28E 107.1
C281 C282 H28F 109.5
C281 C282 H28G 109.5
C281 C282 H28H 109.5
H28F C282 H28G 109.5
H28F C282 H28H 109.5
H28G C282 H28H 109.5
O71 Dy1 N1 113.58(14)
O71 Dy1 N2 157.47(13)
O71 Dy1 N3 114.18(14)
O71 Dy1 N4 81.74(13)
O72 Dy1 O71 79.10(13)
O72 Dy1 N1 76.67(13)
O72 Dy1 N2 83.57(13)
O72 Dy1 N3 149.56(13)
O72 Dy1 N4 135.47(13)
O73 Dy1 O71 79.33(13)
O73 Dy1 O72 79.21(13)
O73 Dy1 N1 149.55(14)
O73 Dy1 N2 83.38(13)
O73 Dy1 N3 76.85(13)
O73 Dy1 N4 135.45(13)
N2 Dy1 N1 75.73(14)
N2 Dy1 N3 75.27(14)
N2 Dy1 N4 120.79(13)
N3 Dy1 N1 117.69(13)
N4 Dy1 N1 74.90(13)
N4 Dy1 N3 74.87(13)
P72 Co1 P71 90.14(6)
P73 Co1 P71 92.18(6)
P73 Co1 P72 94.99(6)
C91 Co1 P71 99.22(19)
C91 Co1 P72 156.9(2)
C91 Co1 P73 105.6(2)
C92 Co1 P71 92.27(18)
C92 Co1 P72 119.5(2)
C92 Co1 P73 145.2(2)
C92 Co1 C91 39.7(3)
C93 Co1 P71 121.16(19)
C93 Co1 P72 90.27(18)
C93 Co1 P73 146.26(19)
C93 Co1 C91 66.8(3)
C93 Co1 C92 39.9(2)
C94 Co1 P71 159.22(19)
C94 Co1 P72 98.21(19)
C94 Co1 P73 105.9(2)
C94 Co1 C91 66.5(3)
C94 Co1 C92 67.1(2)
C94 Co1 C93 40.4(3)
C95 Co1 P71 135.3(2)
C95 Co1 P72 134.5(2)
C95 Co1 P73 87.03(19)
C95 Co1 C91 39.3(3)
C95 Co1 C92 66.1(3)
C95 Co1 C93 66.2(3)
C95 Co1 C94 38.9(3)
O71 P71 Co1 119.83(16)
O71 P71 O74 107.6(2)
O71 P71 O75 109.6(2)
O74 P71 Co1 112.47(18)
O74 P71 O75 99.6(3)
O75 P71 Co1 105.81(16)
O72 P72 Co1 118.39(15)
O72 P72 O76 107.9(2)
O72 P72 O77 108.9(2)
O76 P72 Co1 112.11(16)
O77 P72 Co1 108.32(15)
O77 P72 O76 99.5(2)
O73 P73 Co1 119.09(15)
O73 P73 O78 107.7(2)
O73 P73 O79 108.7(2)
O78 P73 Co1 113.35(18)
O79 P73 Co1 107.57(17)
O79 P73 O78 98.4(2)
C22 Si1 C23 109.5(2)
C22 Si1 C26 106.2(2)
C22 Si1 C29 106.0(2)
C26 Si1 C23 110.6(3)
C29 Si1 C23 113.2(3)
C29 Si1 C26 111.0(3)
C33 Si2 C34 107.5(3)
C33 Si2 C37 108.1(3)
C33 Si2 C40 107.1(3)
C34 Si2 C37 110.1(3)
C34 Si2 C40 109.5(3)
C40 Si2 C37 114.3(3)
P71 O71 Dy1 135.9(2)
P72 O72 Dy1 136.6(2)
P73 O73 Dy1 137.4(2)
C71 O74 P71 122.5(4)
C73 O75 P71 120.5(4)
C75 O76 P72 121.8(9)
C75A O76 P72 127(3)
C77 O77 P72 118.1(3)
C79 O78 P73 120.2(4)
C81 O79 P73 119.1(4)
C1 N1 Dy1 124.6(3)
C4 N1 Dy1 123.5(3)
C4 N1 C1 106.3(4)
C6 N2 Dy1 122.9(3)
C9 N2 Dy1 124.9(3)
C9 N2 C6 106.4(4)
C11 N3 Dy1 122.8(3)
C14 N3 Dy1 120.5(3)
C14 N3 C11 106.9(4)
C16 N4 Dy1 121.6(3)
C19 N4 Dy1 124.6(3)
C19 N4 C16 105.4(4)
N1 C1 C2 109.4(4)
N1 C1 C20 125.3(4)
C20 C1 C2 125.2(4)
C1 C2 H2 126.3
C3 C2 C1 107.3(4)
C3 C2 H2 126.3
C2 C3 H3 126.6
C2 C3 C4 106.8(4)
C4 C3 H3 126.6
N1 C4 C3 110.2(4)
N1 C4 C5 125.1(4)
C5 C4 C3 124.7(4)
C4 C5 C21 115.4(4)
C6 C5 C4 127.3(4)
C6 C5 C21 116.6(4)
N2 C6 C5 124.3(4)
N2 C6 C7 109.6(4)
C5 C6 C7 125.8(4)
C6 C7 H7 126.3
C8 C7 C6 107.4(4)
C8 C7 H7 126.3
C7 C8 H8 126.5
C7 C8 C9 107.1(4)
C9 C8 H8 126.5
N2 C9 C8 109.6(4)
N2 C9 C10 124.7(4)
C10 C9 C8 125.7(4)
C9 C10 C43 116.8(4)
C11 C10 C9 125.9(4)
C11 C10 C43 117.3(4)
N3 C11 C10 126.5(4)
N3 C11 C12 109.3(4)
C10 C11 C12 124.3(4)
C11 C12 H12 126.3
C13 C12 C11 107.3(4)
C13 C12 H12 126.3
C12 C13 H13 126.7
C12 C13 C14 106.7(4)
C14 C13 H13 126.7
N3 C14 C13 109.8(4)
N3 C14 C15 125.0(4)
C15 C14 C13 125.2(4)
C14 C15 C32 116.0(4)
C16 C15 C14 126.6(5)
C16 C15 C32 117.4(4)
N4 C16 C15 124.0(4)
N4 C16 C17 110.5(4)
C15 C16 C17 125.5(5)
C16 C17 H17 126.5
C18 C17 C16 107.0(4)
C18 C17 H17 126.5
C17 C18 H18 126.6
C17 C18 C19 106.8(4)
C19 C18 H18 126.6
N4 C19 C18 110.3(4)
N4 C19 C20 124.7(4)
C20 C19 C18 125.0(4)
C1 C20 C57 115.2(4)
C19 C20 C1 126.1(4)
C19 C20 C57 118.8(4)
C22 C21 C5 176.2(5)
C21 C22 Si1 173.1(5)
Si1 C23 H23 106.5
C24 C23 Si1 113.8(4)
C24 C23 H23 106.5
C24 C23 C25 110.6(5)
C25 C23 Si1 112.3(4)
C25 C23 H23 106.5
C23 C24 H24A 109.5
C23 C24 H24B 109.5
C23 C24 H24C 109.5
H24A C24 H24B 109.5
H24A C24 H24C 109.5
H24B C24 H24C 109.5
C23 C25 H25A 109.5
C23 C25 H25B 109.5
C23 C25 H25C 109.5
H25A C25 H25B 109.5
H25A C25 H25C 109.5
H25B C25 H25C 109.5
Si1 C26 H26 106.4
C27 C26 Si1 112.5(4)
C27 C26 H26 106.4
C28 C26 Si1 113.3(4)
C28 C26 H26 106.4
C28 C26 C27 111.2(5)
C26 C27 H27Z 109.5
C26 C27 H 109.5
C26 C27 HA 109.5
H27Z C27 H 109.5
H27Z C27 HA 109.5
H C27 HA 109.5
C26 C28 H28I 109.5
C26 C28 H28J 109.5
C26 C28 H28K 109.5
H28I C28 H28J 109.5
H28I C28 H28K 109.5
H28J C28 H28K 109.5
Si1 C29 H29 107.7
C30 C29 Si1 112.0(4)
C30 C29 H29 107.7
C30 C29 C31 110.1(5)
C31 C29 Si1 111.4(4)
C31 C29 H29 107.7
C29 C30 H30A 109.5
C29 C30 H30B 109.5
C29 C30 H30C 109.5
H30A C30 H30B 109.5
H30A C30 H30C 109.5
H30B C30 H30C 109.5
C29 C31 H31A 109.5
C29 C31 H31B 109.5
C29 C31 H31C 109.5
H31A C31 H31B 109.5
H31A C31 H31C 109.5
H31B C31 H31C 109.5
C33 C32 C15 177.0(6)
C32 C33 Si2 174.4(5)
Si2 C34 H34 107.6
C35 C34 Si2 112.9(5)
C35 C34 H34 107.6
C35 C34 C36 110.0(6)
C36 C34 Si2 111.0(5)
C36 C34 H34 107.6
C34 C35 H35A 109.5
C34 C35 H35B 109.5
C34 C35 H35C 109.5
H35A C35 H35B 109.5
H35A C35 H35C 109.5
H35B C35 H35C 109.5
C34 C36 H36A 109.5
C34 C36 H36B 109.5
C34 C36 H36C 109.5
H36A C36 H36B 109.5
H36A C36 H36C 109.5
H36B C36 H36C 109.5
Si2 C37 H37 106.4
C38 C37 Si2 112.9(4)
C38 C37 H37 106.4
C38 C37 C39 110.0(5)
C39 C37 Si2 114.3(5)
C39 C37 H37 106.4
C37 C38 H38A 109.5
C37 C38 H38B 109.5
C37 C38 H38C 109.5
H38A C38 H38B 109.5
H38A C38 H38C 109.5
H38B C38 H38C 109.5
C37 C39 H39A 109.5
C37 C39 H39B 109.5
C37 C39 H39C 109.5
H39A C39 H39B 109.5
H39A C39 H39C 109.5
H39B C39 H39C 109.5
Si2 C40 H40 105.9
C41 C40 Si2 112.2(4)
C41 C40 H40 105.9
C42 C40 Si2 115.1(4)
C42 C40 H40 105.9
C42 C40 C41 111.1(5)
C40 C41 H41A 109.5
C40 C41 H41B 109.5
C40 C41 H41C 109.5
H41A C41 H41B 109.5
H41A C41 H41C 109.5
H41B C41 H41C 109.5
C40 C42 H42A 109.5
C40 C42 H42B 109.5
C40 C42 H42C 109.5
H42A C42 H42B 109.5
H42A C42 H42C 109.5
H42B C42 H42C 109.5
C44 C43 C10 120.9(4)
C48 C43 C10 120.3(4)
C48 C43 C44 118.8(4)
C43 C44 H44 118.9
C43 C44 C45 122.2(5)
C45 C44 H44 118.9
C44 C45 C46 117.0(5)
C44 C45 C49 119.9(5)
C46 C45 C49 123.1(5)
C45 C46 H46 118.6
C47 C46 C45 122.9(5)
C47 C46 H46 118.6
C46 C47 C48 118.0(5)
C46 C47 C53 122.9(5)
C48 C47 C53 119.1(5)
C43 C48 C47 121.2(5)
C43 C48 H48 119.4
C47 C48 H48 119.4
C45 C49 C50 109.1(5)
C45 C49 C52 109.0(5)
C51 C49 C45 112.3(5)
C51 C49 C50 107.4(5)
C51 C49 C52 109.0(5)
C52 C49 C50 110.0(6)
C49 C50 H50A 109.5
C49 C50 H50B 109.5
C49 C50 H50C 109.5
H50A C50 H50B 109.5
H50A C50 H50C 109.5
H50B C50 H50C 109.5
C49 C51 H51A 109.5
C49 C51 H51B 109.5
C49 C51 H51C 109.5
H51A C51 H51B 109.5
H51A C51 H51C 109.5
H51B C51 H51C 109.5
C49 C52 H52A 109.5
C49 C52 H52B 109.5
C49 C52 H52C 109.5
H52A C52 H52B 109.5
H52A C52 H52C 109.5
H52B C52 H52C 109.5
C47 C53 C54 112.6(5)
C47 C53 C55 110.1(5)
C47 C53 C56 108.8(5)
C54 C53 C55 108.4(5)
C54 C53 C56 107.9(5)
C55 C53 C56 109.0(6)
C53 C54 H54A 109.5
C53 C54 H54B 109.5
C53 C54 H54C 109.5
H54A C54 H54B 109.5
H54A C54 H54C 109.5
H54B C54 H54C 109.5
C53 C55 H55A 109.5
C53 C55 H55B 109.5
C53 C55 H55C 109.5
H55A C55 H55B 109.5
H55A C55 H55C 109.5
H55B C55 H55C 109.5
C53 C56 H56A 109.5
C53 C56 H56B 109.5
C53 C56 H56C 109.5
H56A C56 H56B 109.5
H56A C56 H56C 109.5
H56B C56 H56C 109.5
C58 C57 C20 121.0(4)
C62 C57 C20 119.4(4)
C62 C57 C58 119.6(5)
C57 C58 H58 119.2
C59 C58 C57 121.5(5)
C59 C58 H58 119.2
C58 C59 C60 117.5(5)
C58 C59 C63 123.4(5)
C60 C59 C63 119.1(4)
C59 C60 H60 118.5
C59 C60 C61 122.9(4)
C61 C60 H60 118.5
C60 C61 C62 117.2(5)
C60 C61 C67 122.6(4)
C62 C61 C67 120.2(5)
C57 C62 C61 121.3(5)
C57 C62 H62 119.3
C61 C62 H62 119.3
C59 C63 C66 108.2(4)
C64 C63 C59 111.6(4)
C64 C63 C65 107.8(5)
C64 C63 C66 109.0(5)
C65 C63 C59 110.5(5)
C65 C63 C66 109.7(5)
C63 C64 H64A 109.5
C63 C64 H64B 109.5
C63 C64 H64C 109.5
H64A C64 H64B 109.5
H64A C64 H64C 109.5
H64B C64 H64C 109.5
C63 C65 H65A 109.5
C63 C65 H65B 109.5
C63 C65 H65C 109.5
H65A C65 H65B 109.5
H65A C65 H65C 109.5
H65B C65 H65C 109.5
C63 C66 H66A 109.5
C63 C66 H66B 109.5
C63 C66 H66C 109.5
H66A C66 H66B 109.5
H66A C66 H66C 109.5
H66B C66 H66C 109.5
C61 C67 C69 110.5(4)
C68 C67 C61 111.0(4)
C68 C67 C69 108.0(5)
C70 C67 C61 107.7(4)
C70 C67 C68 109.3(4)
C70 C67 C69 110.3(5)
C67 C68 H68A 109.5
C67 C68 H68B 109.5
C67 C68 H68C 109.5
H68A C68 H68B 109.5
H68A C68 H68C 109.5
H68B C68 H68C 109.5
C67 C69 H69A 109.5
C67 C69 H69B 109.5
C67 C69 H69C 109.5
H69A C69 H69B 109.5
H69A C69 H69C 109.5
H69B C69 H69C 109.5
C67 C70 H70A 109.5
C67 C70 H70B 109.5
C67 C70 H70C 109.5
H70A C70 H70B 109.5
H70A C70 H70C 109.5
H70B C70 H70C 109.5
O74 C71 H71A 109.2
O74 C71 H71B 109.2
O74 C71 C72 112.1(7)
H71A C71 H71B 107.9
C72 C71 H71A 109.2
C72 C71 H71B 109.2
C71 C72 H72A 109.5
C71 C72 H72B 109.5
C71 C72 H72C 109.5
H72A C72 H72B 109.5
H72A C72 H72C 109.5
H72B C72 H72C 109.5
O75 C73 H73A 109.8
O75 C73 H73B 109.8
O75 C73 H73C 110.0
O75 C73 H73D 110.0
O75 C73 C74A 108.7(7)
H73A C73 H73B 108.3
H73C C73 H73D 108.3
C74 C73 O75 109.2(11)
C74 C73 H73A 109.8
C74 C73 H73B 109.8
C74A C73 H73C 110.0
C74A C73 H73D 110.0
O76 C75 H75A 108.1
O76 C75 H75B 108.1
H75A C75 H75B 107.3
C76 C75 O76 116.6(14)
C76 C75 H75A 108.1
C76 C75 H75B 108.1
C75 C76 H76A 109.5
C75 C76 H76B 109.5
C75 C76 H76C 109.5
H76A C76 H76B 109.5
H76A C76 H76C 109.5
H76B C76 H76C 109.5
O77 C77 H77A 110.0
O77 C77 H77B 110.0
O77 C77 C78 108.7(5)
H77A C77 H77B 108.3
C78 C77 H77A 110.0
C78 C77 H77B 110.0
C77 C78 H78A 109.5
C77 C78 H78B 109.5
C77 C78 H78C 109.5
H78A C78 H78B 109.5
H78A C78 H78C 109.5
H78B C78 H78C 109.5
O78 C79 H79A 109.8
O78 C79 H79B 109.8
O78 C79 C80 109.2(6)
H79A C79 H79B 108.3
C80 C79 H79A 109.8
C80 C79 H79B 109.8
C79 C80 H80A 109.5
C79 C80 H80B 109.5
C79 C80 H80C 109.5
H80A C80 H80B 109.5
H80A C80 H80C 109.5
H80B C80 H80C 109.5
O79 C81 H81A 109.8
O79 C81 H81B 109.8
O79 C81 C82 109.5(7)
H81A C81 H81B 108.2
C82 C81 H81A 109.8
C82 C81 H81B 109.8
C81 C82 H82A 109.5
C81 C82 H82B 109.5
C81 C82 H82C 109.5
H82A C82 H82B 109.5
H82A C82 H82C 109.5
H82B C82 H82C 109.5
Co1 C91 H91 125.6
C92 C91 Co1 70.0(3)
C92 C91 H91 126.5
C95 C91 Co1 69.5(3)
C95 C91 H91 126.5
C95 C91 C92 107.0(6)
Co1 C92 H92 125.5
C91 C92 Co1 70.3(4)
C91 C92 H92 126.0
C91 C92 C93 107.9(6)
C93 C92 Co1 69.7(3)
C93 C92 H92 126.0
Co1 C93 H93 125.2
C92 C93 Co1 70.4(3)
C92 C93 H93 126.3
C92 C93 C94 107.3(6)
C94 C93 Co1 69.7(3)
C94 C93 H93 126.3
Co1 C94 H94 124.9
C93 C94 Co1 69.9(3)
C93 C94 H94 126.4
C95 C94 Co1 70.4(4)
C95 C94 C93 107.3(6)
C95 C94 H94 126.4
Co1 C95 H95 124.9
C91 C95 Co1 71.1(3)
C91 C95 H95 124.8
C94 C95 Co1 70.7(4)
C94 C95 C91 110.4(6)
C94 C95 H95 124.8
Co21 C291 H291 125.8
C292 C291 Co21 68.0(13)
C292 C291 H291 125.8
C292 C291 C295 108.4(18)
C295 C291 Co21 74.8(13)
C295 C291 H291 125.8
Co21 C292 H292 125.4
C291 C292 Co21 70.3(13)
C291 C292 H292 125.4
C291 C292 C293 109(2)
C293 C292 Co21 73.3(17)
C293 C292 H292 125.4
Co21 C293 H293 125.3
C292 C293 Co21 65.5(14)
C292 C293 H293 126.7
C294 C293 Co21 73.9(15)
C294 C293 C292 107(2)
C294 C293 H293 126.7
Co21 C294 H294 129.9
C293 C294 Co21 67.6(16)
C293 C294 H294 124.8
C293 C294 C295 110(2)
C295 C294 Co21 69.4(13)
C295 C294 H294 124.8
Co21 C295 H295 128.0
C291 C295 Co21 64.9(13)
C291 C295 C294 105.6(17)
C291 C295 H295 127.2
C294 C295 Co21 71.3(13)
C294 C295 H295 127.2
O76 C75A H75C 106.2
O76 C75A H75D 106.2
H75C C75A H75D 106.4
C76A C75A O76 124(4)
C76A C75A H75C 106.2
C76A C75A H75D 106.2
C75A C76A H76D 109.5
C75A C76A H76E 109.5
C75A C76A H76F 109.5
H76D C76A H76E 109.5
H76D C76A H76F 109.5
H76E C76A H76F 109.5
C73 C74 H74A 109.5
C73 C74 H74B 109.5
C73 C74 H74C 109.5
H74A C74 H74B 109.5
H74A C74 H74C 109.5
H74B C74 H74C 109.5
C73 C74A H74D 109.5
C73 C74A H74E 109.5
C73 C74A H74F 109.5
H74D C74A H74E 109.5
H74D C74A H74F 109.5
H74E C74A H74F 109.5

loop_
_geom_bond_atom_site_label_1
_geom_bond_atom_site_label_2
_geom_bond_distance
Dy21 N101 2.403(4)
Dy21 N102 2.386(4)
Dy21 N103 2.389(4)
Dy21 N104 2.394(4)
Dy21 O171 2.283(4)
Dy21 O172 2.289(4)
Dy21 O173 2.309(4)
Dy21 O271 2.32(2)
Dy21 O272 2.39(2)
Dy21 O273 2.29(2)
Co21 C191 2.083(8)
Co21 C192 2.102(9)
Co21 C193 2.076(10)
Co21 C194 2.061(11)
Co21 C195 2.067(8)
Co21 P171 2.1524(18)
Co21 P172 2.1951(17)
Co21 P173 2.1566(17)
Co21 P271 2.058(12)
Co21 P272 1.982(12)
Co21 P273 2.377(12)
Co21 C291 1.98(2)
Co21 C292 1.95(2)
Co21 C293 2.06(3)
Co21 C294 2.14(2)
Co21 C295 2.11(2)
Si21 C122 1.849(5)
Si21 C123 1.898(6)
Si21 C126 1.889(6)
Si21 C129 1.889(6)
Si22 C133 1.833(6)
Si22 C134 1.895(7)
Si22 C137 1.873(7)
Si22 C140 1.865(8)
N101 C101 1.379(6)
N101 C104 1.367(6)
N102 C106 1.359(6)
N102 C109 1.380(6)
N103 C111 1.385(6)
N103 C114 1.378(6)
N104 C116 1.361(6)
N104 C119 1.363(6)
C101 C102 1.443(7)
C101 C120 1.408(7)
C102 H102 0.9500
C102 C103 1.343(7)
C103 H103 0.9500
C103 C104 1.447(7)
C104 C105 1.401(7)
C105 C106 1.421(6)
C105 C121 1.426(7)
C106 C107 1.450(6)
C107 H107 0.9500
C107 C108 1.352(7)
C108 H108 0.9500
C108 C109 1.441(6)
C109 C110 1.401(7)
C110 C111 1.400(7)
C110 C143 1.502(6)
C111 C112 1.443(7)
C112 H112 0.9500
C112 C113 1.360(7)
C113 H113 0.9500
C113 C114 1.441(7)
C114 C115 1.418(7)
C115 C116 1.419(7)
C115 C132 1.441(7)
C116 C117 1.442(7)
C117 H117 0.9500
C117 C118 1.342(8)
C118 H118 0.9500
C118 C119 1.440(7)
C119 C120 1.415(7)
C120 C157 1.495(6)
C121 C122 1.211(7)
C123 H123 1.0000
C123 C124 1.527(9)
C123 C125 1.523(8)
C124 H12A 0.9800
C124 H12B 0.9800
C124 H12C 0.9800
C125 H12D 0.9800
C125 H12E 0.9800
C125 H12F 0.9800
C126 H126 1.0000
C126 C127 1.528(8)
C126 C128 1.531(8)
C127 H12G 0.9800
C127 H12H 0.9800
C127 H12I 0.9800
C128 H12J 0.9800
C128 H12K 0.9800
C128 H12L 0.9800
C129 H129 1.0000
C129 C130 1.525(8)
C129 C131 1.534(8)
C130 H13A 0.9800
C130 H13B 0.9800
C130 H13C 0.9800
C131 H13D 0.9800
C131 H13E 0.9800
C131 H13F 0.9800
C132 C133 1.204(7)
C134 H134 1.0000
C134 C135 1.528(11)
C134 C136 1.520(10)
C135 H13G 0.9800
C135 H13H 0.9800
C135 H13I 0.9800
C136 H13J 0.9800
C136 H13K 0.9800
C136 H13L 0.9800
C137 H137 1.0000
C137 C138 1.552(9)
C137 C139 1.532(9)
C138 H13M 0.9800
C138 H13N 0.9800
C138 H13O 0.9800
C139 H13P 0.9800
C139 H13Q 0.9800
C139 H13R 0.9800
C140 H140 1.0000
C140 C141 1.540(11)
C140 C142 1.537(12)
C141 H14A 0.9800
C141 H14B 0.9800
C141 H14C 0.9800
C142 H14D 0.9800
C142 H14E 0.9800
C142 H14F 0.9800
C143 C144 1.395(7)
C143 C148 1.385(7)
C144 H144 0.9500
C144 C145 1.393(7)
C145 C146 1.394(7)
C145 C149 1.538(7)
C146 H146 0.9500
C146 C147 1.392(7)
C147 C148 1.399(7)
C147 C153 1.539(7)
C148 H148 0.9500
C149 C150 1.539(8)
C149 C151 1.509(9)
C149 C152 1.531(8)
C150 H15A 0.9800
C150 H15B 0.9800
C150 H15C 0.9800
C151 H15D 0.9800
C151 H15E 0.9800
C151 H15F 0.9800
C152 H15G 0.9800
C152 H15H 0.9800
C152 H15I 0.9800
C153 C154 1.528(7)
C153 C155 1.532(8)
C153 C156 1.540(8)
C154 H15J 0.9800
C154 H15K 0.9800
C154 H15L 0.9800
C155 H15M 0.9800
C155 H15N 0.9800
C155 H15O 0.9800
C156 H15P 0.9800
C156 H15Q 0.9800
C156 H15R 0.9800
C157 C158 1.396(7)
C157 C162 1.375(8)
C158 H158 0.9500
C158 C159 1.393(7)
C159 C160 1.387(8)
C159 C163 1.534(7)
C160 H160 0.9500
C160 C161 1.396(8)
C161 C162 1.400(8)
C161 C167 1.602(13)
C161 C267 1.558(12)
C162 H162 0.9500
C163 C164 1.520(8)
C163 C165 1.542(7)
C163 C166 1.536(7)
C164 H16A 0.9800
C164 H16B 0.9800
C164 H16C 0.9800
C165 H16D 0.9800
C165 H16E 0.9800
C165 H16F 0.9800
C166 H16G 0.9800
C166 H16H 0.9800
C166 H16I 0.9800
C191 H191 0.9500
C191 C192 1.394(14)
C191 C195 1.436(14)
C192 H192 0.9500
C192 C193 1.392(16)
C193 H193 0.9500
C193 C194 1.392(16)
C194 H194 0.9500
C194 C195 1.418(16)
C195 H195 0.9500
C167 C168 1.541(15)
C167 C169 1.542(15)
C167 C170 1.524(15)
C168 H16J 0.9800
C168 H16K 0.9800
C168 H16L 0.9800
C169 H16M 0.9800
C169 H16N 0.9800
C169 H16O 0.9800
C170 H17A 0.9800
C170 H17B 0.9800
C170 H17C 0.9800
P171 O171 1.510(5)
P171 O174 1.598(5)
P171 O175 1.595(5)
P172 O172 1.501(4)
P172 O176 1.607(5)
P172 O177 1.605(5)
P173 O173 1.511(4)
P173 O178 1.614(6)
P173 O179 1.622(5)
O174 C171 1.448(8)
O175 C173 1.447(10)
O176 C175 1.448(8)
O177 C177 1.449(9)
O178 C179 1.438(9)
O179 C181 1.429(8)
C171 H17D 0.9900
C171 H17E 0.9900
C171 C172 1.510(9)
C172 H17F 0.9800
C172 H17G 0.9800
C172 H17H 0.9800
C173 H17I 0.9900
C173 H17J 0.9900
C173 C174 1.490(10)
C174 H17K 0.9800
C174 H17L 0.9800
C174 H17M 0.9800
C175 H17N 0.9900
C175 H17O 0.9900
C175 C176 1.437(9)
C176 H17P 0.9800
C176 H17Q 0.9800
C176 H17R 0.9800
C177 H17S 0.9900
C177 H17T 0.9900
C177 C178 1.508(10)
C178 H17U 0.9800
C178 H17V 0.9800
C178 H17W 0.9800
C179 H17X 0.9900
C179 H17Y 0.9900
C179 C180 1.506(11)
C180 H18A 0.9800
C180 H18B 0.9800
C180 H18C 0.9800
C181 H18D 0.9900
C181 H18E 0.9900
C181 C182 1.508(10)
C182 H18F 0.9800
C182 H18G 0.9800
C182 H18H 0.9800
C267 C268 1.520(15)
C267 C269 1.533(15)
C267 C270 1.526(16)
C268 H26A 0.9800
C268 H26B 0.9800
C268 H26C 0.9800
C269 H26D 0.9800
C269 H26E 0.9800
C269 H26F 0.9800
C270 H27A 0.9800
C270 H27B 0.9800
C270 H27C 0.9800
P271 O271 1.495(19)
P271 O274 1.61(2)
P271 O275 1.61(2)
P272 O272 1.469(19)
P272 O276 1.61(2)
P272 O277 1.58(2)
P273 O273 1.506(19)
P273 O278 1.65(2)
P273 O279 1.62(2)
O274 C271 1.47(2)
O275 C273 1.43(2)
O276 C275 1.46(2)
O277 C277 1.43(2)
O278 C279 1.46(2)
O279 C281 1.42(2)
C271 H27D 0.9900
C271 H27E 0.9900
C271 C272 1.53(3)
C272 H27F 0.9800
C272 H27G 0.9800
C272 H27H 0.9800
C273 H27I 0.9900
C273 H27J 0.9900
C273 C274 1.50(3)
C274 H27K 0.9800
C274 H27L 0.9800
C274 H27M 0.9800
C275 H27N 0.9900
C275 H27O 0.9900
C275 C276 1.45(3)
C276 H27P 0.9800
C276 H27Q 0.9800
C276 H27R 0.9800
C277 H27S 0.9900
C277 H27T 0.9900
C277 C278 1.52(3)
C278 H27U 0.9800
C278 H27V 0.9800
C278 H27W 0.9800
C279 H27X 0.9900
C279 H27Y 0.9900
C279 C280 1.54(3)
C280 H28A 0.9800
C280 H28B 0.9800
C280 H28C 0.9800
C281 H28D 0.9900
C281 H28E 0.9900
C281 C282 1.46(2)
C282 H28F 0.9800
C282 H28G 0.9800
C282 H28H 0.9800
Dy1 O71 2.309(4)
Dy1 O72 2.306(3)
Dy1 O73 2.287(4)
Dy1 N1 2.399(4)
Dy1 N2 2.380(4)
Dy1 N3 2.397(4)
Dy1 N4 2.382(4)
Co1 P71 2.1662(16)
Co1 P72 2.1641(15)
Co1 P73 2.1623(16)
Co1 C91 2.082(6)
Co1 C92 2.078(6)
Co1 C93 2.070(6)
Co1 C94 2.066(6)
Co1 C95 2.062(6)
P71 O71 1.500(4)
P71 O74 1.604(4)
P71 O75 1.608(5)
P72 O72 1.509(4)
P72 O76 1.612(4)
P72 O77 1.606(4)
P73 O73 1.495(4)
P73 O78 1.607(4)
P73 O79 1.605(4)
Si1 C22 1.841(5)
Si1 C23 1.898(6)
Si1 C26 1.890(6)
Si1 C29 1.884(6)
Si2 C33 1.848(5)
Si2 C34 1.879(6)
Si2 C37 1.886(6)
Si2 C40 1.885(6)
O74 C71 1.435(9)
O75 C73 1.445(7)
O76 C75 1.452(15)
O76 C75A 1.35(5)
O77 C77 1.456(7)
O78 C79 1.426(8)
O79 C81 1.455(8)
N1 C1 1.377(6)
N1 C4 1.361(6)
N2 C6 1.377(6)
N2 C9 1.375(6)
N3 C11 1.375(6)
N3 C14 1.369(6)
N4 C16 1.384(6)
N4 C19 1.376(6)
C1 C2 1.437(7)
C1 C20 1.420(7)
C2 H2 0.9500
C2 C3 1.348(7)
C3 H3 0.9500
C3 C4 1.437(7)
C4 C5 1.416(7)
C5 C6 1.408(6)
C5 C21 1.438(7)
C6 C7 1.430(7)
C7 H7 0.9500
C7 C8 1.354(7)
C8 H8 0.9500
C8 C9 1.436(7)
C9 C10 1.414(7)
C10 C11 1.404(7)
C10 C43 1.498(6)
C11 C12 1.441(7)
C12 H12 0.9500
C12 C13 1.361(7)
C13 H13 0.9500
C13 C14 1.442(6)
C14 C15 1.420(7)
C15 C16 1.404(7)
C15 C32 1.448(7)
C16 C17 1.437(7)
C17 H17 0.9500
C17 C18 1.357(7)
C18 H18 0.9500
C18 C19 1.447(7)
C19 C20 1.409(6)
C20 C57 1.493(6)
C21 C22 1.202(7)
C23 H23 1.0000
C23 C24 1.530(8)
C23 C25 1.531(8)
C24 H24A 0.9800
C24 H24B 0.9800
C24 H24C 0.9800
C25 H25A 0.9800
C25 H25B 0.9800
C25 H25C 0.9800
C26 H26 1.0000
C26 C27 1.533(8)
C26 C28 1.531(8)
C27 H27Z 0.9800
C27 H 0.9800
C27 HA 0.9800
C28 H28I 0.9800
C28 H28J 0.9800
C28 H28K 0.9800
C29 H29 1.0000
C29 C30 1.528(8)
C29 C31 1.531(8)
C30 H30A 0.9800
C30 H30B 0.9800
C30 H30C 0.9800
C31 H31A 0.9800
C31 H31B 0.9800
C31 H31C 0.9800
C32 C33 1.200(7)
C34 H34 1.0000
C34 C35 1.538(10)
C34 C36 1.544(10)
C35 H35A 0.9800
C35 H35B 0.9800
C35 H35C 0.9800
C36 H36A 0.9800
C36 H36B 0.9800
C36 H36C 0.9800
C37 H37 1.0000
C37 C38 1.535(9)
C37 C39 1.539(8)
C38 H38A 0.9800
C38 H38B 0.9800
C38 H38C 0.9800
C39 H39A 0.9800
C39 H39B 0.9800
C39 H39C 0.9800
C40 H40 1.0000
C40 C41 1.539(8)
C40 C42 1.524(8)
C41 H41A 0.9800
C41 H41B 0.9800
C41 H41C 0.9800
C42 H42A 0.9800
C42 H42B 0.9800
C42 H42C 0.9800
C43 C44 1.392(7)
C43 C48 1.387(7)
C44 H44 0.9500
C44 C45 1.394(7)
C45 C46 1.397(8)
C45 C49 1.532(8)
C46 H46 0.9500
C46 C47 1.387(7)
C47 C48 1.403(7)
C47 C53 1.532(8)
C48 H48 0.9500
C49 C50 1.536(9)
C49 C51 1.525(8)
C49 C52 1.535(9)
C50 H50A 0.9800
C50 H50B 0.9800
C50 H50C 0.9800
C51 H51A 0.9800
C51 H51B 0.9800
C51 H51C 0.9800
C52 H52A 0.9800
C52 H52B 0.9800
C52 H52C 0.9800
C53 C54 1.534(8)
C53 C55 1.539(9)
C53 C56 1.548(9)
C54 H54A 0.9800
C54 H54B 0.9800
C54 H54C 0.9800
C55 H55A 0.9800
C55 H55B 0.9800
C55 H55C 0.9800
C56 H56A 0.9800
C56 H56B 0.9800
C56 H56C 0.9800
C57 C58 1.392(7)
C57 C62 1.386(7)
C58 H58 0.9500
C58 C59 1.390(7)
C59 C60 1.399(7)
C59 C63 1.538(7)
C60 H60 0.9500
C60 C61 1.400(7)
C61 C62 1.405(7)
C61 C67 1.538(7)
C62 H62 0.9500
C63 C64 1.531(8)
C63 C65 1.535(7)
C63 C66 1.540(8)
C64 H64A 0.9800
C64 H64B 0.9800
C64 H64C 0.9800
C65 H65A 0.9800
C65 H65B 0.9800
C65 H65C 0.9800
C66 H66A 0.9800
C66 H66B 0.9800
C66 H66C 0.9800
C67 C68 1.533(7)
C67 C69 1.542(8)
C67 C70 1.528(7)
C68 H68A 0.9800
C68 H68B 0.9800
C68 H68C 0.9800
C69 H69A 0.9800
C69 H69B 0.9800
C69 H69C 0.9800
C70 H70A 0.9800
C70 H70B 0.9800
C70 H70C 0.9800
C71 H71A 0.9900
C71 H71B 0.9900
C71 C72 1.449(10)
C72 H72A 0.9800
C72 H72B 0.9800
C72 H72C 0.9800
C73 H73A 0.9900
C73 H73B 0.9900
C73 H73C 0.9900
C73 H73D 0.9900
C73 C74 1.386(17)
C73 C74A 1.477(14)
C75 H75A 0.9900
C75 H75B 0.9900
C75 C76 1.353(18)
C76 H76A 0.9800
C76 H76B 0.9800
C76 H76C 0.9800
C77 H77A 0.9900
C77 H77B 0.9900
C77 C78 1.506(9)
C78 H78A 0.9800
C78 H78B 0.9800
C78 H78C 0.9800
C79 H79A 0.9900
C79 H79B 0.9900
C79 C80 1.503(9)
C80 H80A 0.9800
C80 H80B 0.9800
C80 H80C 0.9800
C81 H81A 0.9900
C81 H81B 0.9900
C81 C82 1.466(12)
C82 H82A 0.9800
C82 H82B 0.9800
C82 H82C 0.9800
C91 H91 0.9500
C91 C92 1.412(10)
C91 C95 1.395(9)
C92 H92 0.9500
C92 C93 1.414(9)
C93 H93 0.9500
C93 C94 1.428(9)
C94 H94 0.9500
C94 C95 1.374(10)
C95 H95 0.9500
C291 H291 1.0000
C291 C292 1.40(2)
C291 C295 1.42(2)
C292 H292 1.0000
C292 C293 1.42(3)
C293 H293 0.9500
C293 C294 1.38(2)
C294 H294 0.9500
C294 C295 1.43(2)
C295 H295 0.9500
C75A H75C 0.9900
C75A H75D 0.9900
C75A C76A 1.29(6)
C76A H76D 0.9800
C76A H76E 0.9800
C76A H76F 0.9800
C74 H74A 0.9800
C74 H74B 0.9800
C74 H74C 0.9800
C74A H74D 0.9800
C74A H74E 0.9800
C74A H74F 0.9800

loop_
_geom_torsion_atom_site_label_1
_geom_torsion_atom_site_label_2
_geom_torsion_atom_site_label_3
_geom_torsion_atom_site_label_4
_geom_torsion
Dy21 N101 C101 C102 150.9(3)
Dy21 N101 C101 C120 -31.1(6)
Dy21 N101 C104 C103 -150.7(3)
Dy21 N101 C104 C105 31.6(6)
Dy21 N102 C106 C105 -34.5(6)
Dy21 N102 C106 C107 150.0(3)
Dy21 N102 C109 C108 -150.7(3)
Dy21 N102 C109 C110 33.1(6)
Dy21 N103 C111 C110 -28.8(7)
Dy21 N103 C111 C112 150.4(3)
Dy21 N103 C114 C113 -150.5(3)
Dy21 N103 C114 C115 32.6(6)
Dy21 N104 C116 C115 -29.2(7)
Dy21 N104 C116 C117 152.9(3)
Dy21 N104 C119 C118 -152.6(4)
Dy21 N104 C119 C120 29.0(7)
Co21 C191 C192 C193 -59.2(7)
Co21 C191 C195 C194 61.4(6)
Co21 C192 C193 C194 -60.2(7)
Co21 C193 C194 C195 -59.9(7)
Co21 C194 C195 C191 -61.9(6)
Co21 P171 O171 Dy21 15.0(5)
Co21 P171 O174 C171 175.4(5)
Co21 P171 O175 C173 89.1(6)
Co21 P172 O172 Dy21 6.4(5)
Co21 P172 O176 C175 179.7(5)
Co21 P172 O177 C177 100.9(5)
Co21 P173 O173 Dy21 5.8(5)
Co21 P173 O178 C179 177.8(5)
Co21 P173 O179 C181 111.5(5)
Co21 P271 O271 Dy21 29(3)
Co21 P271 O274 C271 -175(3)
Co21 P271 O275 C273 106(4)
Co21 P272 O272 Dy21 25(3)
Co21 P272 O276 C275 -177(3)
Co21 P272 O277 C277 153(3)
Co21 P273 O273 Dy21 30(3)
Co21 P273 O278 C279 -177(2)
Co21 P273 O279 C281 73(3)
Co21 C291 C292 C293 -63.5(19)
Co21 C291 C295 C294 60.1(17)
Co21 C292 C293 C294 -63(2)
Co21 C293 C294 C295 -56.0(18)
Co21 C294 C295 C291 -56.0(16)
N101 C101 C102 C103 0.5(6)
N101 C101 C120 C119 -6.2(8)
N101 C101 C120 C157 172.1(5)
N101 C104 C105 C106 1.2(8)
N101 C104 C105 C121 174.4(4)
N102 C106 C107 C108 2.6(6)
N102 C109 C110 C111 0.7(8)
N102 C109 C110 C143 180.0(4)
N103 C111 C112 C113 0.3(6)
N103 C114 C115 C116 6.9(8)
N103 C114 C115 C132 -174.5(5)
N104 C116 C117 C118 -0.7(6)
N104 C119 C120 C101 7.5(9)
N104 C119 C120 C157 -170.8(5)
C101 N101 C104 C103 0.9(5)
C101 N101 C104 C105 -176.8(5)
C101 C102 C103 C104 0.1(6)
C101 C120 C157 C158 -111.8(5)
C101 C120 C157 C162 68.2(7)
C102 C101 C120 C119 171.5(5)
C102 C101 C120 C157 -10.3(8)
C102 C103 C104 N101 -0.6(6)
C102 C103 C104 C105 177.1(5)
C103 C104 C105 C106 -176.2(5)
C103 C104 C105 C121 -2.9(7)
C104 N101 C101 C102 -0.8(5)
C104 N101 C101 C120 177.1(5)
C104 C105 C106 N102 0.3(8)
C104 C105 C106 C107 175.1(5)
C105 C106 C107 C108 -172.9(5)
C106 N102 C109 C108 2.2(5)
C106 N102 C109 C110 -173.9(5)
C106 C107 C108 C109 -1.2(6)
C107 C108 C109 N102 -0.6(6)
C107 C108 C109 C110 175.6(5)
C108 C109 C110 C111 -174.8(5)
C108 C109 C110 C143 4.4(7)
C109 N102 C106 C105 172.6(5)
C109 N102 C106 C107 -3.0(5)
C109 C110 C111 N103 -3.2(8)
C109 C110 C111 C112 177.7(5)
C109 C110 C143 C144 90.7(6)
C109 C110 C143 C148 -88.9(6)
C110 C111 C112 C113 179.6(5)
C110 C143 C144 C145 179.4(4)
C110 C143 C148 C147 179.6(4)
C111 N103 C114 C113 1.6(5)
C111 N103 C114 C115 -175.2(5)
C111 C110 C143 C144 -89.9(6)
C111 C110 C143 C148 90.5(6)
C111 C112 C113 C114 0.6(6)
C112 C113 C114 N103 -1.4(6)
C112 C113 C114 C115 175.3(5)
C113 C114 C115 C116 -169.5(5)
C113 C114 C115 C132 9.2(8)
C114 N103 C111 C110 179.6(5)
C114 N103 C111 C112 -1.2(5)
C114 C115 C116 N104 -8.7(8)
C114 C115 C116 C117 168.8(5)
C115 C116 C117 C118 -178.6(5)
C116 N104 C119 C118 -0.7(6)
C116 N104 C119 C120 -179.0(5)
C116 C117 C118 C119 0.3(6)
C117 C118 C119 N104 0.2(6)
C117 C118 C119 C120 178.6(5)
C118 C119 C120 C101 -170.6(5)
C118 C119 C120 C157 11.1(8)
C119 N104 C116 C115 178.7(5)
C119 N104 C116 C117 0.9(6)
C119 C120 C157 C158 66.6(6)
C119 C120 C157 C162 -113.4(6)
C120 C101 C102 C103 -177.5(5)
C120 C157 C158 C159 178.5(5)
C120 C157 C162 C161 -178.3(6)
C121 C105 C106 N102 -173.0(4)
C121 C105 C106 C107 1.8(7)
C122 Si21 C123 C124 28.5(5)
C122 Si21 C123 C125 154.3(4)
C122 Si21 C126 C127 159.3(5)
C122 Si21 C126 C128 32.6(5)
C122 Si21 C129 C130 -63.7(5)
C122 Si21 C129 C131 60.6(5)
C123 Si21 C126 C127 -80.7(5)
C123 Si21 C126 C128 152.7(5)
C123 Si21 C129 C130 177.8(4)
C123 Si21 C129 C131 -57.9(5)
C126 Si21 C123 C124 -90.6(5)
C126 Si21 C123 C125 35.3(5)
C126 Si21 C129 C130 54.3(5)
C126 Si21 C129 C131 178.5(4)
C129 Si21 C123 C124 145.2(5)
C129 Si21 C123 C125 -88.9(5)
C129 Si21 C126 C127 41.9(6)
C129 Si21 C126 C128 -84.7(5)
C132 C115 C116 N104 172.6(5)
C132 C115 C116 C117 -9.8(8)
C133 Si22 C134 C135 62.2(6)
C133 Si22 C134 C136 -61.2(6)
C133 Si22 C137 C138 -176.2(5)
C133 Si22 C137 C139 -50.6(5)
C133 Si22 C140 C141 -164.5(7)
C133 Si22 C140 C142 61.6(6)
C134 Si22 C137 C138 67.7(6)
C134 Si22 C137 C139 -166.7(5)
C134 Si22 C140 C141 -49.6(8)
C134 Si22 C140 C142 176.4(5)
C137 Si22 C134 C135 179.2(5)
C137 Si22 C134 C136 55.8(6)
C137 Si22 C140 C141 75.9(8)
C137 Si22 C140 C142 -58.0(6)
C140 Si22 C134 C135 -52.0(6)
C140 Si22 C134 C136 -175.4(5)
C140 Si22 C137 C138 -57.9(6)
C140 Si22 C137 C139 67.7(6)
C143 C110 C111 N103 177.5(4)
C143 C110 C111 C112 -1.6(7)
C143 C144 C145 C146 1.6(7)
C143 C144 C145 C149 177.9(5)
C144 C143 C148 C147 0.0(7)
C144 C145 C146 C147 -1.2(7)
C144 C145 C149 C150 21.3(7)
C144 C145 C149 C151 -99.6(7)
C144 C145 C149 C152 140.4(5)
C145 C146 C147 C148 0.3(7)
C145 C146 C147 C153 -179.3(5)
C146 C145 C149 C150 -162.5(5)
C146 C145 C149 C151 76.6(7)
C146 C145 C149 C152 -43.4(7)
C146 C147 C148 C143 0.4(7)
C146 C147 C153 C154 -11.3(7)
C146 C147 C153 C155 108.9(6)
C146 C147 C153 C156 -131.4(5)
C148 C143 C144 C145 -1.0(7)
C148 C147 C153 C154 169.1(5)
C148 C147 C153 C155 -70.7(6)
C148 C147 C153 C156 49.0(7)
C149 C145 C146 C147 -177.6(5)
C153 C147 C148 C143 180.0(4)
C157 C158 C159 C160 0.6(8)
C157 C158 C159 C163 -179.4(5)
C158 C157 C162 C161 1.8(9)
C158 C159 C160 C161 0.2(9)
C158 C159 C163 C164 44.2(6)
C158 C159 C163 C165 -75.7(6)
C158 C159 C163 C166 165.5(5)
C159 C160 C161 C162 0.0(11)
C159 C160 C161 C167 -164.9(8)
C159 C160 C161 C267 165.3(8)
C160 C159 C163 C164 -135.7(6)
C160 C159 C163 C165 104.4(6)
C160 C159 C163 C166 -14.4(7)
C160 C161 C162 C157 -1.0(11)
C160 C161 C167 C168 -1.2(16)
C160 C161 C167 C169 126.3(11)
C160 C161 C167 C170 -115.1(11)
C160 C161 C267 C268 -178.7(10)
C160 C161 C267 C269 -53.6(14)
C160 C161 C267 C270 64.4(13)
C162 C157 C158 C159 -1.6(8)
C162 C161 C167 C168 -165.9(11)
C162 C161 C167 C169 -38.4(14)
C162 C161 C167 C170 80.2(11)
C162 C161 C267 C268 -13.9(16)
C162 C161 C267 C269 111.1(12)
C162 C161 C267 C270 -130.9(11)
C163 C159 C160 C161 -179.8(6)
C191 C192 C193 Co21 59.4(6)
C191 C192 C193 C194 -0.9(11)
C192 C191 C195 Co21 -60.5(6)
C192 C191 C195 C194 1.0(9)
C192 C193 C194 Co21 61.4(7)
C192 C193 C194 C195 1.5(12)
C193 C194 C195 Co21 60.4(7)
C193 C194 C195 C191 -1.5(11)
C195 C191 C192 Co21 59.1(6)
C195 C191 C192 C193 -0.1(10)
C167 C161 C162 C157 164.3(8)
P171 O174 C171 C172 -135.7(5)
P171 O175 C173 C174 116.5(6)
P172 O176 C175 C176 150.9(5)
P172 O177 C177 C178 -149.1(5)
P173 O178 C179 C180 -116.2(6)
P173 O179 C181 C182 96.6(7)
O171 P171 O174 C171 -54.2(6)
O171 P171 O175 C173 -45.3(7)
O172 P172 O176 C175 -50.1(6)
O172 P172 O177 C177 -31.8(6)
O173 P173 O178 C179 -51.2(7)
O173 P173 O179 C181 -21.1(6)
O174 P171 O171 Dy21 -107.1(4)
O174 P171 O175 C173 -159.7(6)
O175 P171 O171 Dy21 145.8(4)
O175 P171 O174 C171 58.0(6)
O176 P172 O172 Dy21 -116.8(4)
O176 P172 O177 C177 -146.1(6)
O177 P172 O172 Dy21 135.8(4)
O177 P172 O176 C175 61.9(5)
O178 P173 O173 Dy21 -118.2(4)
O178 P173 O179 C181 -135.8(6)
O179 P173 O173 Dy21 134.0(4)
O179 P173 O178 C179 61.5(6)
C267 C161 C162 C157 -165.9(8)
P271 O274 C271 C272 -178(3)
P271 O275 C273 C274 129(4)
P272 O276 C275 C276 -121(4)
P272 O277 C277 C278 -109(4)
P273 O278 C279 C280 -82(3)
P273 O279 C281 C282 54(6)
O271 P271 O274 C271 -39(3)
O271 P271 O275 C273 -20(4)
O272 P272 O276 C275 -47(3)
O272 P272 O277 C277 20(4)
O273 P273 O278 C279 -52(3)
O273 P273 O279 C281 -60(3)
O274 P271 O271 Dy21 -103(2)
O274 P271 O275 C273 -138(4)
O275 P271 O271 Dy21 146(2)
O275 P271 O274 C271 74(3)
O276 P272 O272 Dy21 -93(2)
O276 P272 O277 C277 -102(4)
O277 P272 O272 Dy21 151(2)
O277 P272 O276 C275 70(3)
O278 P273 O273 Dy21 -87(2)
O278 P273 O279 C281 -175(3)
O279 P273 O273 Dy21 166(2)
O279 P273 O278 C279 59(3)
Dy1 N1 C1 C2 154.6(3)
Dy1 N1 C1 C20 -28.3(6)
Dy1 N1 C4 C3 -155.0(3)
Dy1 N1 C4 C5 27.3(7)
Dy1 N2 C6 C5 -33.4(6)
Dy1 N2 C6 C7 152.8(3)
Dy1 N2 C9 C8 -151.9(3)
Dy1 N2 C9 C10 31.2(6)
Dy1 N3 C11 C10 -32.9(6)
Dy1 N3 C11 C12 146.9(3)
Dy1 N3 C14 C13 -147.1(3)
Dy1 N3 C14 C15 34.4(6)
Dy1 N4 C16 C15 -33.3(6)
Dy1 N4 C16 C17 149.2(3)
Dy1 N4 C19 C18 -148.0(3)
Dy1 N4 C19 C20 34.2(6)
Co1 P71 O71 Dy1 3.8(4)
Co1 P71 O74 C71 -105.1(5)
Co1 P71 O75 C73 -178.1(4)
Co1 P72 O72 Dy1 13.8(4)
Co1 P72 O76 C75 -115.1(9)
Co1 P72 O76 C75A -98(2)
Co1 P72 O77 C77 172.7(4)
Co1 P73 O73 Dy1 3.3(4)
Co1 P73 O78 C79 -83.4(4)
Co1 P73 O79 C81 -178.9(5)
Co1 C91 C92 C93 -59.8(4)
Co1 C91 C95 C94 60.1(4)
Co1 C92 C93 C94 -60.2(4)
Co1 C93 C94 C95 -60.8(4)
Co1 C94 C95 C91 -60.3(4)
P71 O74 C71 C72 -105.1(7)
P71 O75 C73 C74 162(2)
P71 O75 C73 C74A 129.0(14)
P72 O76 C75 C76 -114.1(15)
P72 O76 C75A C76A -164(4)
P72 O77 C77 C78 -169.7(4)
P73 O78 C79 C80 148.9(5)
P73 O79 C81 C82 -151.5(7)
O71 P71 O74 C71 29.1(6)
O71 P71 O75 C73 51.4(5)
O72 P72 O76 C75 17.0(10)
O72 P72 O76 C75A 34(2)
O72 P72 O77 C77 42.7(5)
O73 P73 O78 C79 50.5(5)
O73 P73 O79 C81 51.0(6)
O74 P71 O71 Dy1 -126.3(3)
O74 P71 O75 C73 -61.3(5)
O75 P71 O71 Dy1 126.3(3)
O75 P71 O74 C71 143.3(5)
O76 P72 O72 Dy1 -114.8(3)
O76 P72 O77 C77 -70.1(5)
O77 P72 O72 Dy1 138.1(3)
O77 P72 O76 C75 130.6(9)
O77 P72 O76 C75A 148(2)
O78 P73 O73 Dy1 -127.5(3)
O78 P73 O79 C81 -61.0(5)
O79 P73 O73 Dy1 126.8(3)
O79 P73 O78 C79 163.3(4)
N1 C1 C2 C3 -0.3(6)
N1 C1 C20 C19 -4.0(8)
N1 C1 C20 C57 175.1(4)
N1 C4 C5 C6 7.4(8)
N1 C4 C5 C21 177.8(5)
N2 C6 C7 C8 0.6(5)
N2 C9 C10 C11 1.7(8)
N2 C9 C10 C43 -179.9(4)
N3 C11 C12 C13 -1.5(6)
N3 C14 C15 C16 6.1(8)
N3 C14 C15 C32 -174.8(5)
N4 C16 C17 C18 0.1(6)
N4 C19 C20 C1 1.1(8)
N4 C19 C20 C57 -178.1(4)
C1 N1 C4 C3 -0.5(5)
C1 N1 C4 C5 -178.2(5)
C1 C2 C3 C4 0.0(6)
C1 C20 C57 C58 107.9(5)
C1 C20 C57 C62 -71.1(6)
C2 C1 C20 C19 172.6(5)
C2 C1 C20 C57 -8.2(7)
C2 C3 C4 N1 0.3(6)
C2 C3 C4 C5 178.1(5)
C3 C4 C5 C6 -170.0(5)
C3 C4 C5 C21 0.4(7)
C4 N1 C1 C2 0.5(5)
C4 N1 C1 C20 177.6(4)
C4 C5 C6 N2 -4.2(8)
C4 C5 C6 C7 168.6(5)
C5 C6 C7 C8 -173.1(4)
C6 N2 C9 C8 1.6(5)
C6 N2 C9 C10 -175.3(4)
C6 C7 C8 C9 0.4(6)
C7 C8 C9 N2 -1.3(6)
C7 C8 C9 C10 175.6(5)
C8 C9 C10 C11 -174.8(5)
C8 C9 C10 C43 3.6(7)
C9 N2 C6 C5 172.4(4)
C9 N2 C6 C7 -1.3(5)
C9 C10 C11 N3 -0.2(8)
C9 C10 C11 C12 -179.9(5)
C9 C10 C43 C44 72.9(6)
C9 C10 C43 C48 -105.8(5)
C10 C11 C12 C13 178.3(5)
C10 C43 C44 C45 -177.9(5)
C10 C43 C48 C47 178.9(4)
C11 N3 C14 C13 -0.5(5)
C11 N3 C14 C15 -179.0(5)
C11 C10 C43 C44 -108.6(5)
C11 C10 C43 C48 72.8(6)
C11 C12 C13 C14 1.2(6)
C12 C13 C14 N3 -0.4(6)
C12 C13 C14 C15 178.1(5)
C13 C14 C15 C16 -172.1(5)
C13 C14 C15 C32 6.9(7)
C14 N3 C11 C10 -178.6(5)
C14 N3 C11 C12 1.2(5)
C14 C15 C16 N4 -7.0(8)
C14 C15 C16 C17 170.1(5)
C15 C16 C17 C18 -177.3(5)
C16 N4 C19 C18 0.1(5)
C16 N4 C19 C20 -177.6(4)
C16 C17 C18 C19 0.0(6)
C17 C18 C19 N4 -0.1(6)
C17 C18 C19 C20 177.7(5)
C18 C19 C20 C1 -176.4(5)
C18 C19 C20 C57 4.5(7)
C19 N4 C16 C15 177.3(5)
C19 N4 C16 C17 -0.2(5)
C19 C20 C57 C58 -72.9(6)
C19 C20 C57 C62 108.1(5)
C20 C1 C2 C3 -177.4(5)
C20 C57 C58 C59 -178.4(5)
C20 C57 C62 C61 179.0(4)
C21 C5 C6 N2 -174.4(4)
C21 C5 C6 C7 -1.6(7)
C22 Si1 C23 C24 24.6(5)
C22 Si1 C23 C25 151.3(4)
C22 Si1 C26 C27 56.7(5)
C22 Si1 C26 C28 -176.2(4)
C22 Si1 C29 C30 -56.9(5)
C22 Si1 C29 C31 66.8(5)
C23 Si1 C26 C27 -62.0(5)
C23 Si1 C26 C28 65.1(5)
C23 Si1 C29 C30 63.1(5)
C23 Si1 C29 C31 -173.1(4)
C26 Si1 C23 C24 141.3(5)
C26 Si1 C23 C25 -92.1(5)
C26 Si1 C29 C30 -171.8(4)
C26 Si1 C29 C31 -48.0(5)
C29 Si1 C23 C24 -93.4(5)
C29 Si1 C23 C25 33.3(5)
C29 Si1 C26 C27 171.4(4)
C29 Si1 C26 C28 -61.4(5)
C32 C15 C16 N4 173.9(5)
C32 C15 C16 C17 -9.0(8)
C33 Si2 C34 C35 58.1(6)
C33 Si2 C34 C36 -65.9(5)
C33 Si2 C37 C38 -70.4(5)
C33 Si2 C37 C39 163.0(4)
C33 Si2 C40 C41 167.2(4)
C33 Si2 C40 C42 38.9(5)
C34 Si2 C37 C38 172.5(4)
C34 Si2 C37 C39 45.8(5)
C34 Si2 C40 C41 -76.5(5)
C34 Si2 C40 C42 155.1(5)
C37 Si2 C34 C35 175.6(6)
C37 Si2 C34 C36 51.6(5)
C37 Si2 C40 C41 47.5(5)
C37 Si2 C40 C42 -80.8(5)
C40 Si2 C34 C35 -57.9(6)
C40 Si2 C34 C36 178.1(5)
C40 Si2 C37 C38 48.7(5)
C40 Si2 C37 C39 -77.9(5)
C43 C10 C11 N3 -178.6(4)
C43 C10 C11 C12 1.7(7)
C43 C44 C45 C46 -0.6(8)
C43 C44 C45 C49 178.7(5)
C44 C43 C48 C47 0.2(7)
C44 C45 C46 C47 -0.8(8)
C44 C45 C49 C50 -60.9(7)
C44 C45 C49 C51 -179.8(5)
C44 C45 C49 C52 59.3(7)
C45 C46 C47 C48 1.8(8)
C45 C46 C47 C53 -177.4(5)
C46 C45 C49 C50 118.4(6)
C46 C45 C49 C51 -0.6(8)
C46 C45 C49 C52 -121.5(6)
C46 C47 C48 C43 -1.5(7)
C46 C47 C53 C54 -8.0(8)
C46 C47 C53 C55 -129.2(6)
C46 C47 C53 C56 111.5(6)
C48 C43 C44 C45 0.8(7)
C48 C47 C53 C54 172.7(5)
C48 C47 C53 C55 51.6(7)
C48 C47 C53 C56 -67.7(7)
C49 C45 C46 C47 179.9(5)
C53 C47 C48 C43 177.8(5)
C57 C58 C59 C60 -1.0(7)
C57 C58 C59 C63 -179.9(5)
C58 C57 C62 C61 0.0(7)
C58 C59 C60 C61 0.9(7)
C58 C59 C63 C64 -13.4(7)
C58 C59 C63 C65 -133.3(5)
C58 C59 C63 C66 106.5(6)
C59 C60 C61 C62 -0.4(7)
C59 C60 C61 C67 178.0(5)
C60 C59 C63 C64 167.7(5)
C60 C59 C63 C65 47.8(6)
C60 C59 C63 C66 -72.4(6)
C60 C61 C62 C57 -0.1(7)
C60 C61 C67 C68 19.4(7)
C60 C61 C67 C69 139.2(5)
C60 C61 C67 C70 -100.2(6)
C62 C57 C58 C59 0.6(7)
C62 C61 C67 C68 -162.3(5)
C62 C61 C67 C69 -42.5(7)
C62 C61 C67 C70 78.1(6)
C63 C59 C60 C61 179.8(5)
C67 C61 C62 C57 -178.5(4)
C91 C92 C93 Co1 60.2(4)
C91 C92 C93 C94 0.0(6)
C92 C91 C95 Co1 -60.3(4)
C92 C91 C95 C94 -0.2(7)
C92 C93 C94 Co1 60.7(4)
C92 C93 C94 C95 -0.1(6)
C93 C94 C95 Co1 60.5(4)
C93 C94 C95 C91 0.2(6)
C95 C91 C92 Co1 60.0(4)
C95 C91 C92 C93 0.1(6)
C291 C292 C293 Co21 61.5(17)
C291 C292 C293 C294 -2(3)
C292 C291 C295 Co21 -60.1(16)
C292 C291 C295 C294 0(3)
C292 C293 C294 Co21 57.6(19)
C292 C293 C294 C295 2(3)
C293 C294 C295 Co21 55.0(19)
C293 C294 C295 C291 -1(3)
C295 C291 C292 Co21 64.4(18)
C295 C291 C292 C293 1(3)

loop_
_exptl_oxdiff_crystal_face_indexfrac_h
_exptl_oxdiff_crystal_face_indexfrac_k
_exptl_oxdiff_crystal_face_indexfrac_l
_exptl_oxdiff_crystal_face_x
_exptl_oxdiff_crystal_face_y
_exptl_oxdiff_crystal_face_z
-4.9307 0.0002 -0.9968 0.1335 -0.1725 0.0375
4.6953 0.9978 0.9969 -0.1312 0.1607 -0.0733
-1.1166 4.9898 -0.9977 0.0311 -0.0457 -0.1786
2.1149 -4.9898 0.9974 -0.0540 0.0829 0.1712
5.5765 -2.9940 1.9947 -0.1599 0.1946 0.0694
0.0606 -0.0001 -0.9982 0.0192 0.0135 0.0006
-0.0606 0.0001 0.9982 -0.0192 -0.0135 -0.0006

loop_
_twin_individual_id
_twin_individual_mass_fraction_refined
_oxdiff_twin_reflns_isolated
_oxdiff_twin_reflns_overlapped
_twin_individual_twin_lattice_type
_twin_individual_twin_matrix_11
_twin_individual_twin_matrix_12
_twin_individual_twin_matrix_13
_twin_individual_twin_matrix_21
_twin_individual_twin_matrix_22
_twin_individual_twin_matrix_23
_twin_individual_twin_matrix_31
_twin_individual_twin_matrix_32
_twin_individual_twin_matrix_33
1 0.4440(4) 59788 193570 ref 1.0000 0.0000 0.0000 0.0000 1.0000 0.0000 0.0000 0.0000 1.0000
2 0.5560(4) 59932 193570 nmt 0.9983 0.2355 0.0606 -0.0001 -0.9983 0.0000 -0.0008 -0.0002 -0.9981
